data_7119883
loop_
_publ_author_name
'Arlt, Alexander'
'Toyama, Hideaki'
'Takada, Koji'
'Hashimoto, Takuya'
'Maruoka, Keiji'

_publ_section_title
;
 Phase-transfer catalyzed asymmetric synthesis of \a,\b-unsaturated
 \g,\g-disubstituted \g-lactams.
;
_journal_issue 35
_journal_name_full 'Chemical communications (Cambridge, England)'
_journal_page_first 4779
_journal_page_last 4782
_journal_paper_doi 10.1039/c7cc01058c
_journal_volume 53
_journal_year 2017
_chemical_absolute_configuration ad
_chemical_formula_moiety 'C23 H24 Br N O4'
_chemical_formula_sum 'C23 H24 Br N O4'
_chemical_formula_weight 458.35
_space_group_IT_number 19
_symmetry_cell_setting orthorhombic
_symmetry_Int_Tables_number 19
_symmetry_space_group_name_Hall 'P 2ac 2ab'
_symmetry_space_group_name_H-M 'P 21 21 21'
_atom_sites_solution_hydrogens geom
_atom_sites_solution_primary direct
_atom_sites_solution_secondary difmap
_audit_update_record
;
2017-02-08 deposited with the CCDC.
2017-03-31 downloaded from the CCDC.
;
_cell_angle_alpha 90.0000
_cell_angle_beta 90.0000
_cell_angle_gamma 90.0000
_cell_formula_units_Z 32
_cell_length_a 17.5157(4)
_cell_length_b 28.4071(6)
_cell_length_c 34.7703(7)
_cell_measurement_reflns_used 229023
_cell_measurement_temperature 123
_cell_measurement_theta_max 68.31
_cell_measurement_theta_min 2.96
_cell_volume 17300.7(6)
_computing_cell_refinement 'RAPID AUTO'
_computing_data_collection 'RAPID AUTO (Rigaku, ????)'
_computing_data_reduction 'RAPID AUTO'
_computing_molecular_graphics 'CrystalStructure 4.0'
_computing_publication_material 'CrystalStructure 4.0 (Rigaku, 2010)'
_computing_structure_refinement 'SHELXL97 (Sheldrick, 2008)'
_computing_structure_solution SIR97
_diffrn_ambient_temperature 123
_diffrn_detector_area_resol_mean 10.000
_diffrn_measured_fraction_theta_full 0.999
_diffrn_measured_fraction_theta_max 0.999
_diffrn_measurement_device_type 'Rigaku R-AXIS RAPID'
_diffrn_measurement_method \w
_diffrn_radiation_type 'Cu K\a'
_diffrn_radiation_wavelength 1.54187
_diffrn_reflns_av_R_equivalents 0.0566
_diffrn_reflns_limit_h_max 21
_diffrn_reflns_limit_h_min -21
_diffrn_reflns_limit_k_max 34
_diffrn_reflns_limit_k_min -34
_diffrn_reflns_limit_l_max 41
_diffrn_reflns_limit_l_min -41
_diffrn_reflns_number 281345
_diffrn_reflns_theta_full 68.24
_diffrn_reflns_theta_max 68.24
_diffrn_standards_number 0
_exptl_absorpt_coefficient_mu 2.828
_exptl_absorpt_correction_T_max 0.568
_exptl_absorpt_correction_T_min 0.506
_exptl_absorpt_correction_type multi-scan
_exptl_absorpt_process_details 'ABSCOR (Rigaku, 1995)'
_exptl_crystal_colour colorless
_exptl_crystal_density_diffrn 1.408
_exptl_crystal_density_method 'not measured'
_exptl_crystal_description block
_exptl_crystal_F_000 7552.00
_exptl_crystal_size_max 0.400
_exptl_crystal_size_mid 0.300
_exptl_crystal_size_min 0.200
_refine_diff_density_max 0.550
_refine_diff_density_min -0.500
_refine_ls_abs_structure_details 'Flack, H. D. (1983), Acta Cryst. A39, 876-881.  14568 Friedel Pairs'
_refine_ls_abs_structure_Flack -0.019(6)
_refine_ls_extinction_method none
_refine_ls_goodness_of_fit_ref 1.131
_refine_ls_hydrogen_treatment constr
_refine_ls_number_parameters 2089
_refine_ls_number_reflns 31547
_refine_ls_number_restraints 0
_refine_ls_R_factor_gt 0.0368
_refine_ls_shift/su_max 0.003
_refine_ls_structure_factor_coef Fsqd
_refine_ls_weighting_details 'w = 1/[\s^2^(Fo^2^)+(0.0376P)^2^+3.3276P] where P=(Fo^2^+2Fc^2^)/3'
_refine_ls_weighting_scheme calc
_refine_ls_wR_factor_ref 0.0854
_reflns_number_gt 28652
_reflns_number_total 31547
_reflns_threshold_expression F^2^>2.0\s(F^2^)
_cod_data_source_file c7cc01058c2.cif
_cod_data_source_block 4318
_cod_depositor_comments 'Adding full bibliography for 7119882--7119883.cif.'
_cod_original_cell_volume 17300.6(6)
_cod_database_code 7119883

loop_
_symmetry_equiv_pos_site_id
_symmetry_equiv_pos_as_xyz
1 +X,+Y,+Z
2 1/2+X,1/2-Y,-Z
3 -X,1/2+Y,1/2-Z
4 1/2-X,-Y,1/2+Z

loop_
_atom_site_label
_atom_site_type_symbol
_atom_site_fract_x
_atom_site_fract_y
_atom_site_fract_z
_atom_site_U_iso_or_equiv
_atom_site_adp_type
_atom_site_occupancy
_atom_site_symmetry_multiplicity
_atom_site_calc_flag
_atom_site_refinement_flags
Br1 Br 1.14312(2) 1.208712(12) 0.406771(10) 0.03331(9) Uani 1.0 4 d .
Br2 Br 1.21545(2) 0.924844(14) 0.565895(10) 0.03796(10) Uani 1.0 4 d .
Br3 Br 0.44250(2) 0.802720(13) 0.402350(11) 0.03762(9) Uani 1.0 4 d .
Br4 Br 0.30863(2) 1.026615(13) 0.539251(10) 0.03489(9) Uani 1.0 4 d .
Br5 Br 1.16699(2) 0.561513(13) 0.202550(11) 0.03802(9) Uani 1.0 4 d .
Br6 Br 0.92285(2) 0.799749(15) 0.143327(12) 0.04388(10) Uani 1.0 4 d .
Br7 Br 0.76889(2) 1.040739(14) 0.783722(12) 0.04357(11) Uani 1.0 4 d .
Br8 Br 1.62106(2) 1.193436(15) 0.143555(12) 0.04618(11) Uani 1.0 4 d .
O9 O 0.36715(13) 0.88914(8) 0.43537(7) 0.0308(6) Uani 1.0 4 d .
O10 O 1.09161(13) 0.54472(8) 0.35207(7) 0.0343(6) Uani 1.0 4 d .
O11 O 0.97815(13) 1.06978(8) 0.50759(6) 0.0321(6) Uani 1.0 4 d .
O12 O 0.72892(13) 0.78992(8) 0.44668(6) 0.0323(6) Uani 1.0 4 d .
O13 O 1.01333(14) 1.17580(8) 0.73227(7) 0.0331(6) Uani 1.0 4 d .
O14 O 0.93705(13) 0.69060(8) 0.27608(6) 0.0304(6) Uani 1.0 4 d .
O15 O 0.81624(15) 1.13011(8) 0.82314(6) 0.0377(7) Uani 1.0 4 d .
O16 O 0.54231(13) 1.16896(8) 0.48779(6) 0.0298(6) Uani 1.0 4 d .
O18 O 1.14653(14) 0.83265(8) 0.58846(6) 0.0309(6) Uani 1.0 4 d .
O20 O 1.48583(14) 1.07002(8) 0.26696(7) 0.0357(6) Uani 1.0 4 d .
O21 O 1.68655(13) 1.10401(8) 0.17473(7) 0.0342(6) Uani 1.0 4 d .
O22 O 0.56765(12) 0.93073(8) 0.52524(6) 0.0264(5) Uani 1.0 4 d .
O23 O 1.35497(15) 1.22919(8) 0.20296(7) 0.0374(6) Uani 1.0 4 d .
O24 O 1.04107(13) 0.93457(8) 0.26250(7) 0.0354(6) Uani 1.0 4 d .
O25 O 1.18900(15) 0.78386(8) 0.19410(7) 0.0373(6) Uani 1.0 4 d .
O26 O 1.11536(14) 0.98264(7) 0.43528(6) 0.0327(6) Uani 1.0 4 d .
O27 O 0.87416(13) 1.23837(7) 0.44862(6) 0.0289(6) Uani 1.0 4 d .
O28 O 0.35338(15) 1.25800(8) 0.44181(7) 0.0368(6) Uani 1.0 4 d .
O29 O 0.98752(14) 0.81088(8) 0.47543(6) 0.0354(6) Uani 1.0 4 d .
O30 O 0.35071(13) 1.11668(8) 0.57929(6) 0.0294(6) Uani 1.0 4 d .
O32 O 1.18808(15) 0.76967(8) 0.30701(7) 0.0427(7) Uani 1.0 4 d .
O35 O 0.85321(14) 0.89230(9) 0.16598(7) 0.0394(6) Uani 1.0 4 d .
O37 O 1.19651(12) 1.11307(7) 0.42925(6) 0.0273(5) Uani 1.0 4 d .
O42 O 0.41586(14) 1.02326(8) 0.40310(7) 0.0351(6) Uani 1.0 4 d .
O48 O 1.10133(15) 0.64965(8) 0.16914(6) 0.0351(6) Uani 1.0 4 d .
O89 O 1.16933(19) 0.75152(9) 0.44054(9) 0.0618(9) Uani 1.0 4 d .
O90 O 0.88652(14) 1.02658(8) 0.65303(7) 0.0387(7) Uani 1.0 4 d .
O104 O 1.37692(18) 0.99181(9) 0.16476(8) 0.0554(9) Uani 1.0 4 d .
O132 O 0.63775(18) 1.01543(9) 0.40593(8) 0.0554(8) Uani 1.0 4 d .
O144 O 0.89187(19) 1.00266(9) 0.41202(9) 0.0621(10) Uani 1.0 4 d .
O153 O 1.1363(3) 1.02146(11) 0.17947(9) 0.0798(12) Uani 1.0 4 d .
O174 O 0.85502(19) 1.25991(10) 0.68717(9) 0.0606(9) Uani 1.0 4 d .
N31 N 0.72134(15) 0.86460(8) 0.47243(7) 0.0205(6) Uani 1.0 4 d .
N36 N 1.34190(15) 1.15286(9) 0.22428(7) 0.0226(6) Uani 1.0 4 d .
N39 N 1.08014(15) 0.90858(9) 0.41596(7) 0.0211(6) Uani 1.0 4 d .
N40 N 0.84561(14) 1.16204(8) 0.46651(7) 0.0210(6) Uani 1.0 4 d .
N43 N 0.94334(15) 1.09985(9) 0.65144(7) 0.0227(6) Uani 1.0 4 d .
N44 N 0.46550(15) 1.09837(9) 0.40670(7) 0.0225(6) Uani 1.0 4 d .
N50 N 1.04697(15) 0.62076(9) 0.34837(7) 0.0207(6) Uani 1.0 4 d .
N83 N 1.19458(15) 0.85740(9) 0.22230(7) 0.0214(6) Uani 1.0 4 d .
C17 C 1.12702(17) 1.12087(11) 0.44567(8) 0.0207(7) Uani 1.0 4 d .
C19 C 0.46557(18) 0.91225(11) 0.48093(9) 0.0242(7) Uani 1.0 4 d .
C33 C 0.39368(19) 1.11224(11) 0.54663(8) 0.0238(7) Uani 1.0 4 d .
C34 C 1.11737(19) 0.84592(11) 0.55360(8) 0.0255(8) Uani 1.0 4 d .
C38 C 0.48034(19) 0.84460(12) 0.44038(9) 0.0275(8) Uani 1.0 4 d .
C41 C 1.01891(18) 1.09987(11) 0.48465(9) 0.0231(7) Uani 1.0 4 d .
C45 C 1.01469(18) 0.62318(11) 0.27880(9) 0.0220(7) Uani 1.0 4 d .
C46 C 1.0707(2) 0.64255(12) 0.20478(9) 0.0286(8) Uani 1.0 4 d .
C49 C 0.8448(2) 1.08438(12) 0.76881(9) 0.0292(8) Uani 1.0 4 d .
C51 C 0.66057(17) 0.85510(11) 0.49999(9) 0.0235(7) Uani 1.0 4 d .
C52 C 1.58113(19) 1.15431(12) 0.18255(9) 0.0289(8) Uani 1.0 4 d .
C53 C 0.95781(19) 0.84362(12) 0.18028(9) 0.0296(8) Uani 1.0 4 d .
C54 C 0.38126(19) 1.07201(11) 0.52439(9) 0.0254(7) Uani 1.0 4 d .
C55 C 1.51386(18) 1.16705(11) 0.20112(9) 0.0267(8) Uani 1.0 4 d .
C56 C 1.02505(18) 0.89968(11) 0.44670(8) 0.0229(7) Uani 1.0 4 d .
C57 C 1.48186(18) 1.13859(11) 0.22974(9) 0.0221(7) Uani 1.0 4 d .
C58 C 0.55086(18) 0.83612(11) 0.45634(9) 0.0234(7) Uani 1.0 4 d .
C59 C 1.02258(18) 1.17470(11) 0.45354(8) 0.0225(7) Uani 1.0 4 d .
C60 C 0.98369(18) 0.68084(11) 0.38752(9) 0.0228(7) Uani 1.0 4 d .
C61 C 1.05919(18) 0.88000(11) 0.48366(8) 0.0216(7) Uani 1.0 4 d .
C62 C 1.03803(19) 0.83617(11) 0.49787(9) 0.0253(8) Uani 1.0 4 d .
C63 C 0.42184(19) 1.06356(11) 0.39051(9) 0.0259(8) Uani 1.0 4 d .
C64 C 0.47516(17) 1.09834(11) 0.47794(9) 0.0216(7) Uani 1.0 4 d .
C65 C 1.05832(18) 0.66594(11) 0.36813(8) 0.0217(7) Uani 1.0 4 d .
C66 C 1.2200(2) 0.82220(12) 0.19855(9) 0.0279(8) Uani 1.0 4 d .
C67 C 0.68828(19) 1.08056(11) 0.49897(10) 0.0304(8) Uani 1.0 4 d .
C68 C 1.20641(19) 0.94371(11) 0.21121(8) 0.0251(7) Uani 1.0 4 d .
C69 C 0.76106(18) 0.90995(10) 0.46931(9) 0.0222(7) Uani 1.0 4 d .
C70 C 0.98377(17) 1.14318(11) 0.47698(8) 0.0197(7) Uani 1.0 4 d .
C71 C 0.89687(19) 1.06471(12) 0.63743(9) 0.0289(8) Uani 1.0 4 d .
C72 C 1.16491(19) 0.94587(11) 0.37683(9) 0.0272(8) Uani 1.0 4 d .
C73 C 0.83319(19) 1.20301(11) 0.44699(9) 0.0250(7) Uani 1.0 4 d .
C74 C 1.01669(19) 0.67196(11) 0.22133(9) 0.0255(8) Uani 1.0 4 d .
C75 C 1.15167(18) 0.90418(11) 0.36073(9) 0.0260(8) Uani 1.0 4 d .
C76 C 0.90767(17) 1.15613(11) 0.49430(8) 0.0222(7) Uani 1.0 4 d .
C77 C 1.40832(18) 1.15265(12) 0.24958(9) 0.0249(7) Uani 1.0 4 d .
C78 C 0.94194(19) 0.72014(12) 0.37648(9) 0.0282(8) Uani 1.0 4 d .
C79 C 1.09292(18) 1.16388(11) 0.43815(8) 0.0217(7) Uani 1.0 4 d .
C80 C 1.36722(19) 1.07521(11) 0.16929(9) 0.0265(8) Uani 1.0 4 d .
C81 C 1.52014(19) 1.09713(11) 0.23921(9) 0.0247(7) Uani 1.0 4 d .
C82 C 0.91786(19) 0.88509(12) 0.18698(9) 0.0289(8) Uani 1.0 4 d .
C84 C 0.2783(2) 1.20964(12) 0.48306(9) 0.0326(8) Uani 1.0 4 d .
C85 C 1.09139(18) 0.58589(11) 0.36292(9) 0.0247(8) Uani 1.0 4 d .
C86 C 1.12787(18) 0.85288(11) 0.24728(9) 0.0249(7) Uani 1.0 4 d .
C87 C 0.51518(18) 1.09110(11) 0.43961(9) 0.0244(7) Uani 1.0 4 d .
C88 C 1.08992(18) 1.08852(11) 0.46933(9) 0.0241(7) Uani 1.0 4 d .
C91 C 1.09265(18) 0.87651(11) 0.38346(8) 0.0214(7) Uani 1.0 4 d .
C92 C 0.88952(18) 1.12613(12) 0.59515(9) 0.0279(8) Uani 1.0 4 d .
C93 C 0.94556(19) 0.91589(12) 0.21484(9) 0.0285(8) Uani 1.0 4 d .
C94 C 0.46297(18) 1.14204(10) 0.38372(8) 0.0201(7) Uani 1.0 4 d .
C95 C 0.8186(2) 1.08024(11) 0.44476(9) 0.0272(8) Uani 1.0 4 d .
C96 C 0.40545(19) 1.12920(12) 0.35343(9) 0.0283(8) Uani 1.0 4 d .
C97 C 0.48866(18) 1.13798(11) 0.50089(9) 0.0218(7) Uani 1.0 4 d .
C98 C 0.33252(19) 1.21841(11) 0.45030(9) 0.0249(7) Uani 1.0 4 d .
C99 C 0.53715(18) 0.90318(11) 0.49699(8) 0.0232(7) Uani 1.0 4 d .
C100 C 1.14091(19) 0.88934(11) 0.53909(9) 0.0263(7) Uani 1.0 4 d .
C101 C 1.11145(18) 0.90602(11) 0.50471(8) 0.0240(7) Uani 1.0 4 d .
C102 C 0.94287(18) 1.10650(11) 0.72330(9) 0.0232(7) Uani 1.0 4 d .
C103 C 0.7958(2) 0.92260(11) 0.50848(9) 0.0289(8) Uani 1.0 4 d .
C105 C 1.09107(18) 0.70383(11) 0.34063(9) 0.0237(7) Uani 1.0 4 d .
C106 C 1.2066(2) 0.78706(13) 0.44550(10) 0.0345(9) Uani 1.0 4 d .
C107 C 1.3203(2) 1.19164(12) 0.20408(9) 0.0286(8) Uani 1.0 4 d .
C108 C 0.94593(18) 1.14051(11) 0.62587(9) 0.0216(7) Uani 1.0 4 d .
C109 C 1.02429(18) 0.83392(11) 0.20009(9) 0.0267(8) Uani 1.0 4 d .
C110 C 0.5203(2) 0.96554(11) 0.54282(10) 0.0320(8) Uani 1.0 4 d .
C111 C 1.2092(2) 1.13323(15) 0.32350(10) 0.0426(10) Uani 1.0 4 d .
C112 C 0.8718(2) 1.08516(11) 0.41046(9) 0.0285(8) Uani 1.0 4 d .
C113 C 1.02095(18) 0.87141(11) 0.35881(9) 0.0224(7) Uani 1.0 4 d .
C114 C 1.16210(19) 0.68891(11) 0.31930(10) 0.0278(8) Uani 1.0 4 d .
C115 C 1.61943(19) 1.11335(12) 0.19302(9) 0.0278(8) Uani 1.0 4 d .
C116 C 1.0152(2) 0.83570(12) 0.33170(9) 0.0299(8) Uani 1.0 4 d .
C117 C 0.98878(19) 0.66186(12) 0.25820(9) 0.0261(8) Uani 1.0 4 d .
C118 C 1.24656(18) 0.89790(11) 0.22306(9) 0.0239(7) Uani 1.0 4 d .
C119 C 1.11877(18) 0.65261(12) 0.39718(9) 0.0255(8) Uani 1.0 4 d .
C120 C 0.73701(18) 1.11889(11) 0.49638(9) 0.0236(7) Uani 1.0 4 d .
C121 C 0.8413(2) 1.18155(11) 0.66438(10) 0.0300(8) Uani 1.0 4 d .
C122 C 0.81717(19) 0.85304(11) 0.42950(9) 0.0285(8) Uani 1.0 4 d .
C123 C 0.7984(3) 0.96655(14) 0.56792(11) 0.0456(11) Uani 1.0 4 d .
C124 C 0.88646(19) 1.07566(11) 0.73542(9) 0.0274(8) Uani 1.0 4 d .
C125 C 1.02461(19) 1.14529(12) 0.60602(9) 0.0258(8) Uani 1.0 4 d .
C126 C 0.75248(18) 0.83076(11) 0.44956(9) 0.0243(7) Uani 1.0 4 d .
C127 C 1.05338(19) 0.86478(11) 0.22726(9) 0.0243(7) Uani 1.0 4 d .
C128 C 0.58164(18) 0.86521(11) 0.48475(8) 0.0214(7) Uani 1.0 4 d .
C129 C 0.43672(18) 0.88307(11) 0.45239(9) 0.0249(7) Uani 1.0 4 d .
C130 C 0.73911(19) 1.15107(12) 0.52667(9) 0.0286(8) Uani 1.0 4 d .
C131 C 0.95762(19) 1.14647(12) 0.74560(9) 0.0273(8) Uani 1.0 4 d .
C133 C 0.98778(18) 1.09598(11) 0.68691(9) 0.0254(8) Uani 1.0 4 d .
C134 C 1.28548(18) 0.90211(12) 0.26272(9) 0.0261(8) Uani 1.0 4 d .
C135 C 0.9157(2) 1.15552(12) 0.77906(9) 0.0291(8) Uani 1.0 4 d .
C136 C 1.7263(2) 1.06180(12) 0.18543(11) 0.0381(9) Uani 1.0 4 d .
C137 C 0.43585(17) 1.18446(10) 0.40750(9) 0.0221(7) Uani 1.0 4 d .
C138 C 0.8599(2) 1.12428(11) 0.79093(9) 0.0297(8) Uani 1.0 4 d .
C139 C 0.6950(2) 1.14332(14) 0.55955(10) 0.0388(9) Uani 1.0 4 d .
C140 C 0.44783(19) 1.14495(11) 0.53506(9) 0.0252(7) Uani 1.0 4 d .
C141 C 0.54052(19) 1.15088(11) 0.36406(9) 0.0257(8) Uani 1.0 4 d .
C142 C 0.6729(2) 0.93548(11) 0.41444(9) 0.0318(8) Uani 1.0 4 d .
C143 C 1.24516(19) 1.10607(12) 0.26043(9) 0.0285(8) Uani 1.0 4 d .
C145 C 0.9539(2) 0.65274(12) 0.41642(10) 0.0342(9) Uani 1.0 4 d .
C146 C 0.7093(2) 0.94862(11) 0.45286(9) 0.0275(8) Uani 1.0 4 d .
C147 C 0.98806(18) 0.61305(11) 0.31937(9) 0.0247(7) Uani 1.0 4 d .
C148 C 1.19346(19) 0.83085(11) 0.42274(9) 0.0259(8) Uani 1.0 4 d .
C149 C 0.92043(19) 1.18543(11) 0.64658(9) 0.0280(8) Uani 1.0 4 d .
C150 C 0.87128(19) 0.72994(12) 0.39348(9) 0.0305(8) Uani 1.0 4 d .
C151 C 1.3013(2) 0.86147(13) 0.28329(10) 0.0358(9) Uani 1.0 4 d .
C152 C 1.06709(19) 0.59352(11) 0.26165(9) 0.0262(8) Uani 1.0 4 d .
C154 C 1.09508(19) 0.60299(11) 0.22508(9) 0.0274(8) Uani 1.0 4 d .
C155 C 1.2012(2) 0.72883(12) 0.29893(9) 0.0294(8) Uani 1.0 4 d .
C156 C 1.58798(18) 1.08443(12) 0.22126(9) 0.0275(8) Uani 1.0 4 d .
C157 C 1.2302(2) 1.13484(14) 0.19340(9) 0.0342(9) Uani 1.0 4 d .
C158 C 0.6483(2) 1.10470(14) 0.56217(10) 0.0406(10) Uani 1.0 4 d .
C159 C 0.5526(3) 1.21168(12) 0.50846(10) 0.0400(10) Uani 1.0 4 d .
C160 C 0.9606(2) 0.90333(13) 0.36194(9) 0.0327(9) Uani 1.0 4 d .
C161 C 1.06626(18) 0.81923(11) 0.53251(8) 0.0243(7) Uani 1.0 4 d .
C162 C 1.28673(18) 1.11424(11) 0.22173(9) 0.0239(7) Uani 1.0 4 d .
C163 C 1.11890(18) 0.94942(10) 0.41277(9) 0.0237(7) Uani 1.0 4 d .
C164 C 1.1657(2) 0.94069(11) 0.17248(9) 0.0291(8) Uani 1.0 4 d .
C165 C 1.0767(2) 1.10830(12) 0.60639(9) 0.0315(8) Uani 1.0 4 d .
C166 C 1.01215(19) 0.90570(12) 0.23483(9) 0.0275(8) Uani 1.0 4 d .
C167 C 0.76357(19) 1.19530(12) 0.42390(9) 0.0299(8) Uani 1.0 4 d .
C168 C 0.8837(3) 0.66206(13) 0.43294(11) 0.0400(10) Uani 1.0 4 d .
C169 C 0.8139(3) 0.93610(14) 0.17108(12) 0.0481(11) Uani 1.0 4 d .
C170 C 0.78558(18) 1.12724(11) 0.45997(9) 0.0236(7) Uani 1.0 4 d .
C171 C 0.82195(19) 0.89784(12) 0.44020(9) 0.0277(8) Uani 1.0 4 d .
C172 C 0.5860(2) 1.11266(13) 0.35414(10) 0.0391(9) Uani 1.0 4 d .
C173 C 1.1211(3) 0.78888(12) 0.60388(9) 0.0365(9) Uani 1.0 4 d .
C175 C 0.36094(18) 1.17601(11) 0.42881(9) 0.0239(7) Uani 1.0 4 d .
C176 C 0.8631(2) 1.08344(12) 0.60164(9) 0.0335(9) Uani 1.0 4 d .
C177 C 0.32456(19) 0.92996(12) 0.44596(11) 0.0369(9) Uani 1.0 4 d .
C178 C 1.13742(19) 0.60798(12) 0.39398(9) 0.0290(8) Uani 1.0 4 d .
C179 C 0.9129(2) 1.04064(12) 0.40040(10) 0.0330(8) Uani 1.0 4 d .
C180 C 1.12253(19) 0.82808(11) 0.39729(9) 0.0275(8) Uani 1.0 4 d .
C181 C 0.8969(2) 0.72375(12) 0.25324(10) 0.0324(8) Uani 1.0 4 d .
C182 C 0.6266(3) 0.97447(13) 0.39730(10) 0.0376(9) Uani 1.0 4 d .
C183 C 1.2484(2) 1.17771(13) 0.18411(10) 0.0354(9) Uani 1.0 4 d .
C184 C 0.3631(3) 1.15803(12) 0.60242(9) 0.0383(9) Uani 1.0 4 d .
C185 C 0.9830(2) 1.04521(13) 0.37582(10) 0.0367(9) Uani 1.0 4 d .
C186 C 1.3594(3) 0.90584(15) 0.33402(11) 0.0438(10) Uani 1.0 4 d .
C187 C 1.24709(19) 1.14040(13) 0.28927(9) 0.0329(9) Uani 1.0 4 d .
C188 C 1.3047(2) 0.88334(13) 0.19342(9) 0.0312(8) Uani 1.0 4 d .
C189 C 1.3384(3) 0.86342(14) 0.31866(10) 0.0417(10) Uani 1.0 4 d .
C190 C 0.38323(19) 1.08474(12) 0.35712(9) 0.0301(8) Uani 1.0 4 d .
C191 C 0.7368(2) 1.15263(12) 0.43061(9) 0.0309(8) Uani 1.0 4 d .
C192 C 1.2570(3) 0.71597(14) 0.26780(10) 0.0464(11) Uani 1.0 4 d .
C193 C 1.32373(19) 1.06881(11) 0.20703(9) 0.0270(8) Uani 1.0 4 d .
C194 C 0.6549(3) 1.11858(15) 0.33562(11) 0.0499(11) Uani 1.0 4 d .
C195 C 1.2356(2) 1.07068(12) 0.43887(11) 0.0382(9) Uani 1.0 4 d .
C196 C 1.0103(3) 1.02451(12) 0.51588(10) 0.0389(10) Uani 1.0 4 d .
C197 C 0.8903(3) 0.86303(15) 0.31279(10) 0.0433(10) Uani 1.0 4 d .
C198 C 1.1134(3) 1.18934(16) 0.56725(12) 0.0560(13) Uani 1.0 4 d .
C199 C 1.3975(2) 1.02994(13) 0.15300(10) 0.0309(8) Uani 1.0 4 d .
C200 C 0.9497(3) 0.83189(14) 0.30894(10) 0.0412(10) Uani 1.0 4 d .
C201 C 1.4551(3) 1.03435(14) 0.12161(11) 0.0462(11) Uani 1.0 4 d .
C202 C 1.2030(3) 1.06601(16) 0.26683(11) 0.0554(13) Uani 1.0 4 d .
C203 C 0.8212(2) 1.22220(14) 0.68953(10) 0.0371(9) Uani 1.0 4 d .
C204 C 1.0263(3) 1.21850(13) 0.75263(11) 0.0432(10) Uani 1.0 4 d .
C205 C 0.7683(3) 0.95918(12) 0.53120(10) 0.0367(9) Uani 1.0 4 d .
C206 C 1.1457(2) 1.11179(14) 0.58693(10) 0.0405(10) Uani 1.0 4 d .
C207 C 0.8313(3) 1.17006(12) 0.84679(10) 0.0494(12) Uani 1.0 4 d .
C208 C 0.8544(3) 0.89537(15) 0.52282(10) 0.0435(10) Uani 1.0 4 d .
C209 C 1.1239(3) 0.98506(15) 0.16238(10) 0.0437(11) Uani 1.0 4 d .
C210 C 1.0801(3) 0.69189(12) 0.14938(10) 0.0420(10) Uani 1.0 4 d .
C211 C 0.6440(2) 1.07335(13) 0.53159(11) 0.0422(10) Uani 1.0 4 d .
C212 C 0.5662(3) 1.19493(13) 0.35460(11) 0.0460(11) Uani 1.0 4 d .
C213 C 0.6802(3) 1.16327(16) 0.32655(10) 0.0460(11) Uani 1.0 4 d .
C214 C 0.8958(3) 0.89912(16) 0.33933(10) 0.0449(11) Uani 1.0 4 d .
C215 C 1.3430(3) 0.94646(15) 0.31475(11) 0.0516(12) Uani 1.0 4 d .
C216 C 0.8419(2) 0.70093(13) 0.42110(10) 0.0352(9) Uani 1.0 4 d .
C217 C 0.6361(3) 1.20093(15) 0.33557(12) 0.0530(12) Uani 1.0 4 d .
C218 C 1.0440(3) 1.18580(13) 0.58616(11) 0.0414(10) Uani 1.0 4 d .
C219 C 1.1636(3) 1.15199(16) 0.56750(11) 0.0514(12) Uani 1.0 4 d .
C220 C 1.3063(3) 0.94493(14) 0.27909(11) 0.0434(10) Uani 1.0 4 d .
C221 C 1.0002(3) 0.97590(15) 0.27189(13) 0.0584(13) Uani 1.0 4 d .
C222 C 0.8554(3) 0.93905(17) 0.58167(11) 0.0544(13) Uani 1.0 4 d .
C223 C 1.2905(2) 0.84097(12) 0.18045(9) 0.0330(9) Uani 1.0 4 d .
C224 C 1.2657(3) 0.78895(15) 0.47643(11) 0.0476(11) Uani 1.0 4 d .
C225 C 0.9735(3) 0.76323(14) 0.48595(12) 0.0594(14) Uani 1.0 4 d .
C226 C 1.1687(3) 1.09312(18) 0.32997(12) 0.0616(14) Uani 1.0 4 d .
C227 C 1.0660(3) 0.98193(16) 0.13070(10) 0.0607(14) Uani 1.0 4 d .
C228 C 0.8850(3) 0.90343(18) 0.55945(12) 0.0606(13) Uani 1.0 4 d .
C229 C 1.1657(3) 1.05870(18) 0.30183(12) 0.0697(16) Uani 1.0 4 d .
C230 C 0.5670(3) 0.96084(17) 0.36865(11) 0.0636(14) Uani 1.0 4 d .
C231 C 0.7579(3) 1.21460(16) 0.71763(12) 0.0561(12) Uani 1.0 4 d .
C232 C 1.5177(3) 1.02505(15) 0.27454(13) 0.0677(16) Uani 1.0 4 d .
C233 C 0.42210(18) 1.06606(11) 0.49058(9) 0.0249(7) Uani 1.0 4 d .
H10A H 1.0513 0.7123 0.3216 0.0284 Uiso 1.0 4 calc R
H10B H 1.1028 0.7325 0.3557 0.0284 Uiso 1.0 4 calc R
H11A H 0.4764 0.9502 0.5551 0.0384 Uiso 1.0 4 calc R
H11B H 0.5021 0.9876 0.5232 0.0384 Uiso 1.0 4 calc R
H11C H 0.5497 0.9827 0.5623 0.0384 Uiso 1.0 4 calc R
H11D H 0.8417 1.0956 0.3879 0.0342 Uiso 1.0 4 calc R
H11E H 0.9099 1.1099 0.4161 0.0342 Uiso 1.0 4 calc R
H11F H 1.1983 0.6746 0.3378 0.0334 Uiso 1.0 4 calc R
H11G H 1.1483 0.6645 0.3002 0.0334 Uiso 1.0 4 calc R
H12A H 0.8030 1.1791 0.6435 0.0360 Uiso 1.0 4 calc R
H12B H 0.8386 1.1522 0.6797 0.0360 Uiso 1.0 4 calc R
H13A H 1.0315 1.1180 0.6854 0.0304 Uiso 1.0 4 calc R
H13B H 1.0087 1.0637 0.6887 0.0304 Uiso 1.0 4 calc R
H13C H 1.6937 1.0345 0.1805 0.0457 Uiso 1.0 4 calc R
H13D H 1.7392 1.0630 0.2128 0.0457 Uiso 1.0 4 calc R
H13E H 1.7733 1.0591 0.1703 0.0457 Uiso 1.0 4 calc R
H13F H 0.4759 1.1926 0.4265 0.0265 Uiso 1.0 4 calc R
H13G H 0.4295 1.2118 0.3901 0.0265 Uiso 1.0 4 calc R
H14A H 0.7136 0.9265 0.3961 0.0382 Uiso 1.0 4 calc R
H14B H 0.6396 0.9077 0.4182 0.0382 Uiso 1.0 4 calc R
H14C H 0.6684 0.9556 0.4717 0.0329 Uiso 1.0 4 calc R
H14D H 0.7398 0.9777 0.4494 0.0329 Uiso 1.0 4 calc R
H14E H 0.9437 0.6334 0.3253 0.0296 Uiso 1.0 4 calc R
H14F H 0.9707 0.5799 0.3209 0.0296 Uiso 1.0 4 calc R
H14G H 1.2387 0.8368 0.4063 0.0310 Uiso 1.0 4 calc R
H14H H 1.1880 0.8578 0.4406 0.0310 Uiso 1.0 4 calc R
H14I H 0.9577 1.1929 0.6671 0.0335 Uiso 1.0 4 calc R
H14J H 0.9207 1.2119 0.6280 0.0335 Uiso 1.0 4 calc R
H15A H 0.5675 1.2046 0.5350 0.0480 Uiso 1.0 4 calc R
H15B H 0.5047 1.2295 0.5085 0.0480 Uiso 1.0 4 calc R
H15C H 0.5927 1.2304 0.4961 0.0480 Uiso 1.0 4 calc R
H16A H 1.2038 0.9339 0.1522 0.0349 Uiso 1.0 4 calc R
H16B H 1.1290 0.9142 0.1731 0.0349 Uiso 1.0 4 calc R
H16C H 0.8476 0.9621 0.1638 0.0577 Uiso 1.0 4 calc R
H16D H 0.7990 0.9396 0.1981 0.0577 Uiso 1.0 4 calc R
H16E H 0.7681 0.9366 0.1549 0.0577 Uiso 1.0 4 calc R
H17A H 1.1337 0.7634 0.5859 0.0438 Uiso 1.0 4 calc R
H17B H 1.0657 0.7900 0.6077 0.0438 Uiso 1.0 4 calc R
H17C H 1.1464 0.7831 0.6286 0.0438 Uiso 1.0 4 calc R
H17D H 0.3216 1.1662 0.4100 0.0287 Uiso 1.0 4 calc R
H17E H 0.3681 1.1498 0.4472 0.0287 Uiso 1.0 4 calc R
H17F H 0.3563 0.9580 0.4426 0.0442 Uiso 1.0 4 calc R
H17G H 0.3090 0.9274 0.4729 0.0442 Uiso 1.0 4 calc R
H17H H 0.2791 0.9324 0.4296 0.0442 Uiso 1.0 4 calc R
H18A H 1.0814 0.8120 0.4118 0.0329 Uiso 1.0 4 calc R
H18B H 1.1345 0.8085 0.3745 0.0329 Uiso 1.0 4 calc R
H18C H 0.8681 0.7072 0.2333 0.0389 Uiso 1.0 4 calc R
H18D H 0.9334 0.7454 0.2412 0.0389 Uiso 1.0 4 calc R
H18E H 0.8616 0.7416 0.2695 0.0389 Uiso 1.0 4 calc R
H18F H 0.3581 1.1862 0.5863 0.0459 Uiso 1.0 4 calc R
H18G H 0.4144 1.1569 0.6136 0.0459 Uiso 1.0 4 calc R
H18H H 0.3251 1.1591 0.6231 0.0459 Uiso 1.0 4 calc R
H18I H 0.9766 1.0265 0.3523 0.0440 Uiso 1.0 4 calc R
H18J H 1.0275 1.0337 0.3901 0.0440 Uiso 1.0 4 calc R
H18K H 0.9907 1.0783 0.3690 0.0440 Uiso 1.0 4 calc R
H19 H 0.4365 0.9385 0.4896 0.0290 Uiso 1.0 4 calc R
H19A H 1.3076 0.7283 0.2744 0.0556 Uiso 1.0 4 calc R
H19B H 1.2402 0.7296 0.2433 0.0556 Uiso 1.0 4 calc R
H19C H 1.2596 0.6816 0.2654 0.0556 Uiso 1.0 4 calc R
H19D H 1.3594 1.0569 0.2268 0.0323 Uiso 1.0 4 calc R
H19E H 1.2835 1.0448 0.2033 0.0323 Uiso 1.0 4 calc R
H19F H 1.2044 1.0436 0.4312 0.0458 Uiso 1.0 4 calc R
H19G H 1.2445 1.0697 0.4667 0.0458 Uiso 1.0 4 calc R
H19H H 1.2846 1.0696 0.4253 0.0458 Uiso 1.0 4 calc R
H19I H 1.0595 1.0286 0.5289 0.0466 Uiso 1.0 4 calc R
H19J H 1.0179 1.0072 0.4918 0.0466 Uiso 1.0 4 calc R
H19K H 0.9755 1.0069 0.5326 0.0466 Uiso 1.0 4 calc R
H20A H 1.4351 1.0197 0.0981 0.0554 Uiso 1.0 4 calc R
H20B H 1.5023 1.0185 0.1293 0.0554 Uiso 1.0 4 calc R
H20C H 1.4655 1.0677 0.1168 0.0554 Uiso 1.0 4 calc R
H20D H 1.0404 1.2113 0.7793 0.0518 Uiso 1.0 4 calc R
H20E H 0.9796 1.2375 0.7524 0.0518 Uiso 1.0 4 calc R
H20F H 1.0677 1.2361 0.7402 0.0518 Uiso 1.0 4 calc R
H20G H 0.8231 1.1989 0.8319 0.0593 Uiso 1.0 4 calc R
H20H H 0.8843 1.1690 0.8558 0.0593 Uiso 1.0 4 calc R
H20I H 0.7967 1.1698 0.8690 0.0593 Uiso 1.0 4 calc R
H21A H 1.0948 0.7193 0.1649 0.0504 Uiso 1.0 4 calc R
H21B H 1.0248 0.6922 0.1453 0.0504 Uiso 1.0 4 calc R
H21C H 1.1063 0.6932 0.1245 0.0504 Uiso 1.0 4 calc R
H22A H 0.9489 0.9674 0.2809 0.0701 Uiso 1.0 4 calc R
H22B H 0.9960 0.9960 0.2491 0.0701 Uiso 1.0 4 calc R
H22C H 1.0272 0.9930 0.2923 0.0701 Uiso 1.0 4 calc R
H22D H 1.3043 0.7646 0.4718 0.0571 Uiso 1.0 4 calc R
H22E H 1.2415 0.7835 0.5014 0.0571 Uiso 1.0 4 calc R
H22F H 1.2902 0.8200 0.4763 0.0571 Uiso 1.0 4 calc R
H22G H 0.9530 0.7621 0.5122 0.0713 Uiso 1.0 4 calc R
H22H H 1.0213 0.7454 0.4848 0.0713 Uiso 1.0 4 calc R
H22I H 0.9364 0.7494 0.4681 0.0713 Uiso 1.0 4 calc R
H22J H 1.0804 1.0034 0.1099 0.0729 Uiso 1.0 4 calc R
H22K H 1.0157 0.9907 0.1407 0.0729 Uiso 1.0 4 calc R
H22L H 1.0642 0.9496 0.1209 0.0729 Uiso 1.0 4 calc R
H23A H 0.5783 0.9758 0.3439 0.0764 Uiso 1.0 4 calc R
H23B H 0.5168 0.9712 0.3778 0.0764 Uiso 1.0 4 calc R
H23C H 0.5669 0.9265 0.3655 0.0764 Uiso 1.0 4 calc R
H23D H 0.7173 1.2376 0.7129 0.0673 Uiso 1.0 4 calc R
H23E H 0.7774 1.2185 0.7439 0.0673 Uiso 1.0 4 calc R
H23F H 0.7375 1.1827 0.7146 0.0673 Uiso 1.0 4 calc R
H23G H 1.5708 1.0287 0.2829 0.0813 Uiso 1.0 4 calc R
H23H H 1.5160 1.0059 0.2511 0.0813 Uiso 1.0 4 calc R
H23I H 1.4883 1.0095 0.2949 0.0813 Uiso 1.0 4 calc R
H51A H 0.6693 0.8745 0.5233 0.0282 Uiso 1.0 4 calc R
H51B H 0.6633 0.8216 0.5078 0.0282 Uiso 1.0 4 calc R
H55 H 1.4892 1.1956 0.1942 0.0320 Uiso 1.0 4 calc R
H56A H 0.9862 0.8772 0.4371 0.0274 Uiso 1.0 4 calc R
H56B H 0.9985 0.9295 0.4528 0.0274 Uiso 1.0 4 calc R
H58 H 0.5795 0.8097 0.4478 0.0281 Uiso 1.0 4 calc R
H59 H 1.0002 1.2044 0.4480 0.0270 Uiso 1.0 4 calc R
H67 H 0.6851 1.0590 0.4782 0.0365 Uiso 1.0 4 calc R
H68A H 1.1686 0.9521 0.2312 0.0301 Uiso 1.0 4 calc R
H68B H 1.2447 0.9693 0.2101 0.0301 Uiso 1.0 4 calc R
H72 H 1.1981 0.9694 0.3670 0.0326 Uiso 1.0 4 calc R
H74 H 0.9988 0.6988 0.2078 0.0306 Uiso 1.0 4 calc R
H75 H 1.1759 0.8931 0.3380 0.0312 Uiso 1.0 4 calc R
H76A H 0.8929 1.1313 0.5129 0.0266 Uiso 1.0 4 calc R
H76B H 0.9137 1.1859 0.5088 0.0266 Uiso 1.0 4 calc R
H77A H 1.3987 1.1306 0.2711 0.0298 Uiso 1.0 4 calc R
H77B H 1.4147 1.1845 0.2607 0.0298 Uiso 1.0 4 calc R
H78 H 0.9615 0.7406 0.3572 0.0338 Uiso 1.0 4 calc R
H80A H 1.3328 1.0900 0.1502 0.0318 Uiso 1.0 4 calc R
H80B H 1.4105 1.0970 0.1737 0.0318 Uiso 1.0 4 calc R
H84A H 0.2300 1.2260 0.4781 0.0391 Uiso 1.0 4 calc R
H84B H 0.3008 1.2215 0.5070 0.0391 Uiso 1.0 4 calc R
H84C H 0.2688 1.1758 0.4854 0.0391 Uiso 1.0 4 calc R
H86A H 1.1343 0.8740 0.2697 0.0298 Uiso 1.0 4 calc R
H86B H 1.1251 0.8202 0.2570 0.0298 Uiso 1.0 4 calc R
H87A H 0.5588 1.1132 0.4379 0.0293 Uiso 1.0 4 calc R
H87B H 0.5358 1.0587 0.4386 0.0293 Uiso 1.0 4 calc R
H88 H 1.1129 1.0590 0.4749 0.0289 Uiso 1.0 4 calc R
H92 H 0.8750 1.1453 0.5740 0.0335 Uiso 1.0 4 calc R
H93 H 0.9186 0.9442 0.2202 0.0342 Uiso 1.0 4 calc R
H95A H 0.8468 1.0646 0.4659 0.0326 Uiso 1.0 4 calc R
H95B H 0.7757 1.0594 0.4374 0.0326 Uiso 1.0 4 calc R
H96 H 0.3874 1.1501 0.3342 0.0339 Uiso 1.0 4 calc R
H101 H 1.1274 0.9359 0.4954 0.0288 Uiso 1.0 4 calc R
H109 H 1.0507 0.8054 0.1950 0.0320 Uiso 1.0 4 calc R
H111 H 1.2113 1.1567 0.3429 0.0512 Uiso 1.0 4 calc R
H116 H 1.0558 0.8138 0.3286 0.0358 Uiso 1.0 4 calc R
H119 H 1.1404 0.6737 0.4154 0.0306 Uiso 1.0 4 calc R
H122 H 0.8502 0.8378 0.4118 0.0342 Uiso 1.0 4 calc R
H123 H 0.7786 0.9912 0.5835 0.0548 Uiso 1.0 4 calc R
H124 H 0.8761 1.0482 0.7208 0.0328 Uiso 1.0 4 calc R
H130 H 0.7705 1.1783 0.5249 0.0344 Uiso 1.0 4 calc R
H135 H 0.9256 1.1831 0.7936 0.0349 Uiso 1.0 4 calc R
H139 H 0.6974 1.1650 0.5803 0.0465 Uiso 1.0 4 calc R
H140 H 0.4572 1.1721 0.5503 0.0302 Uiso 1.0 4 calc R
H145 H 0.9824 0.6264 0.4251 0.0410 Uiso 1.0 4 calc R
H150 H 0.8435 0.7570 0.3857 0.0366 Uiso 1.0 4 calc R
H151 H 1.2866 0.8318 0.2731 0.0430 Uiso 1.0 4 calc R
H152 H 1.0842 0.5663 0.2750 0.0315 Uiso 1.0 4 calc R
H156 H 1.6129 1.0560 0.2282 0.0330 Uiso 1.0 4 calc R
H157 H 1.1870 1.1185 0.1837 0.0411 Uiso 1.0 4 calc R
H158 H 0.6190 1.0994 0.5848 0.0487 Uiso 1.0 4 calc R
H160 H 0.9641 0.9284 0.3799 0.0393 Uiso 1.0 4 calc R
H161 H 1.0505 0.7893 0.5417 0.0292 Uiso 1.0 4 calc R
H165 H 1.0649 1.0803 0.6201 0.0378 Uiso 1.0 4 calc R
H167 H 0.7415 1.2176 0.4068 0.0358 Uiso 1.0 4 calc R
H168 H 0.8641 0.6419 0.4524 0.0480 Uiso 1.0 4 calc R
H171 H 0.8589 0.9194 0.4308 0.0332 Uiso 1.0 4 calc R
H172 H 0.5691 1.0818 0.3603 0.0469 Uiso 1.0 4 calc R
H176 H 0.8277 1.0672 0.5857 0.0402 Uiso 1.0 4 calc R
H178 H 1.1746 0.5923 0.4092 0.0347 Uiso 1.0 4 calc R
H183 H 1.2202 1.1973 0.1671 0.0424 Uiso 1.0 4 calc R
H186 H 1.3852 0.9070 0.3580 0.0526 Uiso 1.0 4 calc R
H187 H 1.2746 1.1688 0.2852 0.0395 Uiso 1.0 4 calc R
H188 H 1.3461 0.9024 0.1852 0.0374 Uiso 1.0 4 calc R
H189 H 1.3491 0.8351 0.3322 0.0500 Uiso 1.0 4 calc R
H190 H 0.3479 1.0691 0.3408 0.0361 Uiso 1.0 4 calc R
H191 H 0.6929 1.1396 0.4186 0.0371 Uiso 1.0 4 calc R
H194 H 0.6850 1.0919 0.3291 0.0599 Uiso 1.0 4 calc R
H197 H 0.8458 0.8598 0.2974 0.0520 Uiso 1.0 4 calc R
H198 H 1.1264 1.2175 0.5541 0.0671 Uiso 1.0 4 calc R
H200 H 0.9463 0.8073 0.2905 0.0494 Uiso 1.0 4 calc R
H202 H 1.1992 1.0429 0.2471 0.0665 Uiso 1.0 4 calc R
H205 H 0.7290 0.9791 0.5217 0.0440 Uiso 1.0 4 calc R
H206 H 1.1805 1.0861 0.5872 0.0486 Uiso 1.0 4 calc R
H208 H 0.8745 0.8706 0.5075 0.0522 Uiso 1.0 4 calc R
H211 H 0.6109 1.0470 0.5330 0.0506 Uiso 1.0 4 calc R
H212 H 0.5363 1.2217 0.3610 0.0552 Uiso 1.0 4 calc R
H213 H 0.7280 1.1676 0.3141 0.0553 Uiso 1.0 4 calc R
H214 H 0.8552 0.9210 0.3421 0.0539 Uiso 1.0 4 calc R
H215 H 1.3567 0.9759 0.3256 0.0619 Uiso 1.0 4 calc R
H216 H 0.7933 0.7073 0.4321 0.0422 Uiso 1.0 4 calc R
H217 H 0.6528 1.2317 0.3289 0.0635 Uiso 1.0 4 calc R
H218 H 1.0093 1.2115 0.5855 0.0497 Uiso 1.0 4 calc R
H219 H 1.2107 1.1543 0.5541 0.0616 Uiso 1.0 4 calc R
H220 H 1.2954 0.9734 0.2659 0.0521 Uiso 1.0 4 calc R
H222 H 0.8750 0.9444 0.6068 0.0653 Uiso 1.0 4 calc R
H223 H 1.3209 0.8246 0.1622 0.0396 Uiso 1.0 4 calc R
H226 H 1.1427 1.0888 0.3537 0.0739 Uiso 1.0 4 calc R
H228 H 0.9257 0.8845 0.5688 0.0728 Uiso 1.0 4 calc R
H229 H 1.1384 1.0303 0.3063 0.0836 Uiso 1.0 4 calc R
H233 H 0.4132 1.0387 0.4756 0.0298 Uiso 1.0 4 calc R

loop_
_atom_site_aniso_label
_atom_site_aniso_U_11
_atom_site_aniso_U_22
_atom_site_aniso_U_33
_atom_site_aniso_U_12
_atom_site_aniso_U_13
_atom_site_aniso_U_23
Br1 0.0308(2) 0.02739(19) 0.0418(2) 0.00480(16) 0.01054(16) 0.01166(15)
Br2 0.0410(3) 0.0388(3) 0.03404(19) -0.01869(18) -0.00808(17) 0.00121(16)
Br3 0.0385(3) 0.0337(2) 0.0407(2) 0.00038(18) -0.01260(17) -0.01038(17)
Br4 0.0361(2) 0.0310(2) 0.03753(19) -0.01034(17) 0.00617(16) 0.00494(15)
Br5 0.0384(3) 0.0328(2) 0.0429(2) 0.01149(18) 0.01099(18) -0.00020(16)
Br6 0.0376(3) 0.0437(3) 0.0503(3) -0.00158(19) -0.01587(19) -0.01742(19)
Br7 0.0428(3) 0.0338(3) 0.0541(3) -0.00931(19) 0.0206(2) 0.00348(18)
Br8 0.0383(3) 0.0474(3) 0.0528(3) 0.0017(2) 0.0129(2) 0.0222(2)
O9 0.0232(13) 0.0261(13) 0.0430(14) 0.0036(11) -0.0089(11) -0.0007(11)
O10 0.0326(14) 0.0180(13) 0.0524(15) 0.0019(11) 0.0067(12) 0.0053(11)
O11 0.0329(14) 0.0220(13) 0.0414(14) 0.0018(11) 0.0123(11) 0.0098(11)
O12 0.0343(14) 0.0185(12) 0.0440(14) 0.0039(11) -0.0004(11) -0.0051(10)
O13 0.0319(14) 0.0285(14) 0.0389(14) -0.0104(12) 0.0060(11) -0.0018(11)
O14 0.0299(14) 0.0317(14) 0.0296(12) 0.0163(11) 0.0030(11) -0.0001(10)
O15 0.0492(17) 0.0320(14) 0.0320(13) 0.0020(13) 0.0171(12) -0.0004(11)
O16 0.0305(14) 0.0257(13) 0.0331(13) -0.0111(11) 0.0045(11) -0.0017(10)
O18 0.0384(15) 0.0308(13) 0.0236(12) -0.0087(12) -0.0080(11) 0.0055(10)
O20 0.0330(14) 0.0340(15) 0.0400(14) 0.0071(12) 0.0081(12) 0.0170(11)
O21 0.0230(13) 0.0360(15) 0.0435(14) 0.0032(11) 0.0092(11) 0.0024(11)
O22 0.0226(12) 0.0286(13) 0.0279(12) 0.0022(11) -0.0027(10) -0.0068(10)
O23 0.0496(17) 0.0220(13) 0.0406(14) 0.0071(13) 0.0057(13) 0.0066(11)
O24 0.0303(14) 0.0344(15) 0.0415(14) 0.0029(12) -0.0047(11) -0.0203(11)
O25 0.0478(17) 0.0227(13) 0.0416(14) 0.0041(12) -0.0137(12) -0.0064(11)
O26 0.0422(15) 0.0190(13) 0.0369(13) -0.0047(11) 0.0012(12) -0.0040(10)
O27 0.0309(14) 0.0175(12) 0.0383(13) -0.0007(11) 0.0077(11) 0.0014(10)
O28 0.0422(16) 0.0209(13) 0.0473(15) -0.0013(12) 0.0107(13) -0.0074(11)
O29 0.0420(15) 0.0308(14) 0.0334(13) -0.0171(12) -0.0147(12) 0.0062(11)
O30 0.0320(14) 0.0288(13) 0.0274(12) -0.0006(11) 0.0089(11) -0.0018(10)
O32 0.0468(17) 0.0239(14) 0.0575(17) 0.0015(13) 0.0150(14) 0.0083(12)
O35 0.0306(15) 0.0399(16) 0.0476(15) 0.0055(13) -0.0118(12) -0.0030(12)
O37 0.0193(12) 0.0257(13) 0.0369(13) 0.0045(10) 0.0059(10) 0.0038(10)
O42 0.0384(15) 0.0192(13) 0.0477(15) -0.0031(11) 0.0080(12) -0.0029(11)
O48 0.0502(17) 0.0289(14) 0.0262(12) 0.0061(12) 0.0095(12) 0.0028(10)
O89 0.079(3) 0.0285(16) 0.078(2) -0.0083(16) -0.0406(19) 0.0105(14)
O90 0.0479(16) 0.0184(13) 0.0497(15) -0.0059(12) 0.0135(13) -0.0014(11)
O104 0.075(3) 0.0267(16) 0.0646(19) 0.0057(15) 0.0324(17) -0.0011(13)
O132 0.078(3) 0.0343(17) 0.0542(18) 0.0275(16) 0.0057(17) 0.0104(14)
O144 0.084(3) 0.0243(15) 0.078(3) 0.0024(15) 0.0429(19) -0.0043(14)
O153 0.117(3) 0.0442(19) 0.078(3) 0.046(2) -0.046(3) -0.0182(17)
O174 0.067(3) 0.0361(17) 0.079(3) 0.0039(16) 0.0105(18) -0.0277(15)
N31 0.0218(15) 0.0164(14) 0.0233(13) 0.0002(12) 0.0021(11) -0.0010(10)
N36 0.0233(15) 0.0219(15) 0.0227(13) 0.0054(12) -0.0011(11) 0.0020(11)
N39 0.0234(15) 0.0176(14) 0.0225(13) 0.0006(12) -0.0001(11) -0.0012(10)
N40 0.0209(14) 0.0155(13) 0.0267(14) 0.0006(11) 0.0013(12) 0.0009(10)
N43 0.0237(15) 0.0181(14) 0.0264(14) -0.0024(12) 0.0046(12) -0.0010(11)
N44 0.0294(16) 0.0168(14) 0.0212(13) -0.0021(12) 0.0017(12) 0.0007(11)
N50 0.0221(14) 0.0187(14) 0.0212(13) 0.0018(12) 0.0019(11) 0.0017(10)
N83 0.0196(14) 0.0178(14) 0.0267(14) 0.0006(12) -0.0035(12) -0.0012(11)
C17 0.0142(16) 0.0260(18) 0.0220(15) -0.0001(14) -0.0006(13) -0.0063(13)
C19 0.0183(17) 0.0261(19) 0.0283(17) 0.0015(14) -0.0002(14) 0.0002(13)
C33 0.0260(18) 0.0238(18) 0.0216(16) 0.0061(15) 0.0044(14) 0.0021(13)
C34 0.0261(18) 0.0309(19) 0.0194(15) -0.0008(15) 0.0013(14) 0.0015(13)
C38 0.0282(19) 0.0256(19) 0.0286(18) -0.0016(15) -0.0004(15) -0.0001(14)
C41 0.0244(18) 0.0218(18) 0.0232(16) -0.0014(14) 0.0017(13) -0.0008(13)
C45 0.0207(17) 0.0224(17) 0.0229(16) -0.0008(14) 0.0008(13) -0.0024(13)
C46 0.033(2) 0.0298(19) 0.0230(16) -0.0019(16) 0.0016(15) -0.0029(14)
C49 0.029(2) 0.0266(19) 0.0324(18) 0.0038(16) 0.0049(15) 0.0026(14)
C51 0.0185(17) 0.0242(17) 0.0279(16) 0.0004(14) -0.0025(14) 0.0029(13)
C52 0.0256(19) 0.031(2) 0.0303(18) -0.0023(16) 0.0022(15) 0.0055(15)
C53 0.0266(19) 0.029(2) 0.0334(19) -0.0012(16) -0.0014(15) -0.0014(15)
C54 0.0249(18) 0.0215(18) 0.0297(17) 0.0022(15) 0.0010(14) 0.0015(13)
C55 0.0210(18) 0.0202(18) 0.0388(19) -0.0017(14) -0.0027(15) -0.0001(14)
C56 0.0245(18) 0.0221(17) 0.0220(16) 0.0009(14) 0.0023(13) 0.0012(13)
C57 0.0187(17) 0.0205(17) 0.0269(16) -0.0007(14) 0.0006(13) -0.0028(13)
C58 0.0230(18) 0.0188(17) 0.0286(17) 0.0029(14) 0.0042(14) 0.0006(13)
C59 0.0223(17) 0.0184(17) 0.0268(17) 0.0035(14) -0.0026(14) -0.0027(13)
C60 0.0202(17) 0.0237(18) 0.0244(16) 0.0042(14) -0.0020(13) -0.0061(13)
C61 0.0189(17) 0.0230(17) 0.0227(16) 0.0020(14) 0.0002(13) 0.0009(13)
C62 0.0273(19) 0.0224(18) 0.0263(17) -0.0051(15) -0.0043(14) -0.0040(13)
C63 0.0264(19) 0.0178(17) 0.0336(18) 0.0019(15) 0.0052(15) -0.0087(14)
C64 0.0186(17) 0.0201(17) 0.0262(16) 0.0023(14) 0.0010(13) 0.0026(13)
C65 0.0215(17) 0.0194(17) 0.0244(16) 0.0015(14) 0.0012(14) 0.0012(12)
C66 0.030(2) 0.0262(19) 0.0278(17) 0.0083(16) -0.0101(15) -0.0013(14)
C67 0.0263(19) 0.0262(19) 0.0388(19) -0.0044(16) 0.0033(16) -0.0018(15)
C68 0.0291(19) 0.0196(17) 0.0267(16) 0.0032(15) -0.0032(14) 0.0013(13)
C69 0.0214(17) 0.0178(17) 0.0275(17) -0.0017(14) 0.0003(14) -0.0005(13)
C70 0.0192(17) 0.0175(17) 0.0224(15) -0.0007(13) 0.0005(13) -0.0016(12)
C71 0.0284(19) 0.0232(19) 0.0350(19) -0.0022(15) 0.0108(15) -0.0096(15)
C72 0.0239(18) 0.0265(19) 0.0311(17) -0.0020(15) 0.0004(15) 0.0031(14)
C73 0.0260(18) 0.0192(17) 0.0299(17) 0.0027(15) 0.0103(14) -0.0008(13)
C74 0.032(2) 0.0204(17) 0.0238(16) 0.0020(15) 0.0006(15) -0.0009(13)
C75 0.0227(18) 0.0320(19) 0.0234(16) 0.0006(15) 0.0017(14) 0.0061(14)
C76 0.0173(17) 0.0251(18) 0.0240(16) 0.0018(14) 0.0027(13) -0.0021(13)
C77 0.0231(18) 0.0264(19) 0.0251(16) -0.0024(15) 0.0010(14) -0.0012(14)
C78 0.029(2) 0.0294(19) 0.0258(17) 0.0024(16) 0.0011(15) -0.0019(14)
C79 0.0227(17) 0.0190(17) 0.0236(16) 0.0032(14) 0.0007(14) -0.0004(13)
C80 0.031(2) 0.0246(18) 0.0244(16) 0.0023(15) 0.0010(14) -0.0020(13)
C81 0.0234(18) 0.0223(18) 0.0283(17) -0.0013(15) 0.0007(14) 0.0064(14)
C82 0.0188(18) 0.035(2) 0.0332(18) -0.0019(16) -0.0040(15) 0.0026(15)
C84 0.031(2) 0.034(2) 0.0322(18) -0.0002(17) 0.0061(16) -0.0053(15)
C85 0.0215(18) 0.0241(19) 0.0287(17) 0.0044(14) 0.0072(14) 0.0108(14)
C86 0.0226(18) 0.0223(18) 0.0296(17) -0.0012(14) -0.0021(14) 0.0034(14)
C87 0.0197(17) 0.0202(17) 0.0334(18) 0.0038(14) 0.0039(14) 0.0030(14)
C88 0.0226(18) 0.0197(17) 0.0299(17) 0.0021(14) -0.0022(14) 0.0002(13)
C91 0.0242(18) 0.0181(17) 0.0220(15) 0.0024(14) -0.0016(13) -0.0028(12)
C92 0.0247(18) 0.031(2) 0.0279(17) 0.0016(16) 0.0015(15) -0.0041(15)
C93 0.0216(18) 0.0272(19) 0.0369(19) 0.0057(15) 0.0000(15) -0.0045(15)
C94 0.0218(17) 0.0137(16) 0.0248(16) -0.0006(13) 0.0042(13) 0.0016(12)
C95 0.032(2) 0.0199(17) 0.0298(17) -0.0030(15) 0.0087(15) -0.0055(13)
C96 0.031(2) 0.0303(19) 0.0236(16) 0.0030(16) 0.0006(15) -0.0064(14)
C97 0.0191(17) 0.0170(16) 0.0295(17) -0.0007(13) 0.0014(14) 0.0045(13)
C98 0.0225(18) 0.0220(18) 0.0302(17) 0.0020(15) -0.0002(14) -0.0031(13)
C99 0.0244(18) 0.0229(17) 0.0224(16) -0.0040(14) 0.0013(14) -0.0021(13)
C100 0.0274(18) 0.0240(18) 0.0274(16) -0.0053(15) 0.0026(15) -0.0023(14)
C101 0.0264(18) 0.0191(17) 0.0264(16) -0.0028(14) 0.0015(14) 0.0009(13)
C102 0.0182(17) 0.0220(17) 0.0295(17) 0.0018(14) 0.0035(14) 0.0036(13)
C103 0.0282(19) 0.0261(19) 0.0324(18) -0.0079(16) -0.0037(15) -0.0047(14)
C105 0.0260(18) 0.0155(17) 0.0296(17) 0.0035(14) 0.0038(14) -0.0003(13)
C106 0.033(2) 0.030(2) 0.040(2) -0.0012(17) -0.0054(17) 0.0055(16)
C107 0.032(2) 0.0288(19) 0.0254(16) 0.0129(16) 0.0052(15) 0.0033(14)
C108 0.0197(17) 0.0161(16) 0.0290(16) 0.0022(14) -0.0004(14) -0.0002(13)
C109 0.0221(18) 0.0226(18) 0.0353(18) -0.0006(15) -0.0017(15) -0.0001(14)
C110 0.034(2) 0.0223(19) 0.040(2) 0.0061(16) -0.0022(16) -0.0076(15)
C111 0.030(3) 0.070(3) 0.0275(18) -0.001(2) 0.0031(17) -0.0136(19)
C112 0.037(2) 0.0225(18) 0.0262(17) -0.0010(16) 0.0048(15) -0.0014(13)
C113 0.0237(18) 0.0200(17) 0.0234(16) -0.0022(14) 0.0003(14) 0.0034(13)
C114 0.0247(18) 0.0183(17) 0.0405(19) -0.0011(15) 0.0049(15) 0.0024(14)
C115 0.0200(18) 0.0286(19) 0.0347(19) -0.0013(15) 0.0037(15) -0.0016(14)
C116 0.034(2) 0.0264(19) 0.0293(18) -0.0019(16) -0.0047(15) -0.0021(14)
C117 0.0225(18) 0.0247(19) 0.0311(18) 0.0021(15) -0.0021(14) -0.0022(14)
C118 0.0228(18) 0.0231(18) 0.0258(17) -0.0007(14) -0.0028(14) 0.0011(13)
C119 0.0197(17) 0.033(2) 0.0239(16) -0.0015(15) 0.0005(14) -0.0014(14)
C120 0.0211(17) 0.0232(17) 0.0264(17) 0.0003(14) 0.0019(14) 0.0017(13)
C121 0.028(2) 0.0250(19) 0.0371(19) 0.0045(16) -0.0011(16) -0.0032(14)
C122 0.0267(19) 0.0292(19) 0.0295(17) 0.0084(16) -0.0006(15) -0.0050(14)
C123 0.058(3) 0.041(3) 0.038(2) -0.022(3) 0.010(2) -0.0156(18)
C124 0.0269(19) 0.0197(18) 0.0355(18) -0.0003(15) 0.0063(15) 0.0006(14)
C125 0.0240(18) 0.0291(19) 0.0242(16) -0.0043(15) 0.0018(14) 0.0030(14)
C126 0.0232(18) 0.0223(18) 0.0275(17) 0.0069(14) -0.0035(14) 0.0021(13)
C127 0.0263(19) 0.0203(17) 0.0264(17) -0.0047(15) 0.0011(14) 0.0007(13)
C128 0.0202(17) 0.0196(17) 0.0244(16) 0.0027(14) -0.0017(13) 0.0019(13)
C129 0.0167(17) 0.0278(18) 0.0302(17) -0.0015(15) -0.0032(14) 0.0051(14)
C130 0.0229(18) 0.031(2) 0.0318(18) -0.0066(16) 0.0054(15) -0.0049(15)
C131 0.0233(19) 0.0277(19) 0.0309(18) -0.0006(15) 0.0006(15) 0.0023(14)
C133 0.0216(18) 0.0224(18) 0.0321(18) 0.0047(14) 0.0079(14) 0.0042(14)
C134 0.0191(17) 0.0309(19) 0.0282(17) -0.0003(15) -0.0055(14) -0.0018(14)
C135 0.033(2) 0.0245(19) 0.0297(18) -0.0005(16) 0.0005(16) 0.0027(14)
C136 0.028(2) 0.036(3) 0.051(3) 0.0063(18) 0.0060(17) -0.0024(17)
C137 0.0199(17) 0.0143(16) 0.0320(17) -0.0022(13) 0.0028(14) -0.0020(13)
C138 0.037(2) 0.0242(18) 0.0277(17) 0.0064(16) 0.0070(16) 0.0062(14)
C139 0.027(2) 0.058(3) 0.0312(19) 0.0031(19) 0.0089(16) -0.0071(18)
C140 0.0307(19) 0.0197(17) 0.0251(16) -0.0047(15) 0.0021(15) -0.0016(13)
C141 0.0249(19) 0.0257(18) 0.0265(17) 0.0004(15) 0.0076(14) 0.0009(14)
C142 0.039(3) 0.0236(19) 0.0325(18) 0.0095(17) -0.0030(16) 0.0043(14)
C143 0.0192(18) 0.038(2) 0.0286(18) -0.0028(16) 0.0023(14) -0.0051(15)
C145 0.032(2) 0.030(2) 0.041(2) 0.0060(17) 0.0056(17) 0.0060(16)
C146 0.033(2) 0.0175(17) 0.0316(17) 0.0034(15) 0.0005(15) -0.0014(13)
C147 0.0255(19) 0.0206(18) 0.0279(17) -0.0044(14) 0.0007(14) 0.0016(13)
C148 0.0264(19) 0.0220(18) 0.0292(17) 0.0024(15) -0.0074(15) -0.0007(13)
C149 0.033(2) 0.0177(17) 0.0335(18) -0.0006(15) 0.0008(16) -0.0025(14)
C150 0.027(2) 0.0283(19) 0.0360(19) 0.0094(16) -0.0037(15) -0.0097(15)
C151 0.040(3) 0.034(2) 0.0339(19) -0.0002(18) -0.0141(17) 0.0042(16)
C152 0.0285(19) 0.0218(18) 0.0284(17) -0.0031(15) -0.0071(15) -0.0020(13)
C154 0.0279(19) 0.0208(18) 0.0336(18) 0.0011(15) 0.0034(15) 0.0040(14)
C155 0.0259(19) 0.030(2) 0.0328(18) 0.0013(16) -0.0014(15) 0.0070(15)
C156 0.0192(17) 0.0267(19) 0.0366(19) 0.0037(15) -0.0001(15) 0.0046(15)
C157 0.0244(19) 0.052(3) 0.0263(18) 0.0092(18) -0.0042(15) -0.0080(16)
C158 0.033(3) 0.058(3) 0.0313(19) 0.006(2) 0.0072(17) 0.0082(18)
C159 0.049(3) 0.029(2) 0.042(2) -0.0178(19) 0.0034(19) -0.0077(16)
C160 0.034(2) 0.039(3) 0.0253(17) 0.0112(17) -0.0029(15) -0.0006(15)
C161 0.0281(19) 0.0226(17) 0.0222(16) -0.0051(15) -0.0011(14) -0.0006(13)
C162 0.0213(17) 0.0239(18) 0.0265(16) -0.0020(14) -0.0025(14) -0.0042(13)
C163 0.0263(18) 0.0151(17) 0.0298(17) -0.0008(14) -0.0038(14) 0.0024(13)
C164 0.030(2) 0.0248(18) 0.0323(18) 0.0059(16) -0.0020(15) 0.0010(14)
C165 0.030(2) 0.034(2) 0.0300(18) 0.0039(17) 0.0075(15) 0.0014(15)
C166 0.0238(18) 0.0277(19) 0.0311(18) -0.0058(15) 0.0000(15) -0.0012(14)
C167 0.030(2) 0.032(2) 0.0268(17) 0.0067(17) -0.0003(15) 0.0047(15)
C168 0.036(3) 0.042(3) 0.042(2) 0.0003(19) 0.0143(18) 0.0017(18)
C169 0.031(3) 0.050(3) 0.064(3) 0.013(2) -0.006(2) 0.006(2)
C170 0.0217(17) 0.0213(17) 0.0279(16) -0.0007(14) 0.0049(14) -0.0013(13)
C171 0.0264(19) 0.0284(19) 0.0282(17) 0.0004(15) -0.0006(15) 0.0039(14)
C172 0.037(3) 0.037(3) 0.043(2) 0.0047(18) 0.0177(19) 0.0043(17)
C173 0.048(3) 0.037(3) 0.0246(17) -0.0062(19) -0.0063(16) 0.0061(15)
C175 0.0199(17) 0.0172(17) 0.0346(18) -0.0005(14) 0.0021(14) -0.0015(13)
C176 0.033(2) 0.037(2) 0.0308(18) -0.0027(17) 0.0054(16) -0.0133(16)
C177 0.0212(19) 0.030(2) 0.060(3) 0.0060(16) -0.0091(17) -0.0009(17)
C178 0.0218(18) 0.037(2) 0.0282(17) 0.0070(16) 0.0010(14) 0.0089(15)
C179 0.038(3) 0.027(2) 0.0333(19) -0.0023(17) 0.0077(17) -0.0062(15)
C180 0.031(2) 0.0146(16) 0.0371(19) 0.0043(15) -0.0069(16) -0.0045(14)
C181 0.034(2) 0.026(2) 0.0374(19) 0.0102(16) -0.0005(16) -0.0034(15)
C182 0.045(3) 0.038(3) 0.0306(19) 0.022(2) 0.0072(17) 0.0047(16)
C183 0.035(3) 0.041(3) 0.0300(19) 0.0166(18) -0.0012(16) 0.0006(16)
C184 0.049(3) 0.037(3) 0.0285(19) -0.0012(19) 0.0101(18) -0.0021(16)
C185 0.036(3) 0.042(3) 0.0325(19) 0.0082(18) 0.0075(17) 0.0008(16)
C186 0.035(3) 0.060(3) 0.036(2) 0.000(2) -0.0129(18) -0.0004(19)
C187 0.0241(19) 0.040(3) 0.0343(19) -0.0004(17) 0.0027(15) -0.0086(16)
C188 0.0211(18) 0.041(3) 0.0311(18) 0.0088(17) -0.0006(15) 0.0053(16)
C189 0.043(3) 0.048(3) 0.034(2) 0.001(2) -0.0146(18) 0.0066(17)
C190 0.030(2) 0.031(2) 0.0295(17) -0.0027(16) 0.0016(16) -0.0108(15)
C191 0.028(2) 0.032(2) 0.0335(19) -0.0025(16) -0.0004(16) -0.0028(15)
C192 0.047(3) 0.047(3) 0.044(3) 0.012(2) 0.019(2) 0.0137(19)
C193 0.0296(19) 0.0257(18) 0.0256(16) -0.0027(15) -0.0003(15) -0.0047(14)
C194 0.042(3) 0.057(3) 0.051(3) 0.008(3) 0.024(2) 0.007(2)
C195 0.0220(19) 0.027(2) 0.065(3) 0.0083(16) 0.0061(18) 0.0053(18)
C196 0.048(3) 0.023(2) 0.046(3) 0.0095(18) 0.0163(19) 0.0134(16)
C197 0.033(3) 0.062(3) 0.035(2) -0.011(2) -0.0129(18) 0.0084(19)
C198 0.043(3) 0.067(4) 0.058(3) -0.007(3) 0.012(3) 0.037(3)
C199 0.0261(19) 0.032(2) 0.0349(19) 0.0062(16) 0.0046(15) -0.0022(15)
C200 0.051(3) 0.041(3) 0.0320(19) -0.016(2) -0.0130(18) -0.0010(17)
C201 0.051(3) 0.042(3) 0.045(3) 0.017(2) 0.020(2) 0.0021(18)
C202 0.058(3) 0.061(3) 0.047(3) -0.024(3) 0.023(3) -0.017(2)
C203 0.031(3) 0.037(3) 0.043(2) 0.0146(18) -0.0058(17) -0.0135(17)
C204 0.042(3) 0.037(3) 0.050(3) -0.015(2) 0.003(2) -0.0064(18)
C205 0.049(3) 0.0226(19) 0.038(2) -0.0064(18) 0.0034(18) -0.0064(15)
C206 0.030(2) 0.055(3) 0.037(2) 0.0078(19) 0.0089(17) 0.0040(18)
C207 0.082(4) 0.028(2) 0.038(2) 0.002(3) 0.022(3) -0.0031(16)
C208 0.035(3) 0.059(3) 0.036(2) 0.011(2) -0.0057(18) -0.0081(19)
C209 0.050(3) 0.047(3) 0.034(2) 0.026(3) -0.0059(18) -0.0045(18)
C210 0.066(3) 0.028(2) 0.0314(19) 0.003(2) 0.0105(19) 0.0022(16)
C211 0.032(3) 0.035(3) 0.060(3) -0.0024(18) 0.0102(19) 0.0144(19)
C212 0.053(3) 0.024(2) 0.061(3) 0.0014(19) 0.023(3) 0.0045(19)
C213 0.032(3) 0.072(3) 0.035(2) -0.006(3) 0.0147(18) 0.006(2)
C214 0.030(3) 0.067(3) 0.037(2) 0.012(2) -0.0023(18) 0.010(2)
C215 0.059(3) 0.048(3) 0.048(3) -0.020(3) -0.011(3) -0.011(2)
C216 0.0240(19) 0.042(3) 0.040(2) 0.0048(18) 0.0037(16) -0.0127(17)
C217 0.051(3) 0.041(3) 0.067(3) -0.018(3) 0.023(3) 0.012(2)
C218 0.036(3) 0.038(3) 0.050(3) 0.0056(18) 0.0068(19) 0.0172(18)
C219 0.030(3) 0.083(4) 0.042(3) 0.001(3) 0.0102(19) 0.017(3)
C220 0.050(3) 0.036(3) 0.044(3) -0.013(2) -0.013(2) 0.0009(17)
C221 0.047(3) 0.054(3) 0.074(3) 0.017(3) -0.010(3) -0.041(3)
C222 0.045(3) 0.087(4) 0.032(2) -0.024(3) -0.0021(19) -0.014(3)
C223 0.034(2) 0.033(2) 0.0312(18) 0.0172(17) -0.0029(16) -0.0021(15)
C224 0.040(3) 0.054(3) 0.048(3) -0.006(2) -0.014(2) 0.021(2)
C225 0.085(4) 0.040(3) 0.052(3) -0.040(3) -0.032(3) 0.011(2)
C226 0.041(3) 0.104(4) 0.040(3) -0.023(3) 0.017(2) -0.003(3)
C227 0.072(4) 0.079(4) 0.031(2) 0.050(3) -0.016(2) -0.009(2)
C228 0.047(3) 0.095(4) 0.039(3) 0.003(3) -0.015(2) -0.004(3)
C229 0.067(4) 0.090(4) 0.051(3) -0.047(3) 0.025(3) -0.005(3)
C230 0.075(4) 0.071(4) 0.046(3) 0.041(3) -0.011(3) -0.008(3)
C231 0.040(3) 0.068(3) 0.061(3) 0.008(3) 0.008(3) -0.026(3)
C232 0.055(3) 0.055(3) 0.093(4) 0.029(3) 0.034(3) 0.051(3)
C233 0.0257(18) 0.0183(17) 0.0305(17) 0.0022(14) -0.0000(14) 0.0020(13)

loop_
_atom_type_symbol
_atom_type_description
_atom_type_scat_dispersion_real
_atom_type_scat_dispersion_imag
_atom_type_scat_source
C C 0.0181 0.0091
;
International Tables for Crystallography
(1992, Vol. C, Tables 4.2.6.8 and 6.1.1.4)
;
H H 0.0000 0.0000
;
International Tables for Crystallography
(1992, Vol. C, Table 6.1.1.4)
;
Br Br -0.6763 1.2805
;
International Tables for Crystallography
(1992, Vol. C, Tables 4.2.6.8 and 6.1.1.4)
;
N N 0.0311 0.0180
;
International Tables for Crystallography
(1992, Vol. C, Tables 4.2.6.8 and 6.1.1.4)
;
O O 0.0492 0.0322
;
International Tables for Crystallography
(1992, Vol. C, Tables 4.2.6.8 and 6.1.1.4)
;

loop_
_geom_angle_atom_site_label_1
_geom_angle_atom_site_label_2
_geom_angle_atom_site_label_3
_geom_angle
_geom_angle_publ_flag
C129 O9 C177 117.2(3) yes
C41 O11 C196 118.2(3) yes
C131 O13 C204 117.8(3) yes
C117 O14 C181 118.0(3) yes
C138 O15 C207 117.8(3) yes
C97 O16 C159 118.0(3) yes
C34 O18 C173 117.2(3) yes
C81 O20 C232 117.6(3) yes
C115 O21 C136 117.4(3) yes
C99 O22 C110 118.5(3) yes
C166 O24 C221 118.3(3) yes
C62 O29 C225 117.4(3) yes
C33 O30 C184 117.1(3) yes
C82 O35 C169 117.6(3) yes
C17 O37 C195 117.9(3) yes
C46 O48 C210 117.2(3) yes
C51 N31 C69 123.9(3) yes
C51 N31 C126 123.1(3) yes
C69 N31 C126 112.7(3) yes
C77 N36 C107 122.5(3) yes
C77 N36 C162 124.0(3) yes
C107 N36 C162 113.0(3) yes
C56 N39 C91 123.6(3) yes
C56 N39 C163 122.8(3) yes
C91 N39 C163 113.3(3) yes
C73 N40 C76 123.0(3) yes
C73 N40 C170 112.6(3) yes
C76 N40 C170 124.0(3) yes
C71 N43 C108 112.1(3) yes
C71 N43 C133 123.9(3) yes
C108 N43 C133 123.9(3) yes
C63 N44 C87 123.7(3) yes
C63 N44 C94 111.5(3) yes
C87 N44 C94 124.3(3) yes
C65 N50 C85 112.7(3) yes
C65 N50 C147 123.4(3) yes
C85 N50 C147 123.6(3) yes
C66 N83 C86 123.6(3) yes
C66 N83 C118 112.4(3) yes
C86 N83 C118 123.7(3) yes
O37 C17 C79 116.7(3) yes
O37 C17 C88 123.8(3) yes
C79 C17 C88 119.5(3) yes
C99 C19 C129 120.2(3) yes
O30 C33 C54 116.7(3) yes
O30 C33 C140 123.7(3) yes
C54 C33 C140 119.6(3) yes
O18 C34 C100 117.0(3) yes
O18 C34 C161 124.1(3) yes
C100 C34 C161 119.0(3) yes
Br3 C38 C58 119.0(3) yes
Br3 C38 C129 120.5(3) yes
C58 C38 C129 120.5(3) yes
O11 C41 C70 115.5(3) yes
O11 C41 C88 123.0(3) yes
C70 C41 C88 121.6(3) yes
C117 C45 C147 122.1(3) yes
C117 C45 C152 118.5(3) yes
C147 C45 C152 119.4(3) yes
O48 C46 C74 123.8(3) yes
O48 C46 C154 117.2(3) yes
C74 C46 C154 119.0(3) yes
Br7 C49 C124 118.7(3) yes
Br7 C49 C138 121.0(3) yes
C124 C49 C138 120.3(4) yes
N31 C51 C128 113.8(3) yes
Br8 C52 C55 119.6(3) yes
Br8 C52 C115 120.1(3) yes
C55 C52 C115 120.3(3) yes
Br6 C53 C82 120.6(3) yes
Br6 C53 C109 118.7(3) yes
C82 C53 C109 120.7(3) yes
Br4 C54 C33 120.9(3) yes
Br4 C54 C233 119.8(3) yes
C33 C54 C233 119.3(3) yes
C52 C55 C57 121.3(3) yes
N39 C56 C61 114.9(3) yes
C55 C57 C77 120.8(3) yes
C55 C57 C81 117.6(3) yes
C77 C57 C81 121.6(3) yes
C38 C58 C128 121.9(3) yes
C70 C59 C79 121.5(3) yes
C65 C60 C78 123.4(3) yes
C65 C60 C145 118.8(3) yes
C78 C60 C145 117.7(3) yes
C56 C61 C62 121.6(3) yes
C56 C61 C101 120.6(3) yes
C62 C61 C101 117.8(3) yes
O29 C62 C61 115.8(3) yes
O29 C62 C161 122.6(3) yes
C61 C62 C161 121.6(3) yes
O42 C63 N44 124.9(3) yes
O42 C63 C190 128.5(3) yes
N44 C63 C190 106.6(3) yes
C87 C64 C97 122.1(3) yes
C87 C64 C233 120.1(3) yes
C97 C64 C233 117.9(3) yes
N50 C65 C60 109.4(3) yes
N50 C65 C105 111.6(3) yes
N50 C65 C119 100.9(3) yes
C60 C65 C105 113.3(3) yes
C60 C65 C119 111.9(3) yes
C105 C65 C119 109.1(3) yes
O25 C66 N83 125.4(4) yes
O25 C66 C223 129.3(3) yes
N83 C66 C223 105.3(3) yes
C120 C67 C211 120.8(4) yes
C118 C68 C164 113.8(3) yes
N31 C69 C103 109.1(3) yes
N31 C69 C146 112.1(3) yes
N31 C69 C171 100.6(3) yes
C103 C69 C146 113.4(3) yes
C103 C69 C171 111.6(3) yes
C146 C69 C171 109.3(3) yes
C41 C70 C59 117.6(3) yes
C41 C70 C76 121.8(3) yes
C59 C70 C76 120.6(3) yes
O90 C71 N43 124.9(3) yes
O90 C71 C176 129.2(3) yes
N43 C71 C176 105.9(3) yes
C75 C72 C163 108.6(3) yes
O27 C73 N40 125.3(3) yes
O27 C73 C167 128.7(3) yes
N40 C73 C167 106.0(3) yes
C46 C74 C117 119.6(3) yes
C72 C75 C91 111.1(3) yes
N40 C76 C70 114.9(3) yes
N36 C77 C57 113.9(3) yes
C60 C78 C150 120.6(3) yes
Br1 C79 C17 120.1(3) yes
Br1 C79 C59 119.3(3) yes
C17 C79 C59 120.6(3) yes
C193 C80 C199 113.4(3) yes
O20 C81 C57 115.4(3) yes
O20 C81 C156 123.0(3) yes
C57 C81 C156 121.6(3) yes
O35 C82 C53 117.1(3) yes
O35 C82 C93 124.6(3) yes
C53 C82 C93 118.3(3) yes
O10 C85 N50 125.6(3) yes
O10 C85 C178 128.5(3) yes
N50 C85 C178 105.9(3) yes
N83 C86 C127 113.3(3) yes
N44 C87 C64 113.3(3) yes
C17 C88 C41 119.3(3) yes
N39 C91 C75 100.4(3) yes
N39 C91 C113 111.6(3) yes
N39 C91 C180 111.3(3) yes
C75 C91 C113 108.4(3) yes
C75 C91 C180 113.0(3) yes
C113 C91 C180 111.6(3) yes
C108 C92 C176 110.9(3) yes
C82 C93 C166 120.7(3) yes
N44 C94 C96 101.3(3) yes
N44 C94 C137 112.1(3) yes
N44 C94 C141 110.5(3) yes
C96 C94 C137 111.1(3) yes
C96 C94 C141 108.6(3) yes
C137 C94 C141 112.5(3) yes
C112 C95 C170 114.7(3) yes
C94 C96 C190 111.1(3) yes
O16 C97 C64 116.4(3) yes
O16 C97 C140 122.9(3) yes
C64 C97 C140 120.7(3) yes
O28 C98 C84 121.7(3) yes
O28 C98 C175 121.3(3) yes
C84 C98 C175 116.9(3) yes
O22 C99 C19 122.2(3) yes
O22 C99 C128 116.3(3) yes
C19 C99 C128 121.4(3) yes
Br2 C100 C34 119.8(3) yes
Br2 C100 C101 119.9(3) yes
C34 C100 C101 120.3(3) yes
C61 C101 C100 121.3(3) yes
C124 C102 C131 118.4(3) yes
C124 C102 C133 119.9(3) yes
C131 C102 C133 121.7(3) yes
C69 C103 C205 122.7(3) yes
C69 C103 C208 119.0(3) yes
C205 C103 C208 118.2(4) yes
C65 C105 C114 114.4(3) yes
O89 C106 C148 122.3(4) yes
O89 C106 C224 120.3(4) yes
C148 C106 C224 117.3(4) yes
O23 C107 N36 125.6(4) yes
O23 C107 C183 129.3(4) yes
N36 C107 C183 105.1(3) yes
N43 C108 C92 101.3(3) yes
N43 C108 C125 111.7(3) yes
N43 C108 C149 111.4(3) yes
C92 C108 C125 106.9(3) yes
C92 C108 C149 111.5(3) yes
C125 C108 C149 113.3(3) yes
C53 C109 C127 121.6(3) yes
C187 C111 C226 121.2(4) yes
C95 C112 C179 113.6(3) yes
C91 C113 C116 120.7(3) yes
C91 C113 C160 121.1(3) yes
C116 C113 C160 118.2(3) yes
C105 C114 C155 113.3(3) yes
O21 C115 C52 117.2(3) yes
O21 C115 C156 123.7(3) yes
C52 C115 C156 119.1(3) yes
C113 C116 C200 120.1(4) yes
O14 C117 C45 117.0(3) yes
O14 C117 C74 121.6(3) yes
C45 C117 C74 121.3(3) yes
N83 C118 C68 112.1(3) yes
N83 C118 C134 110.5(3) yes
N83 C118 C188 101.0(3) yes
C68 C118 C134 112.1(3) yes
C68 C118 C188 111.0(3) yes
C134 C118 C188 109.5(3) yes
C65 C119 C178 111.1(3) yes
C67 C120 C130 118.8(3) yes
C67 C120 C170 120.9(3) yes
C130 C120 C170 120.3(3) yes
C149 C121 C203 113.4(3) yes
C126 C122 C171 109.1(3) yes
C205 C123 C222 120.9(4) yes
C49 C124 C102 120.9(3) yes
C108 C125 C165 120.9(3) yes
C108 C125 C218 120.9(3) yes
C165 C125 C218 118.1(4) yes
O12 C126 N31 125.2(3) yes
O12 C126 C122 128.5(3) yes
N31 C126 C122 106.3(3) yes
C86 C127 C109 119.2(3) yes
C86 C127 C166 123.0(3) yes
C109 C127 C166 117.8(3) yes
C51 C128 C58 119.3(3) yes
C51 C128 C99 123.5(3) yes
C58 C128 C99 117.2(3) yes
O9 C129 C19 124.0(3) yes
O9 C129 C38 117.2(3) yes
C19 C129 C38 118.8(3) yes
C120 C130 C139 120.0(4) yes
O13 C131 C102 116.1(3) yes
O13 C131 C135 123.1(3) yes
C102 C131 C135 120.9(3) yes
N43 C133 C102 114.3(3) yes
C118 C134 C151 119.0(3) yes
C118 C134 C220 123.3(3) yes
C151 C134 C220 117.7(3) yes
C131 C135 C138 120.1(3) yes
C94 C137 C175 113.8(3) yes
O15 C138 C49 116.4(3) yes
O15 C138 C135 124.2(3) yes
C49 C138 C135 119.4(3) yes
C130 C139 C158 120.7(4) yes
C33 C140 C97 120.0(3) yes
C94 C141 C172 119.2(3) yes
C94 C141 C212 123.0(3) yes
C172 C141 C212 117.8(4) yes
C146 C142 C182 113.2(3) yes
C162 C143 C187 120.5(3) yes
C162 C143 C202 121.2(3) yes
C187 C143 C202 118.3(4) yes
C60 C145 C168 121.8(4) yes
C69 C146 C142 113.5(3) yes
N50 C147 C45 113.4(3) yes
C106 C148 C180 112.9(3) yes
C108 C149 C121 113.4(3) yes
C78 C150 C216 120.7(4) yes
C134 C151 C189 121.1(4) yes
C45 C152 C154 120.8(3) yes
Br5 C154 C46 119.7(3) yes
Br5 C154 C152 119.5(3) yes
C46 C154 C152 120.7(3) yes
O32 C155 C114 121.7(3) yes
O32 C155 C192 121.4(4) yes
C114 C155 C192 116.9(3) yes
C81 C156 C115 120.1(3) yes
C162 C157 C183 111.3(4) yes
C139 C158 C211 119.6(4) yes
C113 C160 C214 121.3(4) yes
C34 C161 C62 120.0(3) yes
N36 C162 C143 111.7(3) yes
N36 C162 C157 100.4(3) yes
N36 C162 C193 111.8(3) yes
C143 C162 C157 108.4(3) yes
C143 C162 C193 111.3(3) yes
C157 C162 C193 112.6(3) yes
O26 C163 N39 125.7(3) yes
O26 C163 C72 127.9(3) yes
N39 C163 C72 106.4(3) yes
C68 C164 C209 112.8(3) yes
C125 C165 C206 120.8(4) yes
O24 C166 C93 122.7(3) yes
O24 C166 C127 116.3(3) yes
C93 C166 C127 121.0(3) yes
C73 C167 C191 109.5(3) yes
C145 C168 C216 119.9(4) yes
N40 C170 C95 111.6(3) yes
N40 C170 C120 111.9(3) yes
N40 C170 C191 100.9(3) yes
C95 C170 C120 110.7(3) yes
C95 C170 C191 113.0(3) yes
C120 C170 C191 108.4(3) yes
C69 C171 C122 111.2(3) yes
C141 C172 C194 121.5(4) yes
C98 C175 C137 113.6(3) yes
C71 C176 C92 109.6(3) yes
C85 C178 C119 109.5(3) yes
O144 C179 C112 122.0(4) yes
O144 C179 C185 121.1(4) yes
C112 C179 C185 116.9(3) yes
C91 C180 C148 114.1(3) yes
O132 C182 C142 121.5(4) yes
O132 C182 C230 121.6(4) yes
C142 C182 C230 116.9(4) yes
C107 C183 C157 109.9(4) yes
C189 C186 C215 119.8(4) yes
C111 C187 C143 120.3(4) yes
C118 C188 C223 111.1(3) yes
C151 C189 C186 120.3(4) yes
C63 C190 C96 109.3(3) yes
C167 C191 C170 110.9(3) yes
C80 C193 C162 113.4(3) yes
C172 C194 C213 120.0(4) yes
C200 C197 C214 119.3(4) yes
C218 C198 C219 120.0(4) yes
O104 C199 C80 122.2(4) yes
O104 C199 C201 121.5(4) yes
C80 C199 C201 116.3(3) yes
C116 C200 C197 121.1(4) yes
C143 C202 C229 121.0(4) yes
O174 C203 C121 121.6(4) yes
O174 C203 C231 121.9(4) yes
C121 C203 C231 116.6(4) yes
C103 C205 C123 120.0(4) yes
C165 C206 C219 120.1(4) yes
C103 C208 C228 121.5(4) yes
O153 C209 C164 120.9(4) yes
O153 C209 C227 122.2(4) yes
C164 C209 C227 116.9(4) yes
C67 C211 C158 120.1(4) yes
C141 C212 C217 120.7(4) yes
C194 C213 C217 119.3(4) yes
C160 C214 C197 120.0(4) yes
C186 C215 C220 120.4(4) yes
C150 C216 C168 119.3(4) yes
C212 C217 C213 120.7(4) yes
C125 C218 C198 120.8(4) yes
C198 C219 C206 120.1(4) yes
C134 C220 C215 120.7(4) yes
C123 C222 C228 120.3(4) yes
C66 C223 C188 109.9(3) yes
C111 C226 C229 119.7(4) yes
C208 C228 C222 119.1(5) yes
C202 C229 C226 119.5(5) yes
C54 C233 C64 122.5(3) yes
C99 C19 H19 119.919 no
C129 C19 H19 119.917 no
N31 C51 H51A 108.795 no
N31 C51 H51B 108.799 no
C128 C51 H51A 108.800 no
C128 C51 H51B 108.816 no
H51A C51 H51B 107.681 no
C52 C55 H55 119.375 no
C57 C55 H55 119.366 no
N39 C56 H56A 108.540 no
N39 C56 H56B 108.535 no
C61 C56 H56A 108.550 no
C61 C56 H56B 108.549 no
H56A C56 H56B 107.534 no
C38 C58 H58 119.040 no
C128 C58 H58 119.050 no
C70 C59 H59 119.272 no
C79 C59 H59 119.273 no
C120 C67 H67 119.607 no
C211 C67 H67 119.572 no
C118 C68 H68A 108.802 no
C118 C68 H68B 108.801 no
C164 C68 H68A 108.813 no
C164 C68 H68B 108.811 no
H68A C68 H68B 107.679 no
C75 C72 H72 125.703 no
C163 C72 H72 125.706 no
C46 C74 H74 120.207 no
C117 C74 H74 120.190 no
C72 C75 H75 124.457 no
C91 C75 H75 124.439 no
N40 C76 H76A 108.555 no
N40 C76 H76B 108.553 no
C70 C76 H76A 108.542 no
C70 C76 H76B 108.544 no
H76A C76 H76B 107.540 no
N36 C77 H77A 108.774 no
N36 C77 H77B 108.774 no
C57 C77 H77A 108.794 no
C57 C77 H77B 108.787 no
H77A C77 H77B 107.666 no
C60 C78 H78 119.710 no
C150 C78 H78 119.703 no
C193 C80 H80A 108.884 no
C193 C80 H80B 108.885 no
C199 C80 H80A 108.879 no
C199 C80 H80B 108.877 no
H80A C80 H80B 107.719 no
C98 C84 H84A 109.489 no
C98 C84 H84B 109.473 no
C98 C84 H84C 109.472 no
H84A C84 H84B 109.456 no
H84A C84 H84C 109.469 no
H84B C84 H84C 109.468 no
N83 C86 H86A 108.909 no
N83 C86 H86B 108.922 no
C127 C86 H86A 108.913 no
C127 C86 H86B 108.921 no
H86A C86 H86B 107.744 no
N44 C87 H87A 108.912 no
N44 C87 H87B 108.920 no
C64 C87 H87A 108.924 no
C64 C87 H87B 108.917 no
H87A C87 H87B 107.735 no
C17 C88 H88 120.325 no
C41 C88 H88 120.335 no
C108 C92 H92 124.533 no
C176 C92 H92 124.523 no
C82 C93 H93 119.670 no
C166 C93 H93 119.667 no
C112 C95 H95A 108.588 no
C112 C95 H95B 108.584 no
C170 C95 H95A 108.594 no
C170 C95 H95B 108.596 no
H95A C95 H95B 107.557 no
C94 C96 H96 124.453 no
C190 C96 H96 124.463 no
C61 C101 H101 119.363 no
C100 C101 H101 119.349 no
C65 C105 H10A 108.646 no
C65 C105 H10B 108.677 no
C114 C105 H10A 108.648 no
C114 C105 H10B 108.654 no
H10A C105 H10B 107.599 no
C53 C109 H109 119.206 no
C127 C109 H109 119.199 no
O22 C110 H11A 109.465 no
O22 C110 H11B 109.460 no
O22 C110 H11C 109.471 no
H11A C110 H11B 109.471 no
H11A C110 H11C 109.473 no
H11B C110 H11C 109.487 no
C187 C111 H111 119.425 no
C226 C111 H111 119.404 no
C95 C112 H11D 108.845 no
C95 C112 H11E 108.829 no
C179 C112 H11D 108.857 no
C179 C112 H11E 108.848 no
H11D C112 H11E 107.703 no
C105 C114 H11F 108.902 no
C105 C114 H11G 108.915 no
C155 C114 H11F 108.922 no
C155 C114 H11G 108.922 no
H11F C114 H11G 107.750 no
C113 C116 H116 119.988 no
C200 C116 H116 119.962 no
C65 C119 H119 124.481 no
C178 C119 H119 124.462 no
C149 C121 H12A 108.885 no
C149 C121 H12B 108.883 no
C203 C121 H12A 108.890 no
C203 C121 H12B 108.901 no
H12A C121 H12B 107.709 no
C126 C122 H122 125.450 no
C171 C122 H122 125.440 no
C205 C123 H123 119.527 no
C222 C123 H123 119.523 no
C49 C124 H124 119.517 no
C102 C124 H124 119.534 no
C120 C130 H130 120.000 no
C139 C130 H130 120.015 no
N43 C133 H13A 108.669 no
N43 C133 H13B 108.675 no
C102 C133 H13A 108.691 no
C102 C133 H13B 108.683 no
H13A C133 H13B 107.601 no
C131 C135 H135 119.974 no
C138 C135 H135 119.966 no
O21 C136 H13C 109.467 no
O21 C136 H13D 109.474 no
O21 C136 H13E 109.469 no
H13C C136 H13D 109.468 no
H13C C136 H13E 109.477 no
H13D C136 H13E 109.472 no
C94 C137 H13F 108.796 no
C94 C137 H13G 108.788 no
C175 C137 H13F 108.801 no
C175 C137 H13G 108.801 no
H13F C137 H13G 107.670 no
C130 C139 H139 119.664 no
C158 C139 H139 119.651 no
C33 C140 H140 119.982 no
C97 C140 H140 119.999 no
C146 C142 H14A 108.929 no
C146 C142 H14B 108.924 no
C182 C142 H14A 108.948 no
C182 C142 H14B 108.940 no
H14A C142 H14B 107.753 no
C60 C145 H145 119.113 no
C168 C145 H145 119.129 no
C69 C146 H14C 108.891 no
C69 C146 H14D 108.883 no
C142 C146 H14C 108.869 no
C142 C146 H14D 108.873 no
H14C C146 H14D 107.717 no
N50 C147 H14E 108.882 no
N50 C147 H14F 108.878 no
C45 C147 H14E 108.886 no
C45 C147 H14F 108.886 no
H14E C147 H14F 107.729 no
C106 C148 H14G 109.005 no
C106 C148 H14H 108.996 no
C180 C148 H14G 109.007 no
C180 C148 H14H 108.996 no
H14G C148 H14H 107.779 no
C108 C149 H14I 108.906 no
C108 C149 H14J 108.910 no
C121 C149 H14I 108.903 no
C121 C149 H14J 108.899 no
H14I C149 H14J 107.721 no
C78 C150 H150 119.658 no
C216 C150 H150 119.663 no
C134 C151 H151 119.462 no
C189 C151 H151 119.469 no
C45 C152 H152 119.634 no
C154 C152 H152 119.597 no
C81 C156 H156 119.965 no
C115 C156 H156 119.950 no
C162 C157 H157 124.332 no
C183 C157 H157 124.359 no
C139 C158 H158 120.206 no
C211 C158 H158 120.208 no
O16 C159 H15A 109.469 no
O16 C159 H15B 109.466 no
O16 C159 H15C 109.455 no
H15A C159 H15B 109.472 no
H15A C159 H15C 109.481 no
H15B C159 H15C 109.484 no
C113 C160 H160 119.356 no
C214 C160 H160 119.346 no
C34 C161 H161 119.966 no
C62 C161 H161 120.005 no
C68 C164 H16A 109.031 no
C68 C164 H16B 109.022 no
C209 C164 H16A 109.025 no
C209 C164 H16B 109.025 no
H16A C164 H16B 107.805 no
C125 C165 H165 119.609 no
C206 C165 H165 119.594 no
C73 C167 H167 125.264 no
C191 C167 H167 125.260 no
C145 C168 H168 120.053 no
C216 C168 H168 120.045 no
O35 C169 H16C 109.487 no
O35 C169 H16D 109.461 no
O35 C169 H16E 109.476 no
H16C C169 H16D 109.470 no
H16C C169 H16E 109.472 no
H16D C169 H16E 109.462 no
C69 C171 H171 124.407 no
C122 C171 H171 124.406 no
C141 C172 H172 119.251 no
C194 C172 H172 119.264 no
O18 C173 H17A 109.462 no
O18 C173 H17B 109.484 no
O18 C173 H17C 109.479 no
H17A C173 H17B 109.466 no
H17A C173 H17C 109.470 no
H17B C173 H17C 109.466 no
C98 C175 H17D 108.846 no
C98 C175 H17E 108.841 no
C137 C175 H17D 108.840 no
C137 C175 H17E 108.844 no
H17D C175 H17E 107.711 no
C71 C176 H176 125.215 no
C92 C176 H176 125.207 no
O9 C177 H17F 109.475 no
O9 C177 H17G 109.464 no
O9 C177 H17H 109.471 no
H17F C177 H17G 109.478 no
H17F C177 H17H 109.473 no
H17G C177 H17H 109.467 no
C85 C178 H178 125.240 no
C119 C178 H178 125.251 no
C91 C180 H18A 108.726 no
C91 C180 H18B 108.703 no
C148 C180 H18A 108.737 no
C148 C180 H18B 108.714 no
H18A C180 H18B 107.622 no
O14 C181 H18C 109.464 no
O14 C181 H18D 109.465 no
O14 C181 H18E 109.483 no
H18C C181 H18D 109.485 no
H18C C181 H18E 109.471 no
H18D C181 H18E 109.459 no
C107 C183 H183 125.052 no
C157 C183 H183 125.063 no
O30 C184 H18F 109.451 no
O30 C184 H18G 109.476 no
O30 C184 H18H 109.488 no
H18F C184 H18G 109.455 no
H18F C184 H18H 109.468 no
H18G C184 H18H 109.490 no
C179 C185 H18I 109.472 no
C179 C185 H18J 109.457 no
C179 C185 H18K 109.471 no
H18I C185 H18J 109.481 no
H18I C185 H18K 109.469 no
H18J C185 H18K 109.478 no
C189 C186 H186 120.113 no
C215 C186 H186 120.103 no
C111 C187 H187 119.844 no
C143 C187 H187 119.872 no
C118 C188 H188 124.436 no
C223 C188 H188 124.419 no
C151 C189 H189 119.836 no
C186 C189 H189 119.816 no
C63 C190 H190 125.344 no
C96 C190 H190 125.369 no
C167 C191 H191 124.580 no
C170 C191 H191 124.563 no
C155 C192 H19A 109.465 no
C155 C192 H19B 109.464 no
C155 C192 H19C 109.459 no
H19A C192 H19B 109.477 no
H19A C192 H19C 109.480 no
H19B C192 H19C 109.481 no
C80 C193 H19D 108.885 no
C80 C193 H19E 108.879 no
C162 C193 H19D 108.888 no
C162 C193 H19E 108.892 no
H19D C193 H19E 107.746 no
C172 C194 H194 120.013 no
C213 C194 H194 120.007 no
O37 C195 H19F 109.476 no
O37 C195 H19G 109.472 no
O37 C195 H19H 109.475 no
H19F C195 H19G 109.470 no
H19F C195 H19H 109.464 no
H19G C195 H19H 109.471 no
O11 C196 H19I 109.467 no
O11 C196 H19J 109.459 no
O11 C196 H19K 109.480 no
H19I C196 H19J 109.469 no
H19I C196 H19K 109.471 no
H19J C196 H19K 109.481 no
C200 C197 H197 120.335 no
C214 C197 H197 120.321 no
C218 C198 H198 119.979 no
C219 C198 H198 119.981 no
C116 C200 H200 119.443 no
C197 C200 H200 119.418 no
C199 C201 H20A 109.462 no
C199 C201 H20B 109.463 no
C199 C201 H20C 109.489 no
H20A C201 H20B 109.458 no
H20A C201 H20C 109.477 no
H20B C201 H20C 109.478 no
C143 C202 H202 119.488 no
C229 C202 H202 119.483 no
O13 C204 H20D 109.454 no
O13 C204 H20E 109.465 no
O13 C204 H20F 109.466 no
H20D C204 H20E 109.466 no
H20D C204 H20F 109.484 no
H20E C204 H20F 109.493 no
C103 C205 H205 120.011 no
C123 C205 H205 120.016 no
C165 C206 H206 119.976 no
C219 C206 H206 119.962 no
O15 C207 H20G 109.459 no
O15 C207 H20H 109.460 no
O15 C207 H20I 109.462 no
H20G C207 H20H 109.468 no
H20G C207 H20I 109.486 no
H20H C207 H20I 109.492 no
C103 C208 H208 119.262 no
C228 C208 H208 119.262 no
O48 C210 H21A 109.473 no
O48 C210 H21B 109.488 no
O48 C210 H21C 109.470 no
H21A C210 H21B 109.481 no
H21A C210 H21C 109.453 no
H21B C210 H21C 109.463 no
C67 C211 H211 119.969 no
C158 C211 H211 119.969 no
C141 C212 H212 119.623 no
C217 C212 H212 119.628 no
C194 C213 H213 120.353 no
C217 C213 H213 120.350 no
C160 C214 H214 120.016 no
C197 C214 H214 120.011 no
C186 C215 H215 119.804 no
C220 C215 H215 119.814 no
C150 C216 H216 120.330 no
C168 C216 H216 120.357 no
C212 C217 H217 119.637 no
C213 C217 H217 119.652 no
C125 C218 H218 119.593 no
C198 C218 H218 119.583 no
C198 C219 H219 119.945 no
C206 C219 H219 119.929 no
C134 C220 H220 119.634 no
C215 C220 H220 119.656 no
O24 C221 H22A 109.469 no
O24 C221 H22B 109.474 no
O24 C221 H22C 109.465 no
H22A C221 H22B 109.477 no
H22A C221 H22C 109.468 no
H22B C221 H22C 109.474 no
C123 C222 H222 119.881 no
C228 C222 H222 119.847 no
C66 C223 H223 125.036 no
C188 C223 H223 125.018 no
C106 C224 H22D 109.466 no
C106 C224 H22E 109.471 no
C106 C224 H22F 109.466 no
H22D C224 H22E 109.480 no
H22D C224 H22F 109.462 no
H22E C224 H22F 109.482 no
O29 C225 H22G 109.482 no
O29 C225 H22H 109.467 no
O29 C225 H22I 109.454 no
H22G C225 H22H 109.479 no
H22G C225 H22I 109.475 no
H22H C225 H22I 109.471 no
C111 C226 H226 120.186 no
C229 C226 H226 120.158 no
C209 C227 H22J 109.463 no
C209 C227 H22K 109.479 no
C209 C227 H22L 109.485 no
H22J C227 H22K 109.467 no
H22J C227 H22L 109.470 no
H22K C227 H22L 109.463 no
C208 C228 H228 120.423 no
C222 C228 H228 120.438 no
C202 C229 H229 120.239 no
C226 C229 H229 120.243 no
C182 C230 H23A 109.483 no
C182 C230 H23B 109.474 no
C182 C230 H23C 109.468 no
H23A C230 H23B 109.474 no
H23A C230 H23C 109.481 no
H23B C230 H23C 109.447 no
C203 C231 H23D 109.473 no
C203 C231 H23E 109.466 no
C203 C231 H23F 109.467 no
H23D C231 H23E 109.461 no
H23D C231 H23F 109.489 no
H23E C231 H23F 109.472 no
O20 C232 H23G 109.482 no
O20 C232 H23H 109.481 no
O20 C232 H23I 109.466 no
H23G C232 H23H 109.465 no
H23G C232 H23I 109.467 no
H23H C232 H23I 109.466 no
C54 C233 H233 118.736 no
C64 C233 H233 118.755 no

loop_
_geom_bond_atom_site_label_1
_geom_bond_atom_site_label_2
_geom_bond_distance
_geom_bond_publ_flag
Br1 C79 1.894(3) yes
Br2 C100 1.895(4) yes
Br3 C38 1.898(4) yes
Br4 C54 1.884(4) yes
Br5 C154 1.894(4) yes
Br6 C53 1.892(4) yes
Br7 C49 1.890(4) yes
Br8 C52 1.888(4) yes
O9 C129 1.366(4) yes
O9 C177 1.427(5) yes
O10 C85 1.229(4) yes
O11 C41 1.370(4) yes
O11 C196 1.433(5) yes
O12 C126 1.235(4) yes
O13 C131 1.364(4) yes
O13 C204 1.423(5) yes
O14 C117 1.369(4) yes
O14 C181 1.418(4) yes
O15 C138 1.366(4) yes
O15 C207 1.426(5) yes
O16 C97 1.366(4) yes
O16 C159 1.422(4) yes
O18 C34 1.368(4) yes
O18 C173 1.426(4) yes
O20 C81 1.373(4) yes
O20 C232 1.419(5) yes
O21 C115 1.363(4) yes
O21 C136 1.436(5) yes
O22 C99 1.365(4) yes
O22 C110 1.428(4) yes
O23 C107 1.228(5) yes
O24 C166 1.362(4) yes
O24 C221 1.414(5) yes
O25 C66 1.227(5) yes
O26 C163 1.228(4) yes
O27 C73 1.236(4) yes
O28 C98 1.219(4) yes
O29 C62 1.381(4) yes
O29 C225 1.423(5) yes
O30 C33 1.368(4) yes
O30 C184 1.440(4) yes
O32 C155 1.216(4) yes
O35 C82 1.363(4) yes
O35 C169 1.433(5) yes
O37 C17 1.363(4) yes
O37 C195 1.425(4) yes
O42 C63 1.230(4) yes
O48 C46 1.366(4) yes
O48 C210 1.432(5) yes
O89 C106 1.214(5) yes
O90 C71 1.225(4) yes
O104 C199 1.212(5) yes
O132 C182 1.217(5) yes
O144 C179 1.209(5) yes
O153 C209 1.212(6) yes
O174 C203 1.227(5) yes
N31 C51 1.457(4) yes
N31 C69 1.468(4) yes
N31 C126 1.362(4) yes
N36 C77 1.459(4) yes
N36 C107 1.360(5) yes
N36 C162 1.465(4) yes
N39 C56 1.462(4) yes
N39 C91 1.468(4) yes
N39 C163 1.349(4) yes
N40 C73 1.365(4) yes
N40 C76 1.464(4) yes
N40 C170 1.461(4) yes
N43 C71 1.377(5) yes
N43 C108 1.458(4) yes
N43 C133 1.463(4) yes
N44 C63 1.371(4) yes
N44 C87 1.452(4) yes
N44 C94 1.476(4) yes
N50 C65 1.469(4) yes
N50 C85 1.357(4) yes
N50 C147 1.459(4) yes
N83 C66 1.371(5) yes
N83 C86 1.462(4) yes
N83 C118 1.467(4) yes
C17 C79 1.385(5) yes
C17 C88 1.394(5) yes
C19 C99 1.396(5) yes
C19 C129 1.388(5) yes
C33 C54 1.397(5) yes
C33 C140 1.387(5) yes
C34 C100 1.395(5) yes
C34 C161 1.383(5) yes
C38 C58 1.375(5) yes
C38 C129 1.397(5) yes
C41 C70 1.401(5) yes
C41 C88 1.391(5) yes
C45 C117 1.388(5) yes
C45 C147 1.513(5) yes
C45 C152 1.381(5) yes
C46 C74 1.387(5) yes
C46 C154 1.394(5) yes
C49 C124 1.394(5) yes
C49 C138 1.395(5) yes
C51 C128 1.508(5) yes
C52 C55 1.391(5) yes
C52 C115 1.392(5) yes
C53 C82 1.390(5) yes
C53 C109 1.381(5) yes
C54 C233 1.386(5) yes
C55 C57 1.399(5) yes
C56 C61 1.524(4) yes
C57 C77 1.515(5) yes
C57 C81 1.395(5) yes
C58 C128 1.396(5) yes
C59 C70 1.389(5) yes
C59 C79 1.378(5) yes
C60 C65 1.531(5) yes
C60 C78 1.389(5) yes
C60 C145 1.386(5) yes
C61 C62 1.390(5) yes
C61 C101 1.386(5) yes
C62 C161 1.388(5) yes
C63 C190 1.472(5) yes
C64 C87 1.520(5) yes
C64 C97 1.400(5) yes
C64 C233 1.378(5) yes
C65 C105 1.550(5) yes
C65 C119 1.512(5) yes
C66 C223 1.486(5) yes
C67 C120 1.386(5) yes
C67 C211 1.389(5) yes
C68 C118 1.536(5) yes
C68 C164 1.526(5) yes
C69 C103 1.535(5) yes
C69 C146 1.534(5) yes
C69 C171 1.510(5) yes
C70 C76 1.508(5) yes
C71 C176 1.477(5) yes
C72 C75 1.330(5) yes
C72 C163 1.490(5) yes
C73 C167 1.476(5) yes
C74 C117 1.402(5) yes
C75 C91 1.520(5) yes
C78 C150 1.400(5) yes
C80 C193 1.528(5) yes
C80 C199 1.502(5) yes
C81 C156 1.390(5) yes
C82 C93 1.393(5) yes
C84 C98 1.504(5) yes
C85 C178 1.487(5) yes
C86 C127 1.517(5) yes
C91 C113 1.527(5) yes
C91 C180 1.549(5) yes
C92 C108 1.511(5) yes
C92 C176 1.318(5) yes
C93 C166 1.388(5) yes
C94 C96 1.502(5) yes
C94 C137 1.537(4) yes
C94 C141 1.541(5) yes
C95 C112 1.520(5) yes
C95 C170 1.548(5) yes
C96 C190 1.328(5) yes
C97 C140 1.401(5) yes
C98 C175 1.502(5) yes
C99 C128 1.397(5) yes
C100 C101 1.386(5) yes
C102 C124 1.386(5) yes
C102 C131 1.399(5) yes
C102 C133 1.520(5) yes
C103 C205 1.392(5) yes
C103 C208 1.378(6) yes
C105 C114 1.509(5) yes
C106 C148 1.492(5) yes
C106 C224 1.494(6) yes
C107 C183 1.491(5) yes
C108 C125 1.547(5) yes
C108 C149 1.532(5) yes
C109 C127 1.386(5) yes
C111 C187 1.378(5) yes
C111 C226 1.360(7) yes
C112 C179 1.496(5) yes
C113 C116 1.388(5) yes
C113 C160 1.397(5) yes
C114 C155 1.502(5) yes
C115 C156 1.394(5) yes
C116 C200 1.398(6) yes
C118 C134 1.543(5) yes
C118 C188 1.506(5) yes
C119 C178 1.314(5) yes
C120 C130 1.395(5) yes
C120 C170 1.544(5) yes
C121 C149 1.522(5) yes
C121 C203 1.491(5) yes
C122 C126 1.473(5) yes
C122 C171 1.329(5) yes
C123 C205 1.397(6) yes
C123 C222 1.355(7) yes
C125 C165 1.391(5) yes
C125 C218 1.384(5) yes
C127 C166 1.394(5) yes
C130 C139 1.397(5) yes
C131 C135 1.399(5) yes
C134 C151 1.386(5) yes
C134 C220 1.392(6) yes
C135 C138 1.384(5) yes
C137 C175 1.526(5) yes
C139 C158 1.372(6) yes
C141 C172 1.390(5) yes
C141 C212 1.370(5) yes
C142 C146 1.527(5) yes
C142 C182 1.496(5) yes
C143 C162 1.547(5) yes
C143 C187 1.399(5) yes
C143 C202 1.375(6) yes
C145 C168 1.382(6) yes
C148 C180 1.527(5) yes
C150 C216 1.366(5) yes
C151 C189 1.392(5) yes
C152 C154 1.389(5) yes
C155 C192 1.504(5) yes
C157 C162 1.514(5) yes
C157 C183 1.300(6) yes
C158 C211 1.389(6) yes
C160 C214 1.386(5) yes
C162 C193 1.532(5) yes
C164 C209 1.500(6) yes
C165 C206 1.389(5) yes
C167 C191 1.320(5) yes
C168 C216 1.388(6) yes
C170 C191 1.514(5) yes
C172 C194 1.379(6) yes
C179 C185 1.502(6) yes
C182 C230 1.494(6) yes
C186 C189 1.368(6) yes
C186 C215 1.365(6) yes
C188 C223 1.309(5) yes
C194 C213 1.381(7) yes
C197 C200 1.372(6) yes
C197 C214 1.383(6) yes
C198 C218 1.385(6) yes
C198 C219 1.378(7) yes
C199 C201 1.491(6) yes
C202 C229 1.397(6) yes
C203 C231 1.494(6) yes
C206 C219 1.363(6) yes
C208 C228 1.401(6) yes
C209 C227 1.499(6) yes
C212 C217 1.402(6) yes
C213 C217 1.356(6) yes
C215 C220 1.398(6) yes
C222 C228 1.375(7) yes
C226 C229 1.384(7) yes
C19 H19 0.950 no
C51 H51A 0.990 no
C51 H51B 0.990 no
C55 H55 0.950 no
C56 H56A 0.990 no
C56 H56B 0.990 no
C58 H58 0.950 no
C59 H59 0.950 no
C67 H67 0.950 no
C68 H68A 0.990 no
C68 H68B 0.990 no
C72 H72 0.950 no
C74 H74 0.950 no
C75 H75 0.950 no
C76 H76A 0.990 no
C76 H76B 0.990 no
C77 H77A 0.990 no
C77 H77B 0.990 no
C78 H78 0.950 no
C80 H80A 0.990 no
C80 H80B 0.990 no
C84 H84A 0.980 no
C84 H84B 0.980 no
C84 H84C 0.980 no
C86 H86A 0.990 no
C86 H86B 0.990 no
C87 H87A 0.990 no
C87 H87B 0.990 no
C88 H88 0.950 no
C92 H92 0.950 no
C93 H93 0.950 no
C95 H95A 0.990 no
C95 H95B 0.990 no
C96 H96 0.950 no
C101 H101 0.950 no
C105 H10A 0.990 no
C105 H10B 0.990 no
C109 H109 0.950 no
C110 H11A 0.980 no
C110 H11B 0.980 no
C110 H11C 0.980 no
C111 H111 0.950 no
C112 H11D 0.990 no
C112 H11E 0.990 no
C114 H11F 0.990 no
C114 H11G 0.990 no
C116 H116 0.950 no
C119 H119 0.950 no
C121 H12A 0.990 no
C121 H12B 0.990 no
C122 H122 0.950 no
C123 H123 0.950 no
C124 H124 0.950 no
C130 H130 0.950 no
C133 H13A 0.990 no
C133 H13B 0.990 no
C135 H135 0.950 no
C136 H13C 0.980 no
C136 H13D 0.980 no
C136 H13E 0.980 no
C137 H13F 0.990 no
C137 H13G 0.990 no
C139 H139 0.950 no
C140 H140 0.950 no
C142 H14A 0.990 no
C142 H14B 0.990 no
C145 H145 0.950 no
C146 H14C 0.990 no
C146 H14D 0.990 no
C147 H14E 0.990 no
C147 H14F 0.990 no
C148 H14G 0.990 no
C148 H14H 0.990 no
C149 H14I 0.990 no
C149 H14J 0.990 no
C150 H150 0.950 no
C151 H151 0.950 no
C152 H152 0.950 no
C156 H156 0.950 no
C157 H157 0.950 no
C158 H158 0.950 no
C159 H15A 0.980 no
C159 H15B 0.980 no
C159 H15C 0.980 no
C160 H160 0.950 no
C161 H161 0.950 no
C164 H16A 0.990 no
C164 H16B 0.990 no
C165 H165 0.950 no
C167 H167 0.950 no
C168 H168 0.950 no
C169 H16C 0.980 no
C169 H16D 0.980 no
C169 H16E 0.980 no
C171 H171 0.950 no
C172 H172 0.950 no
C173 H17A 0.980 no
C173 H17B 0.980 no
C173 H17C 0.980 no
C175 H17D 0.990 no
C175 H17E 0.990 no
C176 H176 0.950 no
C177 H17F 0.980 no
C177 H17G 0.980 no
C177 H17H 0.980 no
C178 H178 0.950 no
C180 H18A 0.990 no
C180 H18B 0.990 no
C181 H18C 0.980 no
C181 H18D 0.980 no
C181 H18E 0.980 no
C183 H183 0.950 no
C184 H18F 0.980 no
C184 H18G 0.980 no
C184 H18H 0.980 no
C185 H18I 0.980 no
C185 H18J 0.980 no
C185 H18K 0.980 no
C186 H186 0.950 no
C187 H187 0.950 no
C188 H188 0.950 no
C189 H189 0.950 no
C190 H190 0.950 no
C191 H191 0.950 no
C192 H19A 0.980 no
C192 H19B 0.980 no
C192 H19C 0.980 no
C193 H19D 0.990 no
C193 H19E 0.990 no
C194 H194 0.950 no
C195 H19F 0.980 no
C195 H19G 0.980 no
C195 H19H 0.980 no
C196 H19I 0.980 no
C196 H19J 0.980 no
C196 H19K 0.980 no
C197 H197 0.950 no
C198 H198 0.950 no
C200 H200 0.950 no
C201 H20A 0.980 no
C201 H20B 0.980 no
C201 H20C 0.980 no
C202 H202 0.950 no
C204 H20D 0.980 no
C204 H20E 0.980 no
C204 H20F 0.980 no
C205 H205 0.950 no
C206 H206 0.950 no
C207 H20G 0.980 no
C207 H20H 0.980 no
C207 H20I 0.980 no
C208 H208 0.950 no
C210 H21A 0.980 no
C210 H21B 0.980 no
C210 H21C 0.980 no
C211 H211 0.950 no
C212 H212 0.950 no
C213 H213 0.950 no
C214 H214 0.950 no
C215 H215 0.950 no
C216 H216 0.950 no
C217 H217 0.950 no
C218 H218 0.950 no
C219 H219 0.950 no
C220 H220 0.950 no
C221 H22A 0.980 no
C221 H22B 0.980 no
C221 H22C 0.980 no
C222 H222 0.950 no
C223 H223 0.950 no
C224 H22D 0.980 no
C224 H22E 0.980 no
C224 H22F 0.980 no
C225 H22G 0.980 no
C225 H22H 0.980 no
C225 H22I 0.980 no
C226 H226 0.950 no
C227 H22J 0.980 no
C227 H22K 0.980 no
C227 H22L 0.980 no
C228 H228 0.950 no
C229 H229 0.950 no
C230 H23A 0.980 no
C230 H23B 0.980 no
C230 H23C 0.980 no
C231 H23D 0.980 no
C231 H23E 0.980 no
C231 H23F 0.980 no
C232 H23G 0.980 no
C232 H23H 0.980 no
C232 H23I 0.980 no
C233 H233 0.950 no

loop_
_geom_contact_atom_site_label_1
_geom_contact_atom_site_label_2
_geom_contact_distance
_geom_contact_publ_flag
_geom_contact_site_symmetry_2
Br1 O37 2.978(2) no .
Br2 O18 2.989(3) no .
Br3 O9 3.014(3) no .
Br4 O30 3.005(3) no .
Br5 O48 2.990(3) no .
Br6 O35 3.003(3) no .
Br7 O15 3.002(3) no .
Br8 O21 2.991(3) no .
O10 C65 3.537(4) no .
O10 C119 3.476(4) no .
O10 C147 2.890(4) no .
O10 C152 3.463(4) no .
O11 C76 2.785(4) no .
O11 C95 3.559(4) no .
O12 C51 2.881(4) no .
O12 C58 3.400(4) no .
O12 C69 3.544(4) no .
O12 C171 3.479(4) no .
O13 C133 2.798(4) no .
O13 C149 3.406(4) no .
O14 C78 3.591(4) no .
O14 C105 3.529(4) no .
O14 C147 2.814(4) no .
O16 C87 2.815(4) no .
O16 C137 3.386(4) no .
O20 C77 2.778(4) no .
O20 C193 3.522(4) no .
O22 C51 2.835(4) no .
O22 C146 3.571(4) no .
O23 C55 3.296(4) no .
O23 C57 3.526(4) no .
O23 C77 2.869(4) no .
O23 C157 3.474(5) no .
O23 C162 3.538(4) no .
O24 C68 3.411(4) no .
O24 C86 2.824(4) no .
O25 C86 2.900(4) no .
O25 C109 3.223(4) no .
O25 C118 3.539(4) no .
O25 C127 3.501(4) no .
O25 C188 3.477(5) no .
O26 C56 2.866(4) no .
O26 C61 3.507(4) no .
O26 C75 3.477(4) no .
O26 C91 3.535(4) no .
O26 C101 3.251(4) no .
O27 C59 3.172(4) no .
O27 C70 3.460(4) no .
O27 C76 2.885(4) no .
O27 C170 3.540(4) no .
O27 C191 3.480(4) no .
O28 C137 2.806(4) no .
O29 C56 2.792(4) no .
O32 C105 2.784(4) no .
O42 C64 3.521(4) no .
O42 C87 2.890(4) no .
O42 C94 3.538(4) no .
O42 C96 3.475(4) no .
O42 C233 3.278(4) no .
O89 C180 2.768(5) no .
O90 C92 3.471(4) no .
O90 C102 3.478(4) no .
O90 C108 3.528(4) no .
O90 C124 3.186(4) no .
O90 C133 2.902(4) no .
O104 C193 2.795(5) no .
O132 C146 2.799(5) no .
O144 C95 2.793(5) no .
O153 C68 2.758(5) no .
O174 C149 2.789(5) no .
N31 C58 3.144(4) no .
N31 C99 3.513(4) no .
N31 C142 2.973(4) no .
N31 C205 3.474(5) no .
N31 C208 3.044(5) no .
N36 C55 3.144(4) no .
N36 C80 2.953(4) no .
N36 C81 3.539(5) no .
N36 C187 2.827(4) no .
N39 C62 3.590(4) no .
N39 C101 3.135(4) no .
N39 C148 2.978(5) no .
N39 C160 2.816(5) no .
N40 C41 3.568(4) no .
N40 C59 3.153(4) no .
N40 C112 2.963(4) no .
N40 C130 2.820(4) no .
N43 C121 2.964(5) no .
N43 C124 3.161(4) no .
N43 C131 3.541(4) no .
N43 C165 2.822(5) no .
N44 C97 3.487(4) no .
N44 C172 2.821(5) no .
N44 C175 2.968(4) no .
N44 C233 3.151(4) no .
N50 C78 3.509(5) no .
N50 C114 2.973(5) no .
N50 C117 3.497(4) no .
N50 C145 3.014(5) no .
N50 C152 3.133(4) no .
N83 C109 3.152(4) no .
N83 C151 2.829(5) no .
N83 C164 2.976(4) no .
N83 C166 3.505(5) no .
C17 C70 2.808(5) no .
C19 C58 2.764(5) no .
C19 C110 2.800(5) no .
C19 C177 2.799(5) no .
C33 C64 2.810(5) no .
C34 C61 2.809(4) no .
C38 C99 2.763(5) no .
C41 C79 2.757(5) no .
C45 C46 2.808(5) no .
C45 C65 3.422(5) no .
C45 C85 3.388(5) no .
C45 C105 3.415(5) no .
C45 C114 3.484(5) no .
C49 C131 2.769(5) no .
C51 C103 3.062(5) no .
C51 C146 3.236(5) no .
C52 C81 2.768(5) no .
C53 C166 2.759(5) no .
C54 C97 2.778(5) no .
C55 C107 3.464(5) no .
C55 C156 2.772(5) no .
C56 C113 3.161(5) no .
C56 C160 3.157(5) no .
C56 C180 3.163(5) no .
C57 C80 3.419(5) no .
C57 C107 3.329(5) no .
C57 C115 2.820(5) no .
C57 C162 3.498(5) no .
C57 C193 3.496(5) no .
C58 C126 3.543(5) no .
C59 C73 3.421(5) no .
C59 C88 2.772(5) no .
C60 C85 3.401(5) no .
C60 C147 3.054(5) no .
C60 C178 3.404(5) no .
C60 C216 2.803(5) no .
C61 C91 3.534(4) no .
C61 C148 3.459(5) no .
C61 C163 3.325(5) no .
C61 C180 3.525(5) no .
C62 C100 2.754(5) no .
C63 C64 3.330(5) no .
C63 C137 3.493(5) no .
C63 C141 3.365(5) no .
C63 C172 3.436(5) no .
C63 C233 3.480(5) no .
C64 C94 3.510(5) no .
C64 C137 3.530(5) no .
C64 C175 3.433(5) no .
C66 C68 3.488(5) no .
C66 C109 3.445(5) no .
C66 C127 3.313(5) no .
C66 C134 3.383(5) no .
C66 C151 3.457(5) no .
C67 C95 2.961(5) no .
C67 C139 2.762(5) no .
C67 C191 3.250(5) no .
C68 C86 3.182(5) no .
C68 C127 3.539(5) no .
C68 C220 2.938(5) no .
C68 C223 3.440(5) no .
C69 C128 3.432(5) no .
C70 C73 3.306(5) no .
C70 C95 3.580(5) no .
C70 C112 3.452(5) no .
C70 C170 3.550(5) no .
C71 C102 3.313(5) no .
C71 C121 3.584(5) no .
C71 C124 3.426(5) no .
C71 C125 3.382(5) no .
C71 C149 3.469(5) no .
C71 C165 3.552(5) no .
C72 C113 3.350(5) no .
C72 C180 3.500(5) no .
C73 C95 3.498(5) no .
C73 C120 3.391(5) no .
C73 C130 3.545(5) no .
C74 C152 2.777(5) no .
C74 C181 2.792(5) no .
C74 C210 2.795(5) no .
C75 C116 3.243(5) no .
C75 C148 3.086(5) no .
C75 C160 3.347(5) no .
C76 C95 3.170(5) no .
C76 C112 3.600(5) no .
C76 C120 3.172(5) no .
C76 C130 3.163(5) no .
C77 C143 3.172(5) no .
C77 C187 3.162(5) no .
C77 C193 3.171(5) no .
C78 C105 2.931(5) no .
C78 C168 2.760(5) no .
C80 C157 3.055(5) no .
C82 C127 2.816(5) no .
C85 C105 3.439(5) no .
C85 C114 3.521(5) no .
C85 C145 3.587(5) no .
C85 C152 3.553(5) no .
C86 C134 3.141(5) no .
C86 C151 3.295(5) no .
C87 C137 3.195(5) no .
C87 C141 3.159(5) no .
C87 C172 3.278(5) no .
C88 C195 2.808(5) no .
C88 C196 2.806(5) no .
C92 C121 2.998(5) no .
C92 C165 3.340(5) no .
C92 C218 3.208(5) no .
C93 C109 2.754(5) no .
C93 C169 2.822(6) no .
C93 C221 2.785(6) no .
C95 C167 3.484(5) no .
C96 C172 3.197(5) no .
C96 C175 3.041(5) no .
C96 C212 3.379(6) no .
C97 C175 3.529(5) no .
C101 C161 2.764(5) no .
C101 C163 3.429(5) no .
C102 C108 3.523(5) no .
C102 C121 3.451(5) no .
C102 C138 2.810(5) no .
C102 C149 3.507(5) no .
C103 C122 3.404(5) no .
C103 C126 3.403(5) no .
C103 C222 2.790(5) no .
C105 C117 3.584(5) no .
C105 C147 3.233(5) no .
C105 C178 3.393(5) no .
C107 C143 3.388(5) no .
C107 C187 3.541(5) no .
C107 C193 3.491(5) no .
C111 C202 2.746(6) no .
C112 C191 3.123(5) no .
C113 C163 3.373(5) no .
C113 C197 2.803(5) no .
C114 C119 2.995(5) no .
C114 C178 3.495(5) no .
C116 C180 2.964(5) no .
C116 C214 2.773(6) no .
C117 C154 2.755(5) no .
C118 C127 3.515(5) no .
C119 C145 2.965(5) no .
C120 C158 2.795(5) no .
C120 C167 3.358(5) no .
C121 C176 3.560(5) no .
C122 C142 3.485(5) no .
C122 C146 3.406(5) no .
C122 C208 3.521(5) no .
C123 C208 2.741(6) no .
C124 C135 2.777(5) no .
C125 C133 3.208(5) no .
C125 C176 3.334(5) no .
C125 C219 2.784(6) no .
C126 C128 3.378(5) no .
C126 C142 3.505(5) no .
C126 C146 3.434(5) no .
C127 C164 3.486(5) no .
C128 C129 2.823(5) no .
C128 C142 3.538(5) no .
C128 C146 3.442(5) no .
C130 C191 3.341(5) no .
C130 C211 2.771(5) no .
C133 C149 3.133(5) no .
C133 C165 3.222(5) no .
C134 C186 2.798(5) no .
C134 C223 3.348(5) no .
C135 C204 2.792(6) no .
C135 C207 2.812(5) no .
C136 C156 2.800(5) no .
C137 C190 3.456(5) no .
C137 C212 2.947(5) no .
C140 C159 2.796(5) no .
C140 C184 2.798(5) no .
C140 C233 2.760(5) no .
C141 C190 3.343(5) no .
C141 C213 2.795(6) no .
C142 C171 2.960(5) no .
C143 C183 3.345(5) no .
C143 C226 2.788(6) no .
C145 C150 2.746(5) no .
C145 C178 3.544(5) no .
C146 C205 2.928(5) no .
C149 C176 3.442(5) no .
C149 C218 3.016(5) no .
C151 C188 3.187(5) no .
C151 C215 2.750(6) no .
C156 C232 2.791(6) no .
C157 C187 3.350(5) no .
C157 C202 3.251(6) no .
C160 C163 3.539(5) no .
C160 C200 2.748(5) no .
C161 C173 2.797(5) no .
C161 C225 2.791(6) no .
C163 C180 3.489(5) no .
C164 C166 3.595(5) no .
C164 C188 3.017(5) no .
C164 C223 3.589(5) no .
C165 C198 2.751(6) no .
C171 C208 2.929(5) no .
C172 C217 2.734(6) no .
C183 C193 3.456(5) no .
C187 C229 2.759(7) no .
C188 C220 3.455(5) no .
C189 C220 2.751(6) no .
C193 C202 2.967(6) no .
C194 C212 2.749(6) no .
C205 C228 2.767(6) no .
C206 C218 2.756(6) no .
Br1 Br6 3.3253(6) no 3_755
Br1 C84 3.556(4) no 1_655
Br2 Br4 3.4467(6) no 1_655
Br4 Br2 3.4467(6) no 1_455
Br5 Br7 3.4425(6) no 2_566
Br6 Br1 3.3253(6) no 3_745
Br7 Br5 3.4425(6) no 2_466
O9 C148 3.491(4) no 1_455
O9 C186 3.558(5) no 1_455
O10 C136 3.479(5) no 3_845
O10 C169 3.593(5) no 3_745
O10 C227 3.341(5) no 3_745
O12 C150 3.542(4) no .
O12 C173 3.416(5) no 2_466
O12 C216 3.331(5) no .
O12 C224 3.547(5) no 2_466
O14 C157 3.496(5) no 3_745
O14 C183 3.550(5) no 3_745
O16 C211 3.588(5) no .
O18 C216 3.568(5) no 2_566
O21 C114 3.590(4) no 3_855
O21 C222 3.536(5) no 4_774
O22 C178 3.254(4) no 2_466
O23 C135 3.500(5) no 2_576
O23 C173 3.508(4) no 4_774
O23 C207 3.370(5) no 2_576
O25 C192 3.421(5) no .
O25 C210 3.589(5) no .
O26 C88 3.263(4) no .
O26 C185 3.579(5) no .
O26 C195 3.272(4) no .
O26 C196 3.557(5) no .
O27 C84 3.262(4) no 2_576
O27 C184 3.442(4) no 2_576
O28 C76 3.434(4) no 2_476
O28 C92 3.590(4) no 2_476
O28 C130 3.447(5) no 2_476
O29 C122 3.590(4) no .
O30 C219 3.453(5) no 1_455
O32 C86 3.319(4) no .
O32 C151 3.378(5) no .
O37 C175 3.390(4) no 1_655
O37 C226 3.532(5) no .
O42 C177 3.436(5) no .
O42 C230 3.405(6) no .
O48 C112 3.352(4) no 3_745
O89 C119 3.309(5) no .
O90 C136 3.388(5) no 4_775
O90 C201 3.448(5) no 4_775
O90 C222 3.555(5) no .
O104 C133 3.525(5) no 4_774
O104 C165 3.587(5) no 4_774
O104 C188 3.477(5) no .
O132 C87 3.256(5) no .
O132 C172 3.420(5) no .
O144 C160 3.528(5) no .
O144 C171 3.365(5) no .
O153 C147 3.393(5) no 3_755
O153 C202 3.492(6) no .
O174 C77 3.446(5) no 2_476
O174 C96 3.563(5) no 2_576
O174 C187 3.502(5) no 2_476
C56 C171 3.565(5) no .
C59 C159 3.527(5) no 2_576
C64 C211 3.568(5) no .
C76 O28 3.434(4) no 2_576
C77 O174 3.446(5) no 2_576
C84 Br1 3.556(4) no 1_455
C84 O27 3.262(4) no 2_476
C86 O32 3.319(4) no .
C86 C116 3.571(5) no .
C87 O132 3.256(5) no .
C88 O26 3.263(4) no .
C92 O28 3.590(4) no 2_576
C96 O174 3.563(5) no 2_476
C96 C111 3.594(5) no 1_455
C96 C187 3.574(5) no 1_455
C97 C211 3.452(5) no .
C111 C96 3.594(5) no 1_655
C111 C190 3.544(5) no 1_655
C112 O48 3.352(4) no 3_755
C114 O21 3.590(4) no 3_845
C116 C86 3.571(5) no .
C119 O89 3.309(5) no .
C122 O29 3.590(4) no .
C124 C232 3.585(6) no 4_775
C127 C200 3.498(5) no .
C130 O28 3.447(5) no 2_576
C133 O104 3.525(5) no 4_775
C135 O23 3.500(5) no 2_476
C136 O10 3.479(5) no 3_855
C136 O90 3.388(5) no 4_774
C147 O153 3.393(5) no 3_745
C148 O9 3.491(4) no 1_655
C150 O12 3.542(4) no .
C151 O32 3.378(5) no .
C157 O14 3.496(5) no 3_755
C159 C59 3.527(5) no 2_476
C160 O144 3.528(5) no .
C165 O104 3.587(5) no 4_775
C166 C200 3.497(5) no .
C169 O10 3.593(5) no 3_755
C171 O144 3.365(5) no .
C171 C56 3.565(5) no .
C172 O132 3.420(5) no .
C173 O12 3.416(5) no 2_566
C173 O23 3.508(4) no 4_775
C175 O37 3.390(4) no 1_455
C177 O42 3.436(5) no .
C178 O22 3.254(4) no 2_566
C181 C183 3.597(5) no 3_745
C181 C231 3.458(6) no 4_674
C183 O14 3.550(5) no 3_755
C183 C181 3.597(5) no 3_755
C184 O27 3.442(4) no 2_476
C185 O26 3.579(5) no .
C186 O9 3.558(5) no 1_655
C187 O174 3.502(5) no 2_576
C187 C96 3.574(5) no 1_655
C188 O104 3.477(5) no .
C190 C111 3.544(5) no 1_455
C192 O25 3.421(5) no .
C195 O26 3.272(4) no .
C196 O26 3.557(5) no .
C200 C127 3.498(5) no .
C200 C166 3.497(5) no .
C201 O90 3.448(5) no 4_774
C202 O153 3.492(6) no .
C207 O23 3.370(5) no 2_476
C210 O25 3.589(5) no .
C211 O16 3.588(5) no .
C211 C64 3.568(5) no .
C211 C97 3.452(5) no .
C216 O12 3.331(5) no .
C216 O18 3.568(5) no 2_466
C219 O30 3.453(5) no 1_655
C222 O21 3.536(5) no 4_775
C222 O90 3.555(5) no .
C224 O12 3.547(5) no 2_566
C226 O37 3.532(5) no .
C227 O10 3.341(5) no 3_755
C230 O42 3.405(6) no .
C231 C181 3.458(6) no 4_675
C232 C124 3.585(6) no 4_774
Br1 H59 2.8881 no .
Br2 H101 2.9131 no .
Br3 H58 2.8791 no .
Br4 H233 2.8936 no .
Br5 H152 2.9103 no .
Br6 H109 2.8754 no .
Br7 H124 2.8915 no .
Br8 H55 2.9060 no .
O9 H19 2.6438 no .
O10 H14F 2.5810 no .
O10 H152 2.7519 no .
O10 H178 2.8066 no .
O11 H11E 3.5840 no .
O11 H76A 2.3069 no .
O11 H76B 3.4858 no .
O11 H88 2.6372 no .
O11 H95A 2.7235 no .
O12 H51B 2.5771 no .
O12 H58 2.6777 no .
O12 H122 2.7995 no .
O13 H13A 2.3356 no .
O13 H13B 3.5277 no .
O13 H14I 2.5142 no .
O13 H135 2.6376 no .
O14 H10A 2.6248 no .
O14 H14E 2.3615 no .
O14 H14F 3.5574 no .
O14 H74 2.6198 no .
O14 H78 3.1871 no .
O15 H135 2.6442 no .
O16 H13F 2.5198 no .
O16 H17E 3.4045 no .
O16 H87A 2.3688 no .
O16 H87B 3.5704 no .
O16 H140 2.6375 no .
O18 H161 2.6428 no .
O20 H19D 2.6438 no .
O20 H77A 2.3047 no .
O20 H77B 3.4892 no .
O20 H80B 3.5850 no .
O20 H156 2.6321 no .
O21 H156 2.6427 no .
O22 H14C 2.6613 no .
O22 H19 2.6194 no .
O22 H51A 2.3932 no .
O22 H51B 3.5754 no .
O22 H205 3.1456 no .
O23 H55 2.5552 no .
O23 H77B 2.5952 no .
O23 H183 2.8197 no .
O24 H16B 3.5161 no .
O24 H68A 2.5344 no .
O24 H86A 2.3855 no .
O24 H86B 3.5729 no .
O24 H93 2.6145 no .
O25 H86B 2.6646 no .
O25 H109 2.4980 no .
O25 H151 3.5100 no .
O25 H223 2.8133 no .
O26 H56B 2.6141 no .
O26 H72 2.8055 no .
O26 H101 2.4855 no .
O27 H59 2.4088 no .
O27 H76B 2.6624 no .
O27 H167 2.8038 no .
O28 H13F 2.8884 no .
O28 H13G 2.5934 no .
O28 H17D 2.8867 no .
O28 H17E 3.0900 no .
O28 H84A 2.6628 no .
O28 H84B 2.6579 no .
O28 H84C 3.1546 no .
O29 H18A 2.7579 no .
O29 H56A 2.3092 no .
O29 H56B 3.4669 no .
O29 H161 2.6286 no .
O30 H140 2.6404 no .
O32 H10A 2.9423 no .
O32 H10B 2.4935 no .
O32 H11F 2.9102 no .
O32 H11G 3.0770 no .
O32 H19A 2.6551 no .
O32 H19B 2.6517 no .
O32 H19C 3.1491 no .
O35 H93 2.6532 no .
O37 H88 2.6504 no .
O42 H87B 2.6371 no .
O42 H172 3.4912 no .
O42 H190 2.7931 no .
O42 H233 2.5576 no .
O48 H74 2.6423 no .
O89 H14G 2.9603 no .
O89 H14H 3.0357 no .
O89 H18A 2.5156 no .
O89 H18B 2.8760 no .
O89 H22D 2.6274 no .
O89 H22E 2.6291 no .
O89 H22F 3.1327 no .
O89 H22H 3.0195 no .
O90 H13B 2.6885 no .
O90 H124 2.4405 no .
O90 H176 2.8047 no .
O104 H19D 2.8580 no .
O104 H19E 2.5952 no .
O104 H20A 2.6526 no .
O104 H20B 2.6306 no .
O104 H20C 3.1373 no .
O104 H80A 2.9370 no .
O104 H80B 3.0611 no .
O132 H14A 2.8745 no .
O132 H14B 3.0905 no .
O132 H14C 2.8992 no .
O132 H14D 2.5753 no .
O132 H23A 2.6470 no .
O132 H23B 2.6501 no .
O132 H23C 3.1446 no .
O144 H11D 2.9053 no .
O144 H11E 3.0672 no .
O144 H18I 2.6396 no .
O144 H18J 2.6462 no .
O144 H18K 3.1396 no .
O144 H19J 3.5483 no .
O144 H95A 2.6893 no .
O144 H95B 2.7426 no .
O153 H16A 2.9130 no .
O153 H16B 3.0573 no .
O153 H22B 3.5242 no .
O153 H22J 2.6611 no .
O153 H22K 2.6548 no .
O153 H22L 3.1481 no .
O153 H68A 2.7274 no .
O153 H68B 2.6335 no .
O174 H12A 2.8980 no .
O174 H12B 3.0829 no .
O174 H14I 2.7114 no .
O174 H14J 2.7231 no .
O174 H20E 3.2113 no .
O174 H23D 2.6499 no .
O174 H23E 2.6675 no .
O174 H23F 3.1550 no .
N31 H14A 3.1861 no .
N31 H14B 2.6642 no .
N31 H14C 2.7451 no .
N31 H14D 3.3259 no .
N31 H58 3.0564 no .
N31 H122 3.1817 no .
N31 H171 3.2140 no .
N31 H208 2.9518 no .
N36 H19D 2.7457 no .
N36 H19E 3.3176 no .
N36 H55 3.0367 no .
N36 H80A 3.1399 no .
N36 H80B 2.6565 no .
N36 H157 3.2103 no .
N36 H183 3.1760 no .
N36 H187 2.4668 no .
N39 H14G 3.4601 no .
N39 H14H 2.5280 no .
N39 H18A 2.7467 no .
N39 H18B 3.3256 no .
N39 H72 3.1862 no .
N39 H75 3.2173 no .
N39 H101 2.9856 no .
N39 H160 2.4536 no .
N40 H11D 3.3225 no .
N40 H11E 2.5552 no .
N40 H59 3.0313 no .
N40 H95A 2.7673 no .
N40 H95B 3.3196 no .
N40 H130 2.4635 no .
N40 H167 3.1815 no .
N40 H191 3.2150 no .
N43 H12A 3.3447 no .
N43 H12B 2.5588 no .
N43 H14I 2.7099 no .
N43 H14J 3.3083 no .
N43 H92 3.2173 no .
N43 H124 3.0582 no .
N43 H165 2.4545 no .
N43 H176 3.1907 no .
N44 H13F 2.7691 no .
N44 H13G 3.3336 no .
N44 H17D 3.1753 no .
N44 H17E 2.6515 no .
N44 H96 3.2243 no .
N44 H172 2.4751 no .
N44 H190 3.1913 no .
N44 H233 3.0740 no .
N50 H10A 2.7618 no .
N50 H10B 3.3304 no .
N50 H11F 3.0823 no .
N50 H11G 2.7377 no .
N50 H119 3.2196 no .
N50 H145 2.9024 no .
N50 H152 3.0532 no .
N50 H178 3.1815 no .
N83 H16A 3.2703 no .
N83 H16B 2.6166 no .
N83 H68A 2.7470 no .
N83 H68B 3.3249 no .
N83 H109 3.0713 no .
N83 H151 2.4989 no .
N83 H188 3.2160 no .
N83 H223 3.1837 no .
C17 H18J 3.5915 no .
C17 H19F 2.6289 no .
C17 H19G 2.6240 no .
C17 H19H 3.1994 no .
C17 H59 3.2517 no .
C19 H11A 2.8004 no .
C19 H11B 2.6744 no .
C19 H17F 2.6709 no .
C19 H17G 2.7902 no .
C33 H18F 2.5890 no .
C33 H18G 2.6762 no .
C33 H18H 3.2072 no .
C33 H84C 3.5449 no .
C33 H233 3.2543 no .
C34 H17A 2.6144 no .
C34 H17B 2.6246 no .
C34 H17C 3.1994 no .
C34 H22E 3.3404 no .
C34 H101 3.2644 no .
C38 H14B 3.4040 no .
C38 H19 3.2589 no .
C41 H11E 3.0666 no .
C41 H19I 2.6414 no .
C41 H19J 2.6455 no .
C41 H19K 3.2149 no .
C41 H59 3.2477 no .
C41 H76A 2.5757 no .
C41 H76B 3.1736 no .
C41 H95A 3.2430 no .
C45 H10A 3.0051 no .
C45 H11G 2.7212 no .
C45 H74 3.2851 no .
C46 H21A 2.6183 no .
C46 H21B 2.6296 no .
C46 H21C 3.2017 no .
C46 H152 3.2722 no .
C49 H135 3.2589 no .
C51 H14B 3.2321 no .
C51 H14C 3.0219 no .
C51 H58 2.6414 no .
C52 H80B 3.4179 no .
C52 H156 3.2609 no .
C53 H93 3.2491 no .
C54 H17E 3.4833 no .
C54 H140 3.2656 no .
C55 H77A 3.3258 no .
C55 H77B 2.7476 no .
C55 H80B 2.8550 no .
C56 H14H 3.1003 no .
C56 H18A 2.9410 no .
C56 H101 2.6715 no .
C56 H160 2.6830 no .
C57 H19D 3.1625 no .
C57 H80B 2.6001 no .
C57 H156 3.2831 no .
C58 H14B 2.8818 no .
C58 H51A 3.3017 no .
C58 H51B 2.6911 no .
C59 H11E 2.9952 no .
C59 H76A 3.3066 no .
C59 H76B 2.7269 no .
C60 H10A 2.7296 no .
C60 H10B 2.7797 no .
C60 H14E 2.6436 no .
C60 H119 2.9180 no .
C60 H150 3.2744 no .
C60 H168 3.2705 no .
C61 H14H 2.7806 no .
C61 H18A 3.1827 no .
C61 H161 3.2774 no .
C62 H14H 3.3528 no .
C62 H18A 3.1641 no .
C62 H22G 2.6251 no .
C62 H22H 2.6342 no .
C62 H22I 3.2116 no .
C62 H56A 2.5791 no .
C62 H56B 3.1576 no .
C62 H101 3.2372 no .
C63 H17D 3.4708 no .
C63 H17E 3.2831 no .
C63 H87A 3.2328 no .
C63 H87B 2.6087 no .
C63 H96 3.2018 no .
C63 H172 2.8337 no .
C63 H233 3.0444 no .
C64 H13F 3.2202 no .
C64 H17E 2.6060 no .
C64 H140 3.2894 no .
C65 H11F 2.6803 no .
C65 H11G 2.8390 no .
C65 H14E 2.6650 no .
C65 H14F 3.3205 no .
C65 H78 2.7408 no .
C65 H145 2.6376 no .
C65 H178 3.2505 no .
C66 H16A 3.5707 no .
C66 H16B 3.1864 no .
C66 H86A 3.2466 no .
C66 H86B 2.6261 no .
C66 H109 3.0054 no .
C66 H151 2.8550 no .
C66 H188 3.2072 no .
C67 H95A 3.0388 no .
C67 H95B 2.6985 no .
C67 H130 3.2545 no .
C67 H158 3.2648 no .
C67 H191 3.2594 no .
C68 H86A 3.1074 no .
C68 H188 2.8603 no .
C68 H220 2.5994 no .
C69 H14A 2.7181 no .
C69 H14B 2.7717 no .
C69 H51A 2.6685 no .
C69 H51B 3.3193 no .
C69 H122 3.2622 no .
C69 H205 2.7389 no .
C69 H208 2.6388 no .
C70 H11E 2.6538 no .
C70 H88 3.2921 no .
C70 H95A 3.2992 no .
C71 H12B 3.0638 no .
C71 H13A 3.2612 no .
C71 H13B 2.6489 no .
C71 H92 3.2022 no .
C71 H124 2.9578 no .
C71 H165 3.0358 no .
C72 H14G 3.5090 no .
C72 H14H 3.3687 no .
C72 H160 3.5538 no .
C73 H11E 3.1541 no .
C73 H59 2.9249 no .
C73 H76A 3.2385 no .
C73 H76B 2.6172 no .
C73 H130 3.0075 no .
C73 H191 3.2028 no .
C74 H11G 3.5885 no .
C74 H18C 2.8188 no .
C74 H18D 2.6372 no .
C74 H21A 2.7451 no .
C74 H21B 2.7100 no .
C75 H14G 2.9147 no .
C75 H14H 3.1402 no .
C75 H18A 3.3935 no .
C75 H18B 2.7748 no .
C75 H116 3.2644 no .
C75 H160 3.4227 no .
C76 H11E 3.0187 no .
C76 H59 2.6636 no .
C76 H95A 2.9780 no .
C76 H130 2.7018 no .
C77 H19D 2.9604 no .
C77 H55 2.6830 no .
C77 H80B 3.0768 no .
C77 H187 2.6889 no .
C78 H10A 2.7128 no .
C78 H10B 2.9300 no .
C78 H14E 3.0395 no .
C78 H145 3.2337 no .
C78 H216 3.2632 no .
C79 H88 3.2606 no .
C80 H20A 3.1656 no .
C80 H20B 3.1830 no .
C80 H20C 2.5191 no .
C80 H157 3.4245 no .
C81 H19D 3.0693 no .
C81 H23G 2.6216 no .
C81 H23H 2.6254 no .
C81 H23I 3.2024 no .
C81 H55 3.2504 no .
C81 H77A 2.5803 no .
C81 H77B 3.1822 no .
C81 H80B 2.9806 no .
C82 H16C 2.6376 no .
C82 H16D 2.6224 no .
C82 H16E 3.2036 no .
C82 H109 3.2587 no .
C84 H17D 2.9234 no .
C84 H17E 2.6297 no .
C85 H11F 3.2590 no .
C85 H11G 3.2761 no .
C85 H14E 3.1979 no .
C85 H14F 2.5759 no .
C85 H119 3.2070 no .
C85 H145 3.1052 no .
C85 H152 3.1093 no .
C86 H16B 3.1117 no .
C86 H68A 2.9617 no .
C86 H109 2.6368 no .
C86 H151 2.9822 no .
C87 H13F 2.9988 no .
C87 H17E 3.0798 no .
C87 H172 2.9287 no .
C87 H233 2.6409 no .
C88 H18J 3.3475 no .
C88 H19F 2.7217 no .
C88 H19G 2.7621 no .
C88 H19I 2.7343 no .
C88 H19J 2.7465 no .
C91 H14G 2.9056 no .
C91 H14H 2.6504 no .
C91 H56A 2.6368 no .
C91 H56B 3.2861 no .
C91 H72 3.2723 no .
C91 H116 2.6877 no .
C91 H160 2.6947 no .
C92 H12A 2.7184 no .
C92 H12B 3.1613 no .
C92 H14I 3.3584 no .
C92 H14J 2.7450 no .
C92 H165 3.4465 no .
C92 H218 3.2243 no .
C93 H16B 3.5257 no .
C93 H16C 2.7971 no .
C93 H16D 2.7165 no .
C93 H22A 2.7236 no .
C93 H22B 2.7145 no .
C93 H22K 3.5609 no .
C94 H17D 2.7280 no .
C94 H17E 2.7723 no .
C94 H87A 2.6524 no .
C94 H87B 3.2988 no .
C94 H172 2.6563 no .
C94 H190 3.2534 no .
C94 H212 2.7199 no .
C95 H67 2.6806 no .
C95 H76A 3.0675 no .
C95 H191 2.9194 no .
C96 H13F 3.3487 no .
C96 H13G 2.7040 no .
C96 H17D 2.6712 no .
C96 H17E 3.3777 no .
C96 H172 3.1768 no .
C96 H212 3.4974 no .
C97 H13F 3.0251 no .
C97 H15A 2.6247 no .
C97 H15B 2.6289 no .
C97 H15C 3.2005 no .
C97 H17E 2.8371 no .
C97 H87A 2.6096 no .
C97 H87B 3.2314 no .
C97 H233 3.2378 no .
C98 H13F 2.7443 no .
C98 H13G 2.7007 no .
C99 H11A 2.6442 no .
C99 H11B 2.6380 no .
C99 H11C 3.2092 no .
C99 H14B 3.2764 no .
C99 H14C 2.8766 no .
C99 H51A 2.6181 no .
C99 H51B 3.2232 no .
C99 H58 3.2448 no .
C100 H161 3.2548 no .
C101 H14H 2.9402 no .
C101 H56A 3.3177 no .
C101 H56B 2.7600 no .
C102 H12B 2.7052 no .
C102 H14I 3.1481 no .
C102 H135 3.2883 no .
C103 H14C 2.7381 no .
C103 H14D 2.7618 no .
C103 H51A 2.6552 no .
C103 H123 3.2693 no .
C103 H171 2.9205 no .
C103 H228 3.2782 no .
C105 H14E 3.3083 no .
C105 H78 2.5633 no .
C105 H119 2.8687 no .
C106 H18A 2.5859 no .
C106 H18B 2.8397 no .
C107 H55 2.9808 no .
C107 H77A 3.2126 no .
C107 H77B 2.5792 no .
C107 H80A 3.4506 no .
C107 H80B 3.2927 no .
C107 H157 3.2040 no .
C107 H187 3.0039 no .
C108 H12A 2.8008 no .
C108 H12B 2.6743 no .
C108 H13A 2.6351 no .
C108 H13B 3.2786 no .
C108 H165 2.7025 no .
C108 H176 3.2514 no .
C108 H218 2.6962 no .
C109 H16B 3.0733 no .
C109 H86A 3.2966 no .
C109 H86B 2.6813 no .
C110 H14C 3.5967 no .
C110 H19 2.4843 no .
C111 H229 3.2314 no .
C112 H18I 3.1978 no .
C112 H18J 3.1737 no .
C112 H18K 2.5405 no .
C112 H191 3.5065 no .
C113 H18A 2.7122 no .
C113 H18B 2.7277 no .
C113 H56A 2.7939 no .
C113 H75 2.8760 no .
C113 H200 3.2664 no .
C113 H214 3.2797 no .
C114 H19A 3.1919 no .
C114 H19B 3.1908 no .
C114 H19C 2.5438 no .
C114 H119 3.3888 no .
C115 H13C 2.6277 no .
C115 H13D 2.6299 no .
C115 H13E 3.2037 no .
C115 H55 3.2659 no .
C116 H18A 3.0897 no .
C116 H18B 2.6786 no .
C116 H75 3.2615 no .
C116 H160 3.2482 no .
C116 H197 3.2702 no .
C117 H10A 2.8478 no .
C117 H11G 3.1530 no .
C117 H14E 2.5910 no .
C117 H14F 3.2034 no .
C117 H18C 2.6223 no .
C117 H18D 2.6306 no .
C117 H18E 3.2015 no .
C117 H152 3.2402 no .
C118 H16A 2.7717 no .
C118 H16B 2.7328 no .
C118 H86A 2.6381 no .
C118 H86B 3.2853 no .
C118 H151 2.6536 no .
C118 H220 2.7480 no .
C118 H223 3.2421 no .
C119 H10A 3.3425 no .
C119 H10B 2.7017 no .
C119 H11F 2.5680 no .
C119 H11G 3.4277 no .
C119 H145 2.6841 no .
C120 H76A 2.8125 no .
C120 H95A 2.6825 no .
C120 H95B 2.7410 no .
C120 H139 3.2735 no .
C120 H191 2.8728 no .
C120 H211 3.2678 no .
C121 H23D 3.1788 no .
C121 H23E 3.1604 no .
C121 H23F 2.5202 no .
C121 H92 3.3596 no .
C122 H14A 2.9988 no .
C122 H14B 3.4980 no .
C122 H208 2.9352 no .
C123 H228 3.2256 no .
C124 H12B 3.0306 no .
C124 H13A 3.3053 no .
C124 H13B 2.7079 no .
C125 H13A 2.8700 no .
C125 H14I 2.7761 no .
C125 H14J 2.7342 no .
C125 H92 2.8467 no .
C125 H198 3.2633 no .
C125 H206 3.2723 no .
C126 H14A 3.3637 no .
C126 H14B 3.1417 no .
C126 H51A 3.1988 no .
C126 H51B 2.5696 no .
C126 H58 3.0894 no .
C126 H171 3.2012 no .
C126 H208 3.1477 no .
C127 H16B 2.6961 no .
C127 H68A 3.2021 no .
C127 H93 3.2736 no .
C128 H14B 2.7991 no .
C128 H14C 3.0171 no .
C128 H19 3.2888 no .
C129 H17F 2.5759 no .
C129 H17G 2.6655 no .
C129 H17H 3.1957 no .
C129 H58 3.2589 no .
C130 H67 3.2535 no .
C130 H76A 2.7929 no .
C130 H76B 3.2727 no .
C130 H158 3.2649 no .
C131 H12B 3.1012 no .
C131 H13A 2.5906 no .
C131 H13B 3.2003 no .
C131 H14I 3.0318 no .
C131 H20D 2.6207 no .
C131 H20E 2.6257 no .
C131 H20F 3.1981 no .
C131 H124 3.2531 no .
C133 H12B 3.0730 no .
C133 H14I 2.8860 no .
C133 H124 2.6567 no .
C133 H165 2.7231 no .
C134 H68A 2.7214 no .
C134 H68B 2.7391 no .
C134 H86A 2.7767 no .
C134 H188 2.8967 no .
C134 H189 3.2713 no .
C134 H215 3.2777 no .
C135 H20D 2.6991 no .
C135 H20E 2.7454 no .
C135 H20G 2.7425 no .
C135 H20H 2.7502 no .
C135 H23E 3.2505 no .
C136 H156 2.4875 no .
C137 H87A 3.1395 no .
C137 H96 2.8588 no .
C137 H212 2.6138 no .
C138 H20G 2.6333 no .
C138 H20H 2.6223 no .
C138 H20I 3.2021 no .
C138 H23E 3.4536 no .
C138 H124 3.2721 no .
C139 H211 3.2431 no .
C140 H15A 2.6943 no .
C140 H15B 2.7602 no .
C140 H17E 3.3603 no .
C140 H18F 2.6486 no .
C140 H18G 2.8125 no .
C140 H84B 3.5091 no .
C141 H13F 2.7191 no .
C141 H13G 2.7570 no .
C141 H87A 2.7993 no .
C141 H96 2.8771 no .
C141 H194 3.2697 no .
C141 H217 3.2601 no .
C142 H23A 3.1744 no .
C142 H23B 3.1824 no .
C142 H23C 2.5304 no .
C142 H171 3.3380 no .
C143 H19D 2.7060 no .
C143 H19E 2.7262 no .
C143 H77A 2.8022 no .
C143 H111 3.2632 no .
C143 H157 2.8785 no .
C143 H229 3.2666 no .
C145 H14E 3.2213 no .
C145 H78 3.2371 no .
C145 H119 3.3220 no .
C145 H216 3.2571 no .
C146 H51A 3.3050 no .
C146 H171 2.8525 no .
C146 H205 2.5703 no .
C147 H10A 3.0291 no .
C147 H11G 3.2331 no .
C147 H152 2.6411 no .
C148 H22D 3.1965 no .
C148 H22E 3.1631 no .
C148 H22F 2.5378 no .
C148 H75 3.4500 no .
C149 H13A 3.0467 no .
C149 H92 2.8812 no .
C149 H218 2.7357 no .
C150 H168 3.2354 no .
C151 H86A 2.9844 no .
C151 H86B 3.4254 no .
C151 H186 3.2535 no .
C151 H220 3.2389 no .
C152 H11G 2.8079 no .
C152 H14E 3.2935 no .
C152 H14F 2.6897 no .
C154 H11G 3.2779 no .
C154 H74 3.2583 no .
C155 H10A 2.7811 no .
C155 H10B 2.6227 no .
C156 H13C 2.7301 no .
C156 H13D 2.7327 no .
C156 H23G 2.6808 no .
C156 H23H 2.7643 no .
C156 H80B 3.5403 no .
C157 H19D 3.3732 no .
C157 H19E 2.7447 no .
C157 H80A 2.6675 no .
C157 H80B 3.4048 no .
C157 H187 3.4252 no .
C157 H202 3.2562 no .
C158 H67 3.2610 no .
C158 H130 3.2600 no .
C159 H13F 3.1981 no .
C159 H140 2.4852 no .
C160 H56A 2.7527 no .
C160 H56B 3.3126 no .
C160 H116 3.2531 no .
C160 H197 3.2575 no .
C161 H17A 2.7122 no .
C161 H17B 2.7443 no .
C161 H22E 3.4088 no .
C161 H22G 2.6584 no .
C161 H22H 2.7872 no .
C162 H77A 2.6466 no .
C162 H77B 3.2931 no .
C162 H80A 2.7054 no .
C162 H80B 2.7801 no .
C162 H183 3.2445 no .
C162 H187 2.7059 no .
C162 H202 2.6899 no .
C163 H14H 3.0305 no .
C163 H56A 3.2123 no .
C163 H56B 2.5885 no .
C163 H75 3.2107 no .
C163 H101 2.9022 no .
C163 H160 3.0022 no .
C164 H22J 3.1860 no .
C164 H22K 3.1867 no .
C164 H22L 2.5390 no .
C164 H188 3.3704 no .
C165 H13A 2.8722 no .
C165 H13B 3.3500 no .
C165 H218 3.2422 no .
C165 H219 3.2433 no .
C166 H16B 2.9750 no .
C166 H22A 2.6197 no .
C166 H22B 2.6263 no .
C166 H22C 3.1941 no .
C166 H68A 3.0445 no .
C166 H86A 2.6190 no .
C166 H86B 3.2271 no .
C166 H109 3.2397 no .
C167 H11D 3.3861 no .
C167 H11E 3.5389 no .
C167 H130 3.5485 no .
C168 H150 3.2359 no .
C169 H93 2.5174 no .
C170 H11D 2.8379 no .
C170 H11E 2.7036 no .
C170 H67 2.6946 no .
C170 H76A 2.6328 no .
C170 H76B 3.2703 no .
C170 H130 2.6967 no .
C170 H167 3.2552 no .
C171 H14A 2.5715 no .
C171 H14B 3.2957 no .
C171 H14C 3.3342 no .
C171 H14D 2.7048 no .
C171 H208 2.6317 no .
C172 H87A 2.9496 no .
C172 H87B 3.4286 no .
C172 H212 3.2262 no .
C172 H213 3.2502 no .
C173 H161 2.4891 no .
C175 H84A 3.1956 no .
C175 H84B 3.1891 no .
C175 H84C 2.5453 no .
C175 H96 3.4033 no .
C176 H12A 3.2582 no .
C176 H12B 3.3728 no .
C176 H165 3.5929 no .
C177 H19 2.4907 no .
C178 H11F 2.9217 no .
C178 H145 2.9694 no .
C179 H95A 2.6440 no .
C179 H95B 2.7777 no .
C180 H56A 3.0930 no .
C180 H75 2.9219 no .
C180 H116 2.6894 no .
C181 H74 2.4864 no .
C182 H14C 2.7404 no .
C182 H14D 2.6876 no .
C183 H80A 3.1294 no .
C183 H187 3.5552 no .
C184 H140 2.4818 no .
C185 H11D 2.8893 no .
C185 H11E 2.6426 no .
C186 H151 3.2459 no .
C186 H220 3.2484 no .
C187 H77A 2.7435 no .
C187 H77B 3.3436 no .
C187 H202 3.2428 no .
C187 H226 3.2419 no .
C188 H16A 2.6908 no .
C188 H16B 3.2759 no .
C188 H68A 3.3503 no .
C188 H68B 2.7199 no .
C188 H151 3.1487 no .
C188 H220 3.5947 no .
C189 H215 3.2219 no .
C190 H17D 3.1472 no .
C190 H172 3.2591 no .
C191 H11D 2.8650 no .
C191 H11E 3.3045 no .
C191 H67 3.2615 no .
C191 H95A 3.3861 no .
C191 H95B 2.7443 no .
C191 H130 3.4112 no .
C192 H11F 2.8914 no .
C192 H11G 2.6526 no .
C193 H77A 3.1245 no .
C193 H157 2.8963 no .
C193 H202 2.6918 no .
C194 H217 3.2220 no .
C195 H88 2.5094 no .
C196 H88 2.4937 no .
C196 H95A 3.5387 no .
C197 H116 3.2644 no .
C197 H160 3.2513 no .
C198 H206 3.2335 no .
C199 H19D 2.7606 no .
C199 H19E 2.6868 no .
C200 H214 3.2372 no .
C201 H80A 2.8398 no .
C201 H80B 2.6560 no .
C202 H19D 3.0833 no .
C202 H19E 2.6900 no .
C202 H157 3.2656 no .
C202 H187 3.2416 no .
C202 H226 3.2634 no .
C203 H14I 2.6499 no .
C203 H14J 2.7739 no .
C203 H20E 3.5590 no .
C204 H14I 3.2892 no .
C204 H135 2.4801 no .
C205 H14C 2.7123 no .
C205 H14D 2.9343 no .
C205 H51A 2.9793 no .
C205 H208 3.2363 no .
C205 H222 3.2522 no .
C206 H198 3.2315 no .
C207 H135 2.5070 no .
C208 H51A 3.2974 no .
C208 H171 3.2741 no .
C208 H205 3.2387 no .
C208 H222 3.2543 no .
C209 H68A 2.6874 no .
C209 H68B 2.7263 no .
C210 H74 2.4884 no .
C211 H139 3.2440 no .
C212 H13F 2.9585 no .
C212 H13G 2.7377 no .
C212 H96 3.4552 no .
C212 H172 3.2212 no .
C212 H213 3.2584 no .
C213 H172 3.2438 no .
C213 H212 3.2471 no .
C214 H200 3.2350 no .
C215 H189 3.2216 no .
C216 H78 3.2546 no .
C216 H145 3.2502 no .
C217 H194 3.2209 no .
C218 H14I 3.1999 no .
C218 H14J 2.7081 no .
C218 H92 3.2033 no .
C218 H165 3.2414 no .
C218 H219 3.2508 no .
C219 H165 3.2375 no .
C219 H218 3.2474 no .
C220 H68A 2.9367 no .
C220 H68B 2.7205 no .
C220 H151 3.2386 no .
C220 H186 3.2562 no .
C220 H188 3.5497 no .
C221 H68A 3.3411 no .
C221 H93 2.4658 no .
C222 H205 3.2468 no .
C222 H208 3.2468 no .
C223 H16A 3.2006 no .
C223 H16B 3.5211 no .
C223 H151 3.2320 no .
C224 H14G 2.8309 no .
C224 H14H 2.6877 no .
C225 H18A 3.4854 no .
C225 H161 2.4760 no .
C226 H187 3.2373 no .
C226 H202 3.2574 no .
C227 H16A 2.8710 no .
C227 H16B 2.6636 no .
C228 H123 3.2232 no .
C229 H111 3.2298 no .
C230 H14A 2.9078 no .
C230 H14B 2.6208 no .
C231 H12A 2.8775 no .
C231 H12B 2.6216 no .
C232 H19D 3.3553 no .
C232 H156 2.4791 no .
C233 H17E 2.9706 no .
C233 H87A 3.2990 no .
C233 H87B 2.6969 no .
H10A H11F 2.8441 no .
H10A H11G 2.2974 no .
H10A H14E 2.9293 no .
H10A H78 2.1569 no .
H10B H11F 2.4260 no .
H10B H11G 2.8439 no .
H10B H78 2.4865 no .
H10B H119 2.7413 no .
H11A H19 2.4055 no .
H11B H14C 3.5386 no .
H11B H19 2.1535 no .
H11C H19 3.4494 no .
H11C H205 3.4440 no .
H11D H18I 3.3099 no .
H11D H18K 2.7352 no .
H11D H95A 2.8520 no .
H11D H95B 2.3147 no .
H11D H191 3.0828 no .
H11E H18I 3.4488 no .
H11E H18J 3.1218 no .
H11E H18K 2.3438 no .
H11E H59 3.3053 no .
H11E H76A 3.4318 no .
H11E H95A 2.4240 no .
H11E H95B 2.8525 no .
H11F H19A 3.2948 no .
H11F H19C 2.7434 no .
H11F H119 2.8810 no .
H11F H178 3.4360 no .
H11G H19A 3.4472 no .
H11G H19B 3.1497 no .
H11G H19C 2.3465 no .
H11G H152 3.1311 no .
H12A H14I 2.8578 no .
H12A H14J 2.3238 no .
H12A H23D 3.2925 no .
H12A H23F 2.7255 no .
H12A H92 2.8910 no .
H12B H13A 3.5221 no .
H12B H14I 2.4251 no .
H12B H14J 2.8578 no .
H12B H23D 3.4249 no .
H12B H23E 3.1082 no .
H12B H23F 2.3136 no .
H12B H124 3.3472 no .
H13A H14I 2.5699 no .
H13A H124 3.5856 no .
H13A H165 2.5769 no .
H13B H124 2.6131 no .
H13B H165 2.6239 no .
H13C H156 2.2654 no .
H13D H156 2.2837 no .
H13E H156 3.4582 no .
H13F H15B 3.0805 no .
H13F H15C 3.3481 no .
H13F H17D 2.8629 no .
H13F H17E 2.3579 no .
H13F H87A 2.7125 no .
H13F H212 2.6435 no .
H13G H17D 2.3933 no .
H13G H17E 2.8629 no .
H13G H96 2.7201 no .
H13G H212 2.1472 no .
H14A H14C 2.8647 no .
H14A H14D 2.3994 no .
H14A H23A 3.2986 no .
H14A H23C 2.7811 no .
H14A H122 3.5165 no .
H14A H171 2.8220 no .
H14B H14C 2.3565 no .
H14B H14D 2.8648 no .
H14B H23A 3.4032 no .
H14B H23B 3.1404 no .
H14B H23C 2.2955 no .
H14B H58 3.1481 no .
H14C H51A 2.9198 no .
H14C H205 2.1467 no .
H14D H171 2.7397 no .
H14D H205 2.5220 no .
H14E H78 3.2546 no .
H14E H145 3.5426 no .
H14E H152 3.5693 no .
H14F H152 2.5767 no .
H14G H18A 2.8494 no .
H14G H18B 2.2809 no .
H14G H22D 3.2728 no .
H14G H22F 2.6395 no .
H14G H75 3.0674 no .
H14H H18A 2.4865 no .
H14H H18B 2.8497 no .
H14H H22D 3.5107 no .
H14H H22E 3.1301 no .
H14H H22F 2.4287 no .
H14H H56A 3.5800 no .
H14H H101 3.1109 no .
H14I H20E 3.2492 no .
H14I H20F 3.4184 no .
H14I H218 3.0238 no .
H14J H92 2.7824 no .
H14J H218 2.1443 no .
H15A H140 2.2057 no .
H15B H84B 3.5807 no .
H15B H140 2.3389 no .
H15C H140 3.4539 no .
H16A H22J 3.2767 no .
H16A H22L 2.7131 no .
H16A H68A 2.8647 no .
H16A H68B 2.3617 no .
H16A H188 2.8867 no .
H16B H22J 3.4619 no .
H16B H22K 3.1530 no .
H16B H22L 2.3668 no .
H16B H68A 2.3927 no .
H16B H68B 2.8647 no .
H16B H86A 3.5484 no .
H16B H109 3.4656 no .
H16C H22K 3.1578 no .
H16C H93 2.3793 no .
H16D H93 2.2355 no .
H16E H93 3.4870 no .
H17A H22E 3.5390 no .
H17A H161 2.2411 no .
H17B H161 2.3096 no .
H17C H161 3.4593 no .
H17D H84A 3.3256 no .
H17D H84C 2.7932 no .
H17D H96 2.9141 no .
H17E H84A 3.4185 no .
H17E H84B 3.1392 no .
H17E H84C 2.3092 no .
H17E H87A 3.5135 no .
H17E H233 3.3998 no .
H17F H19 2.2260 no .
H17G H19 2.3287 no .
H17H H19 3.4602 no .
H18A H22H 3.3373 no .
H18A H56A 2.6434 no .
H18A H116 2.9259 no .
H18B H75 2.8123 no .
H18B H116 2.1136 no .
H18C H74 2.4654 no .
H18D H74 2.1002 no .
H18E H74 3.4434 no .
H18E H78 3.5161 no .
H18F H84B 3.1016 no .
H18F H140 2.1767 no .
H18G H140 2.3628 no .
H18H H140 3.4486 no .
H18J H19F 3.4249 no .
H18J H88 3.3837 no .
H19D H23H 3.2150 no .
H19D H23I 3.5364 no .
H19D H77A 2.6881 no .
H19D H80A 2.8648 no .
H19D H80B 2.3490 no .
H19D H202 2.9210 no .
H19E H80A 2.4088 no .
H19E H80B 2.8646 no .
H19E H157 2.7764 no .
H19E H202 2.1240 no .
H19F H88 2.2516 no .
H19G H88 2.3430 no .
H19H H88 3.4798 no .
H19I H88 2.2686 no .
H19J H88 2.2982 no .
H19J H95A 3.5305 no .
H19K H88 3.4651 no .
H20A H80A 3.2349 no .
H20A H80B 3.4502 no .
H20B H80B 3.1536 no .
H20C H80A 2.6742 no .
H20C H80B 2.3531 no .
H20D H135 2.2216 no .
H20E H23E 3.5947 no .
H20E H135 2.3099 no .
H20F H135 3.4494 no .
H20G H23E 3.2119 no .
H20G H135 2.2784 no .
H20H H135 2.3138 no .
H20I H135 3.4783 no .
H21A H74 2.3233 no .
H21B H74 2.2284 no .
H21C H74 3.4583 no .
H22A H93 2.2731 no .
H22B H68A 3.3283 no .
H22B H93 2.2375 no .
H22C H68A 3.4622 no .
H22C H93 3.4366 no .
H22G H161 2.1372 no .
H22H H161 2.3950 no .
H22I H161 3.4397 no .
H22K H93 3.5060 no .
H23E H135 3.2776 no .
H23G H156 2.1805 no .
H23H H156 2.3533 no .
H23I H156 3.4465 no .
H51A H58 3.5702 no .
H51A H205 3.1530 no .
H51B H58 2.5726 no .
H55 H77B 2.6716 no .
H55 H80B 3.2031 no .
H56A H160 2.4931 no .
H56B H101 2.7058 no .
H56B H160 2.6047 no .
H59 H76A 3.5950 no .
H59 H76B 2.6544 no .
H67 H95A 2.8683 no .
H67 H95B 2.1270 no .
H67 H191 3.0913 no .
H67 H211 2.3322 no .
H68A H86A 2.6608 no .
H68A H220 2.5977 no .
H68B H188 2.7404 no .
H68B H220 2.1373 no .
H72 H75 2.4224 no .
H75 H116 3.1004 no .
H76A H95A 2.6291 no .
H76A H130 2.5585 no .
H76B H130 2.5782 no .
H77A H80B 3.5249 no .
H77A H187 2.4777 no .
H77B H187 2.6362 no .
H78 H150 2.3404 no .
H80A H157 2.9222 no .
H84B H140 3.4276 no .
H86A H109 3.5625 no .
H86A H151 2.9270 no .
H86B H109 2.5548 no .
H86B H151 2.9020 no .
H87A H172 2.8478 no .
H87A H233 3.5643 no .
H87B H172 2.8635 no .
H87B H233 2.5667 no .
H92 H176 2.4037 no .
H92 H218 3.0375 no .
H95B H191 2.7788 no .
H96 H190 2.4155 no .
H96 H212 3.4370 no .
H111 H187 2.3176 no .
H111 H226 2.3044 no .
H116 H200 2.3389 no .
H119 H145 3.0960 no .
H119 H178 2.3998 no .
H122 H171 2.4163 no .
H122 H208 3.4837 no .
H123 H205 2.3409 no .
H123 H222 2.2968 no .
H130 H139 2.3430 no .
H139 H158 2.3198 no .
H145 H168 2.3205 no .
H145 H178 3.5467 no .
H150 H216 2.3163 no .
H151 H189 2.3317 no .
H157 H183 2.3815 no .
H157 H202 3.0863 no .
H158 H211 2.3415 no .
H160 H214 2.3272 no .
H165 H206 2.3330 no .
H167 H191 2.4081 no .
H168 H216 2.3435 no .
H171 H208 3.0208 no .
H172 H194 2.3191 no .
H186 H189 2.3175 no .
H186 H215 2.3134 no .
H188 H220 3.5672 no .
H188 H223 2.3912 no .
H194 H213 2.3364 no .
H197 H200 2.3189 no .
H197 H214 2.3375 no .
H198 H218 2.3290 no .
H198 H219 2.3267 no .
H202 H229 2.3433 no .
H206 H219 2.3116 no .
H208 H228 2.3461 no .
H212 H217 2.3414 no .
H213 H217 2.3065 no .
H215 H220 2.3399 no .
H222 H228 2.3288 no .
H226 H229 2.3400 no .
Br1 H15A 3.4533 no 2_576
Br1 H17D 3.3526 no 1_655
Br1 H21B 3.4848 no 3_755
Br1 H84A 2.9512 no 1_655
Br1 H111 2.9220 no .
Br2 H20A 3.2700 no 4_775
Br2 H80A 3.0787 no 4_775
Br2 H168 3.2831 no 2_566
Br3 H17B 3.4220 no 2_466
Br3 H20H 3.5324 no 4_674
Br3 H22D 3.5867 no 1_455
Br3 H22G 3.5011 no 2_466
Br3 H186 3.4871 no 1_455
Br3 H189 3.0771 no 1_455
Br4 H19G 3.0205 no 1_455
Br4 H22J 3.2458 no 4_675
Br4 H206 3.2668 no 1_455
Br5 H11D 3.2943 no 3_745
Br5 H13D 3.3702 no 3_845
Br5 H18I 3.3096 no 3_745
Br5 H22A 3.4061 no 3_745
Br5 H194 2.9453 no 3_745
Br5 H213 3.5773 no 3_745
Br6 H18G 3.2721 no 4_674
Br6 H21B 3.5397 no .
Br6 H139 3.1995 no 4_674
Br6 H158 3.5897 no 4_674
Br7 H16D 3.2541 no 4_675
Br7 H23A 3.4302 no 4_675
Br7 H23G 3.4311 no 4_775
Br7 H197 3.4988 no 4_675
Br7 H214 3.1651 no 4_675
Br8 H11F 3.2740 no 3_855
Br8 H17B 3.5315 no 4_774
Br8 H19A 3.2692 no 3_855
Br8 H228 3.5116 no 4_774
O9 H14G 2.8793 no 1_455
O9 H14H 3.2667 no 1_455
O9 H22F 2.7757 no 1_455
O9 H186 2.7552 no 1_455
O10 H11C 3.1647 no 2_566
O10 H13E 2.5239 no 3_845
O10 H16C 2.6345 no 3_745
O10 H22J 3.4933 no 3_745
O10 H22K 2.4385 no 3_745
O12 H17A 2.5232 no 2_466
O12 H20I 2.9692 no 4_674
O12 H22D 3.4895 no 2_466
O12 H22E 2.7670 no 2_466
O12 H150 3.0642 no .
O12 H216 2.6526 no .
O14 H157 3.2974 no 3_745
O14 H183 3.3941 no 3_745
O14 H200 3.3574 no .
O15 H14A 3.0495 no 4_675
O15 H14B 3.5616 no 4_675
O15 H23C 2.9914 no 4_675
O15 H197 2.9901 no 4_675
O15 H214 3.3996 no 4_675
O18 H20C 3.5824 no 4_775
O18 H80A 3.0934 no 4_775
O18 H216 2.8996 no 2_566
O20 H172 3.5724 no 1_655
O20 H190 3.5247 no 1_655
O21 H11F 2.8776 no 3_855
O21 H11G 3.4763 no 3_855
O21 H19C 3.1751 no 3_855
O21 H222 2.9391 no 4_774
O22 H145 2.8002 no 2_466
O22 H178 3.0225 no 2_466
O22 H211 3.3979 no .
O23 H17C 2.6099 no 4_774
O23 H20E 2.8405 no 2_576
O23 H20G 2.4394 no 2_576
O23 H20H 3.5783 no 2_576
O23 H23E 2.7339 no 2_576
O23 H135 2.7835 no 2_576
O24 H229 3.5527 no .
O25 H18H 2.9628 no 4_674
O25 H19B 2.4719 no .
O25 H21A 2.6687 no .
O25 H217 3.2433 no 3_745
O26 H17H 3.2092 no 1_655
O26 H18J 2.6347 no .
O26 H19F 2.3348 no .
O26 H19G 3.5246 no .
O26 H19J 2.6949 no .
O26 H88 2.5706 no .
O27 H15B 2.8788 no 2_576
O27 H18F 2.4794 no 2_576
O27 H21C 2.8684 no 3_755
O27 H84B 2.3100 no 2_576
O27 H140 2.9307 no 2_576
O28 H12A 3.5735 no 2_476
O28 H14J 2.8315 no 2_476
O28 H76A 3.5837 no 2_476
O28 H76B 2.5697 no 2_476
O28 H92 2.8267 no 2_476
O28 H130 2.5927 no 2_476
O28 H139 3.5834 no 2_476
O28 H218 3.0187 no 2_476
O29 H122 3.3578 no .
O29 H208 2.8356 no .
O30 H16A 3.0655 no 4_675
O30 H16B 3.3974 no 4_675
O30 H22L 2.8031 no 4_675
O30 H206 3.1172 no 1_455
O30 H219 2.8145 no 1_455
O32 H18B 2.7580 no .
O32 H86A 3.3692 no .
O32 H86B 2.5092 no .
O32 H116 2.7404 no .
O32 H151 2.7361 no .
O32 H189 3.4910 no .
O35 H12A 3.4953 no 4_674
O35 H23F 3.1489 no 4_674
O35 H139 3.5085 no 4_674
O35 H158 2.8754 no 4_674
O37 H17D 2.7427 no 1_655
O37 H17E 3.2431 no 1_655
O37 H84C 2.9312 no 1_655
O37 H111 3.2576 no .
O37 H226 2.8761 no .
O42 H17F 2.5301 no .
O42 H19H 2.7603 no 1_455
O42 H23B 2.4679 no .
O42 H215 3.1833 no 1_455
O48 H11D 2.7001 no 3_745
O48 H11E 3.1780 no 3_745
O48 H18K 2.9082 no 3_745
O48 H213 3.0874 no 3_745
O89 H10B 3.2161 no .
O89 H51B 2.7495 no 2_566
O89 H119 2.4309 no .
O90 H13C 2.4268 no 4_775
O90 H16E 2.9048 no 4_675
O90 H20B 2.4716 no 4_775
O90 H123 3.2298 no .
O90 H156 3.5131 no 4_775
O90 H222 2.8421 no .
O104 H13A 3.5794 no 4_774
O104 H13B 2.6824 no 4_774
O104 H16A 3.4775 no .
O104 H68B 2.8727 no .
O104 H165 2.7655 no 4_774
O104 H188 2.6919 no .
O132 H67 2.9202 no .
O132 H87A 3.2940 no .
O132 H87B 2.4476 no .
O132 H95B 2.9325 no .
O132 H172 2.7418 no .
O132 H194 3.5417 no .
O144 H14D 3.0479 no .
O144 H56B 3.1328 no .
O144 H160 2.7004 no .
O144 H171 2.5191 no .
O144 H214 3.4216 no .
O153 H14E 3.4798 no 3_755
O153 H14F 2.5047 no 3_755
O153 H19E 2.7875 no .
O153 H157 2.9004 no .
O153 H202 2.6685 no .
O174 H13G 3.0938 no 2_576
O174 H77A 3.5168 no 2_476
O174 H77B 2.6221 no 2_476
O174 H96 2.7204 no 2_576
O174 H187 2.6469 no 2_476
N39 H17H 3.5819 no 1_655
N40 H21C 3.3912 no 3_755
N40 H84B 3.5237 no 2_576
N43 H20B 3.5773 no 4_775
N44 H19H 3.3358 no 1_455
N83 H18H 3.4981 no 4_674
C17 H84C 3.2423 no 1_655
C17 H226 3.3378 no .
C19 H145 3.4589 no 2_466
C19 H168 3.3013 no 2_466
C33 H22L 3.2086 no 4_675
C33 H219 3.4302 no 1_455
C34 H20C 3.5990 no 4_775
C34 H216 3.4685 no 2_566
C34 H228 3.5706 no .
C38 H22G 3.4837 no 2_466
C46 H18K 3.3254 no 3_745
C49 H16D 3.5846 no 4_675
C49 H23A 3.3992 no 4_675
C49 H23G 3.5696 no 4_775
C49 H23H 3.5913 no 4_775
C51 H119 3.0756 no 2_466
C51 H178 3.5034 no 2_466
C52 H19A 3.2347 no 3_855
C52 H19C 3.4139 no 3_855
C53 H18D 3.5294 no .
C53 H18G 3.2230 no 4_674
C54 H11B 3.1986 no .
C54 H19G 3.1251 no 1_455
C54 H22L 3.5416 no 4_675
C55 H20D 3.5525 no 2_576
C55 H20E 3.2124 no 2_576
C55 H20F 3.5528 no 2_576
C56 H19J 3.4349 no .
C56 H171 3.0158 no .
C56 H208 3.4799 no .
C57 H20E 3.5739 no 2_576
C58 H17A 3.5018 no 2_466
C58 H22G 3.4521 no 2_466
C58 H22H 3.1337 no 2_466
C58 H161 3.5634 no 2_466
C59 H15A 3.5417 no 2_576
C59 H15B 3.0403 no 2_576
C59 H15C 3.4410 no 2_576
C59 H21B 3.5691 no 3_755
C59 H21C 3.5677 no 3_755
C60 H22I 3.5113 no .
C61 H208 3.3505 no .
C62 H208 3.0452 no .
C62 H228 3.4409 no .
C63 H19H 2.6970 no 1_455
C63 H23B 3.1380 no .
C63 H215 3.5472 no 1_455
C64 H11B 3.5482 no .
C64 H211 3.3831 no .
C66 H18H 2.7907 no 4_674
C66 H19B 3.0776 no .
C66 H217 3.5340 no 3_745
C67 H14D 3.5108 no .
C67 H87A 3.2426 no .
C67 H87B 3.4522 no .
C67 H205 3.0719 no .
C68 H19E 3.1847 no .
C68 H202 3.0859 no .
C71 H13C 3.5623 no 4_775
C71 H16E 2.9532 no 4_675
C71 H20B 2.9633 no 4_775
C71 H123 3.4888 no .
C72 H17H 2.7422 no 1_655
C72 H18J 3.4980 no .
C72 H19F 3.4297 no .
C72 H229 3.4619 no .
C73 H18F 3.3823 no 2_576
C73 H21C 2.7162 no 3_755
C73 H84B 2.7358 no 2_576
C75 H17H 3.3717 no 1_655
C75 H86A 3.2930 no .
C76 H92 2.8458 no .
C77 H20E 3.3613 no 2_576
C77 H96 2.9649 no 1_655
C78 H22I 3.2940 no .
C78 H183 3.2838 no 3_745
C79 H84A 3.2875 no 1_655
C79 H84C 3.5086 no 1_655
C82 H23F 3.4687 no 4_674
C84 H130 3.1998 no 2_476
C84 H219 3.1594 no 1_455
C85 H11C 3.3305 no 2_566
C85 H13E 2.7439 no 3_845
C85 H22K 3.2922 no 3_745
C86 H75 3.4599 no .
C86 H116 3.2901 no .
C87 H67 3.3900 no .
C87 H191 3.4809 no .
C92 H76A 2.8650 no .
C92 H76B 3.4734 no .
C92 H130 3.5349 no .
C92 H139 3.5797 no .
C95 H14D 3.2284 no .
C96 H77A 2.8661 no 1_455
C96 H77B 3.5909 no 1_455
C96 H111 3.5078 no 1_455
C96 H187 3.4836 no 1_455
C97 H211 3.5376 no .
C98 H76B 3.3815 no 2_476
C98 H130 3.2462 no 2_476
C99 H145 2.9935 no 2_466
C100 H20A 3.5582 no 4_775
C100 H20C 3.5015 no 4_775
C101 H19J 3.3375 no .
C102 H23H 3.4129 no 4_775
C103 H178 3.5899 no 2_466
C105 H18B 3.2884 no .
C105 H116 3.2127 no .
C106 H51B 3.5703 no 2_566
C106 H119 3.5790 no .
C107 H17C 2.7833 no 4_774
C107 H20G 3.3517 no 2_576
C107 H23E 3.2184 no 2_576
C109 H18D 3.3022 no .
C109 H18G 3.2046 no 4_674
C109 H200 3.5094 no .
C110 H22J 3.0526 no 4_675
C110 H145 2.9155 no 2_466
C110 H178 3.5762 no 2_466
C110 H211 2.8256 no .
C111 H18C 3.1837 no 3_755
C111 H96 3.1796 no 1_655
C111 H190 3.0973 no 1_655
C112 H21C 3.3218 no 3_755
C115 H19C 3.2152 no 3_855
C115 H222 3.4197 no 4_774
C116 H10A 3.5804 no .
C116 H10B 3.4143 no .
C116 H78 2.9958 no .
C116 H86A 3.1908 no .
C116 H86B 3.2631 no .
C119 H51A 3.0043 no 2_566
C119 H51B 3.4743 no 2_566
C122 H20I 2.9718 no 4_674
C122 H56A 3.0513 no .
C122 H150 3.1568 no .
C123 H19K 3.5273 no .
C123 H176 2.9700 no .
C123 H178 2.8509 no 2_466
C124 H16D 3.5247 no 4_675
C124 H23G 3.4744 no 4_775
C124 H23H 2.9294 no 4_775
C125 H223 3.4439 no 4_775
C126 H20I 2.9321 no 4_674
C126 H150 3.4426 no .
C127 H200 3.3189 no .
C128 H22H 3.4801 no 2_466
C128 H145 3.5919 no 2_466
C129 H22F 3.2388 no 1_455
C129 H186 3.4703 no 1_455
C130 H15A 3.3806 no .
C130 H15C 3.5748 no .
C130 H84A 3.5005 no 2_576
C130 H92 2.8987 no .
C130 H176 3.5078 no .
C133 H188 2.9105 no 4_775
C134 H75 3.2562 no .
C136 H11F 3.5587 no 3_855
C136 H152 3.5949 no 3_855
C136 H222 3.2655 no 4_774
C137 H14J 3.2048 no 2_476
C137 H218 3.2330 no 2_476
C138 H23A 3.5564 no 4_675
C138 H23C 3.2332 no 4_675
C139 H15A 2.9565 no .
C139 H92 3.1941 no .
C139 H176 3.3035 no .
C141 H191 3.2898 no .
C142 H20I 3.4239 no 4_674
C143 H18C 3.4972 no 3_755
C143 H190 3.4863 no 1_655
C145 H11A 3.1130 no 2_566
C145 H22I 3.2957 no .
C146 H67 3.2830 no .
C146 H95B 3.3978 no .
C147 H157 3.0722 no 3_745
C148 H17H 3.2608 no 1_655
C149 H13G 3.1903 no 2_576
C149 H212 3.3391 no 2_576
C150 H22I 2.8882 no .
C150 H122 3.1512 no .
C150 H183 2.8049 no 3_745
C151 H20D 3.4611 no 4_774
C151 H75 3.0420 no .
C152 H22B 3.0069 no 3_745
C154 H22B 3.5495 no 3_745
C155 H86B 3.2605 no .
C155 H151 3.4066 no .
C157 H14E 3.1155 no 3_755
C158 H15A 3.3075 no .
C158 H176 3.4190 no .
C159 H59 2.9700 no 2_476
C159 H198 3.2313 no 2_476
C160 H18I 3.5270 no .
C160 H22A 3.3614 no .
C160 H122 3.1947 no .
C160 H171 3.0187 no .
C161 H228 3.3305 no .
C163 H17H 2.9071 no 1_655
C163 H18J 2.9867 no .
C163 H19F 3.1324 no .
C164 H18H 3.3188 no 4_674
C165 H19I 3.5330 no .
C165 H188 3.0714 no 4_775
C165 H223 3.2569 no 4_775
C166 H200 3.5895 no .
C167 H21C 2.8338 no 3_755
C167 H84B 3.4332 no 2_576
C167 H198 3.5344 no 2_476
C168 H22F 3.5907 no 2_466
C168 H22I 2.9160 no .
C169 H13C 3.5137 no 1_455
C169 H13E 3.5658 no 1_455
C169 H158 3.3779 no 4_674
C171 H56A 2.9381 no .
C171 H56B 3.2509 no .
C171 H160 3.3685 no .
C171 H214 3.5233 no .
C172 H23G 3.4493 no 1_455
C172 H191 3.0200 no .
C173 H20G 3.5327 no 3_746
C173 H58 3.4059 no 2_566
C173 H183 3.5669 no 4_775
C173 H216 3.2674 no 2_566
C175 H19H 3.3069 no 1_455
C176 H16E 3.0049 no 4_675
C176 H76A 3.4130 no .
C176 H123 3.0751 no .
C177 H14G 3.3402 no 1_455
C177 H14H 3.1559 no 1_455
C177 H22F 3.3525 no 1_455
C177 H186 3.3020 no 1_455
C178 H11C 3.3624 no 2_566
C178 H13E 3.0602 no 3_845
C178 H51A 2.9733 no 2_566
C179 H160 3.3872 no .
C180 H10B 3.0959 no .
C181 H23D 2.6782 no 4_674
C181 H23E 3.4824 no 4_674
C181 H183 3.5273 no 3_745
C181 H200 2.8391 no .
C182 H87B 3.2121 no .
C182 H172 3.4587 no .
C183 H17C 2.8915 no 4_774
C183 H18E 3.1006 no 3_755
C184 H16A 3.3444 no 4_675
C184 H16B 3.2055 no 4_675
C184 H22L 3.3740 no 4_675
C184 H219 3.1559 no 1_455
C185 H22C 3.3531 no .
C185 H160 3.3369 no .
C185 H226 3.1540 no .
C186 H72 3.5436 no .
C186 H75 3.2361 no .
C187 H18C 2.8776 no 3_755
C187 H23D 3.5050 no 2_576
C187 H96 2.9241 no 1_655
C187 H190 3.2306 no 1_655
C188 H13A 2.8831 no 4_774
C188 H18H 3.5497 no 4_674
C188 H165 3.5761 no 4_774
C189 H14G 3.5939 no .
C189 H20D 3.3002 no 4_774
C189 H75 3.0432 no .
C190 H19H 2.9650 no 1_455
C190 H23I 3.5558 no 1_455
C190 H77A 3.2741 no 1_455
C190 H215 3.3112 no 1_455
C191 H21C 3.5424 no 3_755
C191 H87A 3.3228 no .
C192 H20F 3.4933 no 4_774
C192 H151 3.3364 no .
C192 H213 3.1735 no 3_745
C193 H68B 3.1493 no .
C193 H220 3.4316 no .
C194 H23G 3.4716 no 1_455
C194 H191 3.0214 no .
C195 H17D 3.2616 no 1_655
C195 H17E 3.2450 no 1_655
C195 H84C 3.4454 no 1_655
C195 H226 3.4183 no .
C195 H233 3.4828 no 1_655
C196 H20A 3.2667 no 4_775
C196 H56B 3.4832 no .
C196 H101 3.3249 no .
C197 H22A 3.3284 no .
C197 H122 3.5842 no .
C198 H15C 3.1915 no 2_576
C198 H167 3.5823 no 2_576
C198 H223 3.5174 no 4_775
C199 H13B 3.3642 no 4_774
C199 H165 3.3988 no 4_774
C200 H18D 3.4167 no .
C200 H18E 3.2915 no .
C200 H78 3.0971 no .
C200 H86B 3.5794 no .
C201 H19K 3.5262 no 4_774
C201 H165 3.2762 no 4_774
C201 H222 3.0802 no 4_774
C202 H68A 3.5152 no .
C202 H68B 3.4610 no .
C202 H220 3.0888 no .
C203 H77B 3.5643 no 2_476
C203 H187 3.3206 no 2_476
C204 H19A 3.3647 no 4_775
C204 H55 3.1285 no 2_476
C204 H77B 3.4095 no 2_476
C205 H178 3.0210 no 2_466
C206 H19I 3.4558 no .
C206 H188 3.4439 no 4_775
C206 H223 3.2319 no 4_775
C207 H14A 3.3295 no 4_675
C207 H14B 3.3631 no 4_675
C207 H17A 3.5898 no 3_756
C207 H17C 3.3472 no 3_756
C207 H23C 3.3370 no 4_675
C209 H14F 3.2168 no 3_755
C209 H19E 3.5661 no .
C210 H11D 3.3230 no 3_745
C210 H11E 3.2614 no 3_745
C210 H18K 3.5143 no 3_745
C211 H11B 3.4921 no .
C211 H11C 3.2410 no .
C211 H205 3.0814 no .
C212 H191 3.5138 no .
C212 H218 3.5213 no 2_476
C213 H19B 3.3758 no 3_755
C213 H19C 3.4070 no 3_755
C213 H167 3.3654 no .
C213 H191 3.2789 no .
C214 H22A 2.9597 no .
C214 H122 3.1642 no .
C214 H171 3.2952 no .
C215 H23I 3.1873 no .
C215 H72 3.1898 no .
C215 H75 3.3936 no .
C215 H190 3.5995 no 1_655
C216 H22E 3.2458 no 2_466
C216 H22I 2.7037 no .
C216 H183 3.2560 no 3_745
C217 H19B 3.5896 no 3_755
C217 H20F 3.4046 no 2_476
C217 H167 3.1257 no .
C217 H191 3.5161 no .
C217 H223 3.5948 no 3_755
C218 H76B 3.5269 no .
C218 H212 3.2088 no 2_576
C218 H223 3.5592 no 4_775
C219 H18H 3.4333 no 1_655
C219 H84C 3.4640 no 1_655
C219 H223 3.3686 no 4_775
C220 H75 3.4027 no .
C220 H202 3.5366 no .
C221 H18I 3.1725 no .
C221 H152 3.3824 no 3_755
C221 H229 3.1120 no .
C222 H19K 3.3237 no .
C222 H20B 3.2256 no 4_775
C222 H20C 3.3704 no 4_775
C222 H178 3.3053 no 2_466
C223 H13A 3.3321 no 4_774
C223 H18H 2.8426 no 4_674
C223 H217 3.2753 no 3_745
C224 H168 3.5997 no 2_566
C224 H216 3.2193 no 2_566
C225 H22D 3.4017 no 2_466
C225 H208 3.5874 no .
C226 H18K 3.4265 no .
C226 H190 3.2348 no 1_655
C227 H11A 3.3447 no 4_674
C227 H11C 3.2834 no 4_674
C227 H14F 3.3170 no 3_755
C228 H19K 3.4665 no .
C228 H20C 3.3903 no 4_775
C229 H22C 3.0793 no .
C229 H72 3.4489 no .
C229 H190 3.4807 no 1_655
C229 H220 3.5492 no .
C230 H23G 3.5517 no 1_455
C230 H23I 3.2236 no 1_455
C230 H172 3.4476 no .
C230 H186 3.5522 no 1_455
C231 H18C 3.1790 no 4_675
C231 H18E 3.0305 no 4_675
C231 H187 3.3273 no 2_476
C232 H23A 2.9825 no 1_655
C232 H124 3.3593 no 4_774
C232 H172 3.5053 no 1_655
C233 H11B 2.8662 no .
C233 H19G 3.2210 no 1_455
C233 H19H 3.3110 no 1_455
H10A C116 3.5804 no .
H10A H116 2.8966 no .
H10A H200 3.4423 no .
H10B O89 3.2161 no .
H10B C116 3.4143 no .
H10B C180 3.0959 no .
H10B H18A 3.0074 no .
H10B H18B 2.3247 no .
H10B H116 2.6291 no .
H11A C145 3.1130 no 2_466
H11A C227 3.3447 no 4_675
H11A H22J 2.5214 no 4_675
H11A H22K 3.4196 no 4_675
H11A H145 2.2842 no 2_466
H11A H168 3.2830 no 2_466
H11B C54 3.1986 no .
H11B C64 3.5482 no .
H11B C211 3.4921 no .
H11B C233 2.8662 no .
H11B H22J 3.3520 no 4_675
H11B H211 2.5660 no .
H11B H233 2.6970 no .
H11C O10 3.1647 no 2_466
H11C C85 3.3305 no 2_466
H11C C178 3.3624 no 2_466
H11C C211 3.2410 no .
H11C C227 3.2834 no 4_675
H11C H22J 2.8433 no 4_675
H11C H22K 3.0513 no 4_675
H11C H22L 3.4399 no 4_675
H11C H145 3.3432 no 2_466
H11C H178 3.2095 no 2_466
H11C H211 2.3492 no .
H11D Br5 3.2943 no 3_755
H11D O48 2.7001 no 3_755
H11D C210 3.3230 no 3_755
H11D H21C 2.9495 no 3_755
H11D H194 3.4238 no .
H11E O48 3.1780 no 3_755
H11E C210 3.2614 no 3_755
H11E H21B 3.3649 no 3_755
H11E H21C 2.7678 no 3_755
H11F Br8 3.2740 no 3_845
H11F O21 2.8776 no 3_845
H11F C136 3.5587 no 3_845
H11F H13E 3.3307 no 3_845
H11G O21 3.4763 no 3_845
H11G H13D 3.5216 no 3_845
H11G H13E 3.4506 no 3_845
H12A O28 3.5735 no 2_576
H12A O35 3.4953 no 4_675
H12A H16E 3.5370 no 4_675
H12A H139 2.9012 no .
H12B H16E 3.2568 no 4_675
H13A O104 3.5794 no 4_775
H13A C188 2.8831 no 4_775
H13A C223 3.3321 no 4_775
H13A H188 2.2200 no 4_775
H13A H223 3.1608 no 4_775
H13B O104 2.6824 no 4_775
H13B C199 3.3642 no 4_775
H13B H20B 3.1230 no 4_775
H13B H23H 2.9661 no 4_775
H13B H188 2.7229 no 4_775
H13C O90 2.4268 no 4_774
H13C C71 3.5623 no 4_774
H13C C169 3.5137 no 1_655
H13C H16C 3.4388 no 1_655
H13C H16D 3.3238 no 1_655
H13C H16E 3.1980 no 1_655
H13C H123 3.4845 no 4_774
H13C H124 2.9938 no 4_774
H13C H222 2.8944 no 4_774
H13D Br5 3.3702 no 3_855
H13D H11G 3.5216 no 3_855
H13D H19C 3.4526 no 3_855
H13D H152 3.1241 no 3_855
H13E O10 2.5239 no 3_855
H13E C85 2.7439 no 3_855
H13E C169 3.5658 no 1_655
H13E C178 3.0602 no 3_855
H13E H11F 3.3307 no 3_855
H13E H11G 3.4506 no 3_855
H13E H16C 3.0547 no 1_655
H13E H16D 3.5600 no 1_655
H13E H16E 3.5232 no 1_655
H13E H123 3.4603 no 4_774
H13E H152 3.1454 no 3_855
H13E H178 3.0577 no 3_855
H13E H222 3.4109 no 4_774
H13F H14J 3.4488 no 2_476
H13F H218 2.8181 no 2_476
H13G O174 3.0938 no 2_476
H13G C149 3.1903 no 2_476
H13G H14I 3.3965 no 2_476
H13G H14J 2.2639 no 2_476
H13G H218 2.7245 no 2_476
H14A O15 3.0495 no 4_674
H14A C207 3.3295 no 4_674
H14A H20H 3.5018 no 4_674
H14A H20I 2.8992 no 4_674
H14A H214 3.1150 no .
H14B O15 3.5616 no 4_674
H14B C207 3.3631 no 4_674
H14B H20H 3.1039 no 4_674
H14B H20I 3.0035 no 4_674
H14C H67 2.9605 no .
H14C H211 3.5078 no .
H14D O144 3.0479 no .
H14D C67 3.5108 no .
H14D C95 3.2284 no .
H14D H67 2.6924 no .
H14D H95A 3.1531 no .
H14D H95B 2.4417 no .
H14E O153 3.4798 no 3_745
H14E C157 3.1155 no 3_745
H14E H157 2.3495 no 3_745
H14E H183 3.4058 no 3_745
H14F O153 2.5047 no 3_745
H14F C209 3.2168 no 3_745
H14F C227 3.3170 no 3_745
H14F H22B 3.4554 no 3_745
H14F H22J 3.3662 no 3_745
H14F H22K 2.8755 no 3_745
H14F H157 2.9766 no 3_745
H14G O9 2.8793 no 1_655
H14G C177 3.3402 no 1_655
H14G C189 3.5939 no .
H14G H17H 2.9204 no 1_655
H14G H189 3.2236 no .
H14H O9 3.2667 no 1_655
H14H C177 3.1559 no 1_655
H14H H17G 3.1098 no 1_655
H14H H17H 2.6811 no 1_655
H14I H13G 3.3965 no 2_576
H14I H212 2.9555 no 2_576
H14J O28 2.8315 no 2_576
H14J C137 3.2048 no 2_576
H14J H13F 3.4488 no 2_576
H14J H13G 2.2639 no 2_576
H14J H212 2.7949 no 2_576
H15A Br1 3.4533 no 2_476
H15A C59 3.5417 no 2_476
H15A C130 3.3806 no .
H15A C139 2.9565 no .
H15A C158 3.3075 no .
H15A H59 2.9038 no 2_476
H15A H84A 3.4938 no 2_576
H15A H139 2.9864 no .
H15A H158 3.5670 no .
H15B O27 2.8788 no 2_476
H15B C59 3.0403 no 2_476
H15B H59 2.4125 no 2_476
H15B H76B 2.9471 no 2_476
H15B H198 3.3962 no 2_476
H15C C59 3.4410 no 2_476
H15C C130 3.5748 no .
H15C C198 3.1915 no 2_476
H15C H59 3.1361 no 2_476
H15C H84A 2.8495 no 2_576
H15C H130 3.5911 no .
H15C H198 2.3628 no 2_476
H15C H218 3.5936 no 2_476
H16A O30 3.0655 no 4_674
H16A O104 3.4775 no .
H16A C184 3.3444 no 4_674
H16A H18G 3.5707 no 4_674
H16A H18H 2.8744 no 4_674
H16A H206 3.0889 no 4_774
H16B O30 3.3974 no 4_674
H16B C184 3.2055 no 4_674
H16B H18G 2.9922 no 4_674
H16B H18H 2.8306 no 4_674
H16C O10 2.6345 no 3_755
H16C H13C 3.4388 no 1_455
H16C H13E 3.0547 no 1_455
H16C H158 3.3090 no 4_674
H16D Br7 3.2541 no 4_674
H16D C49 3.5846 no 4_674
H16D C124 3.5247 no 4_674
H16D H13C 3.3238 no 1_455
H16D H13E 3.5600 no 1_455
H16D H23F 3.5773 no 4_674
H16D H124 3.1851 no 4_674
H16E O90 2.9048 no 4_674
H16E C71 2.9532 no 4_674
H16E C176 3.0049 no 4_674
H16E H12A 3.5370 no 4_674
H16E H12B 3.2568 no 4_674
H16E H13C 3.1980 no 1_455
H16E H13E 3.5232 no 1_455
H16E H123 3.3230 no 4_674
H16E H124 3.4376 no 4_674
H16E H158 3.3010 no 4_674
H16E H176 2.9341 no 4_674
H17A O12 2.5232 no 2_566
H17A C58 3.5018 no 2_566
H17A C207 3.5898 no 3_746
H17A H20G 3.4790 no 3_746
H17A H20H 3.3780 no 3_746
H17A H20I 3.3206 no 3_746
H17A H58 2.5675 no 2_566
H17A H216 2.9833 no 2_566
H17B Br3 3.4220 no 2_566
H17B Br8 3.5315 no 4_775
H17B H55 3.1842 no 4_775
H17B H58 3.4352 no 2_566
H17C O23 2.6099 no 4_775
H17C C107 2.7833 no 4_775
H17C C183 2.8915 no 4_775
H17C C207 3.3472 no 3_746
H17C H20G 2.8111 no 3_746
H17C H20H 3.3321 no 3_746
H17C H20I 3.3720 no 3_746
H17C H55 3.3488 no 4_775
H17C H183 2.7515 no 4_775
H17C H216 3.3385 no 2_566
H17D Br1 3.3526 no 1_455
H17D O37 2.7427 no 1_455
H17D C195 3.2616 no 1_455
H17D H19H 2.8684 no 1_455
H17D H111 3.0401 no 1_455
H17E O37 3.2431 no 1_455
H17E C195 3.2450 no 1_455
H17E H19G 3.2136 no 1_455
H17E H19H 2.8127 no 1_455
H17F O42 2.5301 no .
H17F H19H 3.4623 no 1_455
H17F H186 3.3160 no 1_455
H17F H233 2.7485 no .
H17G H14H 3.1098 no 1_455
H17G H22F 3.0728 no 1_455
H17G H101 3.2837 no 1_455
H17G H168 3.3987 no 2_466
H17H O26 3.2092 no 1_455
H17H N39 3.5819 no 1_455
H17H C72 2.7422 no 1_455
H17H C75 3.3717 no 1_455
H17H C148 3.2608 no 1_455
H17H C163 2.9071 no 1_455
H17H H14G 2.9204 no 1_455
H17H H14H 2.6811 no 1_455
H17H H19F 3.4183 no 1_455
H17H H22F 3.5884 no 1_455
H17H H72 2.8027 no 1_455
H17H H101 3.5064 no 1_455
H17H H186 3.1904 no 1_455
H18A H10B 3.0074 no .
H18A H78 3.4824 no .
H18B O32 2.7580 no .
H18B C105 3.2884 no .
H18B H10B 2.3247 no .
H18C C111 3.1837 no 3_745
H18C C143 3.4972 no 3_745
H18C C187 2.8776 no 3_745
H18C C231 3.1790 no 4_674
H18C H23D 2.2798 no 4_674
H18C H23E 3.3308 no 4_674
H18C H111 3.3176 no 3_745
H18C H187 2.8023 no 3_745
H18D C53 3.5294 no .
H18D C109 3.3022 no .
H18D C200 3.4167 no .
H18D H23D 2.8571 no 4_674
H18D H109 3.1170 no .
H18D H200 2.4673 no .
H18E C183 3.1006 no 3_745
H18E C200 3.2915 no .
H18E C231 3.0305 no 4_674
H18E H23D 2.4757 no 4_674
H18E H23E 2.8306 no 4_674
H18E H23F 3.3593 no 4_674
H18E H183 2.9149 no 3_745
H18E H197 3.5055 no .
H18E H200 2.4925 no .
H18F O27 2.4794 no 2_476
H18F C73 3.3823 no 2_476
H18F H167 3.4215 no 2_476
H18F H219 2.9576 no 1_455
H18G Br6 3.2721 no 4_675
H18G C53 3.2230 no 4_675
H18G C109 3.2046 no 4_675
H18G H16A 3.5707 no 4_675
H18G H16B 2.9922 no 4_675
H18G H22L 3.0606 no 4_675
H18G H109 3.0866 no 4_675
H18H O25 2.9628 no 4_675
H18H N83 3.4981 no 4_675
H18H C66 2.7907 no 4_675
H18H C164 3.3188 no 4_675
H18H C188 3.5497 no 4_675
H18H C219 3.4333 no 1_455
H18H C223 2.8426 no 4_675
H18H H16A 2.8744 no 4_675
H18H H16B 2.8306 no 4_675
H18H H109 3.4624 no 4_675
H18H H206 3.5040 no 1_455
H18H H219 3.1291 no 1_455
H18H H223 2.9326 no 4_675
H18I Br5 3.3096 no 3_755
H18I C160 3.5270 no .
H18I C221 3.1725 no .
H18I H22A 3.0380 no .
H18I H22C 2.4615 no .
H18I H160 2.9555 no .
H18I H226 3.4046 no .
H18I H229 3.2573 no .
H18J O26 2.6347 no .
H18J C72 3.4980 no .
H18J C163 2.9867 no .
H18J H22C 3.5941 no .
H18J H72 3.5933 no .
H18J H160 3.2104 no .
H18J H226 2.8496 no .
H18J H229 3.5040 no .
H18K O48 2.9082 no 3_755
H18K C46 3.3254 no 3_755
H18K C210 3.5143 no 3_755
H18K C226 3.4265 no .
H18K H21B 3.2828 no 3_755
H18K H226 2.7315 no .
H19 H145 3.5831 no 2_466
H19 H168 3.3002 no 2_466
H19 H233 2.9172 no .
H19A Br8 3.2692 no 3_845
H19A C52 3.2347 no 3_845
H19A C204 3.3647 no 4_774
H19A H20D 3.1709 no 4_774
H19A H20F 2.6839 no 4_774
H19A H151 2.9631 no .
H19A H213 3.5822 no 3_745
H19B O25 2.4719 no .
H19B C66 3.0776 no .
H19B C213 3.3758 no 3_745
H19B C217 3.5896 no 3_745
H19B H20F 3.5060 no 4_774
H19B H86B 3.3026 no .
H19B H151 3.1884 no .
H19B H213 2.7206 no 3_745
H19B H217 3.1360 no 3_745
H19C O21 3.1751 no 3_845
H19C C52 3.4139 no 3_845
H19C C115 3.2152 no 3_845
H19C C213 3.4070 no 3_745
H19C H13D 3.4526 no 3_845
H19C H213 2.8026 no 3_745
H19D H68B 3.2500 no .
H19D H220 2.9523 no .
H19E O153 2.7875 no .
H19E C68 3.1847 no .
H19E C209 3.5661 no .
H19E H68A 3.4523 no .
H19E H68B 2.2617 no .
H19E H220 2.9820 no .
H19F O26 2.3348 no .
H19F C72 3.4297 no .
H19F C163 3.1324 no .
H19F H17H 3.4183 no 1_655
H19F H72 3.0707 no .
H19F H226 3.1765 no .
H19G Br4 3.0205 no 1_655
H19G O26 3.5246 no .
H19G C54 3.1251 no 1_655
H19G C233 3.2210 no 1_655
H19G H17E 3.2136 no 1_655
H19G H84C 3.1127 no 1_655
H19G H233 3.0974 no 1_655
H19H O42 2.7603 no 1_655
H19H N44 3.3358 no 1_655
H19H C63 2.6970 no 1_655
H19H C175 3.3069 no 1_655
H19H C190 2.9650 no 1_655
H19H C233 3.3110 no 1_655
H19H H17D 2.8684 no 1_655
H19H H17E 2.8127 no 1_655
H19H H17F 3.4623 no 1_655
H19H H190 3.1415 no 1_655
H19H H226 3.5603 no .
H19H H233 2.9829 no 1_655
H19I C165 3.5330 no .
H19I C206 3.4558 no .
H19I H20A 2.7720 no 4_775
H19I H101 3.1151 no .
H19I H165 3.4969 no .
H19I H206 3.3573 no .
H19J O26 2.6949 no .
H19J C56 3.4349 no .
H19J C101 3.3375 no .
H19J H56B 2.6113 no .
H19J H101 2.7916 no .
H19K C123 3.5273 no .
H19K C201 3.5262 no 4_775
H19K C222 3.3237 no .
H19K C228 3.4665 no .
H19K H20A 2.8665 no 4_775
H19K H20B 3.4611 no 4_775
H19K H56B 3.5617 no .
H19K H101 3.5806 no .
H19K H222 3.5915 no .
H20A Br2 3.2700 no 4_774
H20A C100 3.5582 no 4_774
H20A C196 3.2667 no 4_774
H20A H19I 2.7720 no 4_774
H20A H19K 2.8665 no 4_774
H20A H165 2.9428 no 4_774
H20A H222 3.4906 no 4_774
H20B O90 2.4716 no 4_774
H20B N43 3.5773 no 4_774
H20B C71 2.9633 no 4_774
H20B C222 3.2256 no 4_774
H20B H13B 3.1230 no 4_774
H20B H19K 3.4611 no 4_774
H20B H165 3.0599 no 4_774
H20B H222 2.5178 no 4_774
H20C O18 3.5824 no 4_774
H20C C34 3.5990 no 4_774
H20C C100 3.5015 no 4_774
H20C C222 3.3704 no 4_774
H20C C228 3.3903 no 4_774
H20C H222 2.8350 no 4_774
H20C H228 2.8719 no 4_774
H20D C55 3.5525 no 2_476
H20D C151 3.4611 no 4_775
H20D C189 3.3002 no 4_775
H20D H19A 3.1709 no 4_775
H20D H55 2.9402 no 2_476
H20D H151 3.2748 no 4_775
H20D H189 2.9790 no 4_775
H20E O23 2.8405 no 2_476
H20E C55 3.2124 no 2_476
H20E C57 3.5739 no 2_476
H20E C77 3.3613 no 2_476
H20E H55 2.6604 no 2_476
H20E H77B 2.5309 no 2_476
H20F C55 3.5528 no 2_476
H20F C192 3.4933 no 4_775
H20F C217 3.4046 no 2_576
H20F H19A 2.6839 no 4_775
H20F H19B 3.5060 no 4_775
H20F H55 3.2937 no 2_476
H20F H77B 3.5034 no 2_476
H20F H151 3.3957 no 4_775
H20F H217 2.9741 no 2_576
H20G O23 2.4394 no 2_476
H20G C107 3.3517 no 2_476
H20G C173 3.5327 no 3_756
H20G H17A 3.4790 no 3_756
H20G H17C 2.8111 no 3_756
H20G H183 3.4574 no 2_476
H20H Br3 3.5324 no 4_675
H20H O23 3.5783 no 2_476
H20H H14A 3.5018 no 4_675
H20H H14B 3.1039 no 4_675
H20H H17A 3.3780 no 3_756
H20H H17C 3.3321 no 3_756
H20H H23C 2.8648 no 4_675
H20H H58 3.3171 no 4_675
H20I O12 2.9692 no 4_675
H20I C122 2.9718 no 4_675
H20I C126 2.9321 no 4_675
H20I C142 3.4239 no 4_675
H20I H14A 2.8992 no 4_675
H20I H14B 3.0035 no 4_675
H20I H17A 3.3206 no 3_756
H20I H17C 3.3720 no 3_756
H20I H58 3.5426 no 4_675
H20I H122 2.9803 no 4_675
H20I H150 3.2702 no 4_675
H21A O25 2.6687 no .
H21A H109 2.7715 no .
H21A H213 3.5093 no 3_745
H21B Br1 3.4848 no 3_745
H21B Br6 3.5397 no .
H21B C59 3.5691 no 3_745
H21B H11E 3.3649 no 3_745
H21B H18K 3.2828 no 3_745
H21B H59 3.2906 no 3_745
H21C O27 2.8684 no 3_745
H21C N40 3.3912 no 3_745
H21C C59 3.5677 no 3_745
H21C C73 2.7162 no 3_745
H21C C112 3.3218 no 3_745
H21C C167 2.8338 no 3_745
H21C C191 3.5424 no 3_745
H21C H11D 2.9495 no 3_745
H21C H11E 2.7678 no 3_745
H21C H59 3.1509 no 3_745
H21C H167 2.9635 no 3_745
H22A Br5 3.4061 no 3_755
H22A C160 3.3614 no .
H22A C197 3.3284 no .
H22A C214 2.9597 no .
H22A H18I 3.0380 no .
H22A H152 3.4655 no 3_755
H22A H197 3.5963 no .
H22A H214 2.9935 no .
H22B C152 3.0069 no 3_755
H22B C154 3.5495 no 3_755
H22B H14F 3.4554 no 3_755
H22B H152 2.5826 no 3_755
H22B H229 3.3370 no .
H22C C185 3.3531 no .
H22C C229 3.0793 no .
H22C H18I 2.4615 no .
H22C H18J 3.5941 no .
H22C H229 2.2716 no .
H22D Br3 3.5867 no 1_655
H22D O12 3.4895 no 2_566
H22D C225 3.4017 no 2_566
H22D H22G 2.7708 no 2_566
H22D H22I 3.1442 no 2_566
H22D H51B 3.5496 no 2_566
H22D H216 3.4422 no 2_566
H22E O12 2.7670 no 2_566
H22E C216 3.2458 no 2_566
H22E H51B 3.3021 no 2_566
H22E H168 3.4171 no 2_566
H22E H216 2.4962 no 2_566
H22F O9 2.7757 no 1_655
H22F C129 3.2388 no 1_655
H22F C168 3.5907 no 2_566
H22F C177 3.3525 no 1_655
H22F H17G 3.0728 no 1_655
H22F H17H 3.5884 no 1_655
H22F H168 2.9990 no 2_566
H22F H216 3.2780 no 2_566
H22G Br3 3.5011 no 2_566
H22G C38 3.4837 no 2_566
H22G C58 3.4521 no 2_566
H22G H22D 2.7708 no 2_466
H22G H58 3.3172 no 2_566
H22G H208 3.3790 no .
H22H C58 3.1337 no 2_566
H22H C128 3.4801 no 2_566
H22H H51B 3.1420 no 2_566
H22H H58 2.9976 no 2_566
H22I C60 3.5113 no .
H22I C78 3.2940 no .
H22I C145 3.2957 no .
H22I C150 2.8882 no .
H22I C168 2.9160 no .
H22I C216 2.7037 no .
H22I H22D 3.1442 no 2_466
H22I H122 3.5259 no .
H22I H150 3.3021 no .
H22I H168 3.3512 no .
H22I H216 3.0470 no .
H22J Br4 3.2458 no 4_674
H22J O10 3.4933 no 3_755
H22J C110 3.0526 no 4_674
H22J H11A 2.5214 no 4_674
H22J H11B 3.3520 no 4_674
H22J H11C 2.8433 no 4_674
H22J H14F 3.3662 no 3_755
H22K O10 2.4385 no 3_755
H22K C85 3.2922 no 3_755
H22K H11A 3.4196 no 4_674
H22K H11C 3.0513 no 4_674
H22K H14F 2.8755 no 3_755
H22L O30 2.8031 no 4_674
H22L C33 3.2086 no 4_674
H22L C54 3.5416 no 4_674
H22L C184 3.3740 no 4_674
H22L H11C 3.4399 no 4_674
H22L H18G 3.0606 no 4_674
H23A Br7 3.4302 no 4_674
H23A C49 3.3992 no 4_674
H23A C138 3.5564 no 4_674
H23A C232 2.9825 no 1_455
H23A H23G 2.6029 no 1_455
H23A H23H 3.5107 no 1_455
H23A H23I 2.5103 no 1_455
H23A H172 3.0675 no .
H23B O42 2.4679 no .
H23B C63 3.1380 no .
H23B H23I 3.1205 no 1_455
H23B H87B 3.2811 no .
H23B H172 3.3275 no .
H23B H186 3.0186 no 1_455
H23B H215 3.3417 no 1_455
H23C O15 2.9914 no 4_674
H23C C138 3.2332 no 4_674
H23C C207 3.3370 no 4_674
H23C H20H 2.8648 no 4_674
H23C H186 3.2415 no 1_455
H23D C181 2.6782 no 4_675
H23D C187 3.5050 no 2_476
H23D H18C 2.2798 no 4_675
H23D H18D 2.8571 no 4_675
H23D H18E 2.4757 no 4_675
H23D H111 3.5771 no 2_476
H23D H187 2.8430 no 2_476
H23E O23 2.7339 no 2_476
H23E C107 3.2184 no 2_476
H23E C181 3.4824 no 4_675
H23E H18C 3.3308 no 4_675
H23E H18E 2.8306 no 4_675
H23E H187 3.3586 no 2_476
H23F O35 3.1489 no 4_675
H23F C82 3.4687 no 4_675
H23F H16D 3.5773 no 4_675
H23F H18E 3.3593 no 4_675
H23F H197 3.4471 no 4_675
H23G Br7 3.4311 no 4_774
H23G C49 3.5696 no 4_774
H23G C124 3.4744 no 4_774
H23G C172 3.4493 no 1_655
H23G C194 3.4716 no 1_655
H23G C230 3.5517 no 1_655
H23G H23A 2.6029 no 1_655
H23G H124 3.2094 no 4_774
H23G H172 3.0838 no 1_655
H23G H194 3.1320 no 1_655
H23H C49 3.5913 no 4_774
H23H C102 3.4129 no 4_774
H23H C124 2.9294 no 4_774
H23H H13B 2.9661 no 4_774
H23H H23A 3.5107 no 1_655
H23H H124 2.6542 no 4_774
H23I C190 3.5558 no 1_655
H23I C215 3.1873 no .
H23I C230 3.2236 no 1_655
H23I H23A 2.5103 no 1_655
H23I H23B 3.1205 no 1_655
H23I H172 3.3745 no 1_655
H23I H190 3.3851 no 1_655
H23I H215 2.7139 no .
H51A C119 3.0043 no 2_466
H51A C178 2.9733 no 2_466
H51A H119 2.5853 no 2_466
H51A H178 2.5343 no 2_466
H51B O89 2.7495 no 2_466
H51B C106 3.5703 no 2_466
H51B C119 3.4743 no 2_466
H51B H22D 3.5496 no 2_466
H51B H22E 3.3021 no 2_466
H51B H22H 3.1420 no 2_466
H51B H119 2.7069 no 2_466
H55 C204 3.1285 no 2_576
H55 H17B 3.1842 no 4_774
H55 H17C 3.3488 no 4_774
H55 H20D 2.9402 no 2_576
H55 H20E 2.6604 no 2_576
H55 H20F 3.2937 no 2_576
H56A C122 3.0513 no .
H56A C171 2.9381 no .
H56A H122 2.7766 no .
H56A H171 2.5419 no .
H56A H208 3.1405 no .
H56B O144 3.1328 no .
H56B C171 3.2509 no .
H56B C196 3.4832 no .
H56B H19J 2.6113 no .
H56B H19K 3.5617 no .
H56B H171 2.5793 no .
H56B H208 3.3387 no .
H58 C173 3.4059 no 2_466
H58 H17A 2.5675 no 2_466
H58 H17B 3.4352 no 2_466
H58 H20H 3.3171 no 4_674
H58 H20I 3.5426 no 4_674
H58 H22G 3.3172 no 2_466
H58 H22H 2.9976 no 2_466
H58 H161 2.8812 no 2_466
H59 C159 2.9700 no 2_576
H59 H15A 2.9038 no 2_576
H59 H15B 2.4125 no 2_576
H59 H15C 3.1361 no 2_576
H59 H21B 3.2906 no 3_755
H59 H21C 3.1509 no 3_755
H59 H140 3.5893 no 2_576
H67 O132 2.9202 no .
H67 C87 3.3900 no .
H67 C146 3.2830 no .
H67 H14C 2.9605 no .
H67 H14D 2.6924 no .
H67 H87A 3.0381 no .
H67 H87B 2.9543 no .
H67 H205 2.8329 no .
H68A C202 3.5152 no .
H68A H19E 3.4523 no .
H68A H202 2.6916 no .
H68A H229 3.4671 no .
H68B O104 2.8727 no .
H68B C193 3.1493 no .
H68B C202 3.4610 no .
H68B H19D 3.2500 no .
H68B H19E 2.2617 no .
H68B H202 2.5837 no .
H72 C186 3.5436 no .
H72 C215 3.1898 no .
H72 C229 3.4489 no .
H72 H17H 2.8027 no 1_655
H72 H18J 3.5933 no .
H72 H19F 3.0707 no .
H72 H215 3.1343 no .
H72 H226 3.5561 no .
H72 H229 2.9236 no .
H74 H109 3.1933 no .
H75 C86 3.4599 no .
H75 C134 3.2562 no .
H75 C151 3.0420 no .
H75 C186 3.2361 no .
H75 C189 3.0432 no .
H75 C215 3.3936 no .
H75 C220 3.4027 no .
H75 H86A 2.5434 no .
H75 H151 3.4486 no .
H75 H189 3.4583 no .
H76A O28 3.5837 no 2_576
H76A C92 2.8650 no .
H76A C176 3.4130 no .
H76A H92 2.1841 no .
H76A H176 3.3226 no .
H76B O28 2.5697 no 2_576
H76B C92 3.4734 no .
H76B C98 3.3815 no 2_576
H76B C218 3.5269 no .
H76B H15B 2.9471 no 2_576
H76B H84B 3.3386 no 2_576
H76B H92 2.6299 no .
H76B H218 3.2310 no .
H77A O174 3.5168 no 2_576
H77A C96 2.8661 no 1_655
H77A C190 3.2741 no 1_655
H77A H96 2.2715 no 1_655
H77A H190 3.1176 no 1_655
H77B O174 2.6221 no 2_576
H77B C96 3.5909 no 1_655
H77B C203 3.5643 no 2_576
H77B C204 3.4095 no 2_576
H77B H20E 2.5309 no 2_576
H77B H20F 3.5034 no 2_576
H77B H96 2.7770 no 1_655
H78 C116 2.9958 no .
H78 C200 3.0971 no .
H78 H18A 3.4824 no .
H78 H116 2.8365 no .
H78 H183 3.5153 no 3_745
H78 H200 3.0090 no .
H80A Br2 3.0787 no 4_774
H80A O18 3.0934 no 4_774
H84A Br1 2.9512 no 1_455
H84A C79 3.2875 no 1_455
H84A C130 3.5005 no 2_476
H84A H15A 3.4938 no 2_476
H84A H15C 2.8495 no 2_476
H84A H130 2.8139 no 2_476
H84A H198 3.2145 no 1_455
H84A H219 3.3539 no 1_455
H84B O27 2.3100 no 2_476
H84B N40 3.5237 no 2_476
H84B C73 2.7358 no 2_476
H84B C167 3.4332 no 2_476
H84B H76B 3.3386 no 2_476
H84B H130 3.1030 no 2_476
H84B H198 3.4675 no 1_455
H84B H219 2.9696 no 1_455
H84C O37 2.9312 no 1_455
H84C C17 3.2423 no 1_455
H84C C79 3.5086 no 1_455
H84C C195 3.4454 no 1_455
H84C C219 3.4640 no 1_455
H84C H19G 3.1127 no 1_455
H84C H219 2.6671 no 1_455
H86A O32 3.3692 no .
H86A C75 3.2930 no .
H86A C116 3.1908 no .
H86A H75 2.5434 no .
H86A H116 3.0014 no .
H86B O32 2.5092 no .
H86B C116 3.2631 no .
H86B C155 3.2605 no .
H86B C200 3.5794 no .
H86B H19B 3.3026 no .
H86B H116 2.7764 no .
H86B H200 3.3619 no .
H87A O132 3.2940 no .
H87A C67 3.2426 no .
H87A C191 3.3228 no .
H87A H67 3.0381 no .
H87A H191 2.5544 no .
H87B O132 2.4476 no .
H87B C67 3.4522 no .
H87B C182 3.2121 no .
H87B H23B 3.2811 no .
H87B H67 2.9543 no .
H87B H211 3.5498 no .
H88 O26 2.5706 no .
H88 H101 3.5788 no .
H92 O28 2.8267 no 2_576
H92 C76 2.8458 no .
H92 C130 2.8987 no .
H92 C139 3.1941 no .
H92 H76A 2.1841 no .
H92 H76B 2.6299 no .
H92 H130 2.6712 no .
H92 H139 3.1696 no .
H93 H152 3.4748 no 3_755
H95A H14D 3.1531 no .
H95B O132 2.9325 no .
H95B C146 3.3978 no .
H95B H14D 2.4417 no .
H96 O174 2.7204 no 2_476
H96 C77 2.9649 no 1_455
H96 C111 3.1796 no 1_455
H96 C187 2.9241 no 1_455
H96 H77A 2.2715 no 1_455
H96 H77B 2.7770 no 1_455
H96 H111 3.1039 no 1_455
H96 H187 2.6595 no 1_455
H101 C196 3.3249 no .
H101 H17G 3.2837 no 1_655
H101 H17H 3.5064 no 1_655
H101 H19I 3.1151 no .
H101 H19J 2.7916 no .
H101 H19K 3.5806 no .
H101 H88 3.5788 no .
H109 H18D 3.1170 no .
H109 H18G 3.0866 no 4_674
H109 H18H 3.4624 no 4_674
H109 H21A 2.7715 no .
H109 H74 3.1933 no .
H111 Br1 2.9220 no .
H111 O37 3.2576 no .
H111 C96 3.5078 no 1_655
H111 H17D 3.0401 no 1_655
H111 H18C 3.3176 no 3_755
H111 H23D 3.5771 no 2_576
H111 H96 3.1039 no 1_655
H111 H190 3.4540 no 1_655
H116 O32 2.7404 no .
H116 C86 3.2901 no .
H116 C105 3.2127 no .
H116 H10A 2.8966 no .
H116 H10B 2.6291 no .
H116 H78 2.8365 no .
H116 H86A 3.0014 no .
H116 H86B 2.7764 no .
H119 O89 2.4309 no .
H119 C51 3.0756 no 2_566
H119 C106 3.5790 no .
H119 H51A 2.5853 no 2_566
H119 H51B 2.7069 no 2_566
H122 O29 3.3578 no .
H122 C150 3.1512 no .
H122 C160 3.1947 no .
H122 C197 3.5842 no .
H122 C214 3.1642 no .
H122 H20I 2.9803 no 4_674
H122 H22I 3.5259 no .
H122 H56A 2.7766 no .
H122 H150 2.4692 no .
H122 H160 3.4398 no .
H122 H214 3.3860 no .
H123 O90 3.2298 no .
H123 C71 3.4888 no .
H123 C176 3.0751 no .
H123 H13C 3.4845 no 4_775
H123 H13E 3.4603 no 4_775
H123 H16E 3.3230 no 4_675
H123 H176 2.3255 no .
H123 H178 3.0004 no 2_466
H124 C232 3.3593 no 4_775
H124 H13C 2.9938 no 4_775
H124 H16D 3.1851 no 4_675
H124 H16E 3.4376 no 4_675
H124 H23G 3.2094 no 4_775
H124 H23H 2.6542 no 4_775
H124 H156 2.9771 no 4_775
H130 O28 2.5927 no 2_576
H130 C84 3.1998 no 2_576
H130 C92 3.5349 no .
H130 C98 3.2462 no 2_576
H130 H15C 3.5911 no .
H130 H84A 2.8139 no 2_576
H130 H84B 3.1030 no 2_576
H130 H92 2.6712 no .
H135 O23 2.7835 no 2_476
H139 Br6 3.1995 no 4_675
H139 O28 3.5834 no 2_576
H139 O35 3.5085 no 4_675
H139 C92 3.5797 no .
H139 H12A 2.9012 no .
H139 H15A 2.9864 no .
H139 H92 3.1696 no .
H140 O27 2.9307 no 2_476
H140 H59 3.5893 no 2_476
H145 O22 2.8002 no 2_566
H145 C19 3.4589 no 2_566
H145 C99 2.9935 no 2_566
H145 C110 2.9155 no 2_566
H145 C128 3.5919 no 2_566
H145 H11A 2.2842 no 2_566
H145 H11C 3.3432 no 2_566
H145 H19 3.5831 no 2_566
H150 O12 3.0642 no .
H150 C122 3.1568 no .
H150 C126 3.4426 no .
H150 H20I 3.2702 no 4_674
H150 H22I 3.3021 no .
H150 H122 2.4692 no .
H150 H183 2.7392 no 3_745
H151 O32 2.7361 no .
H151 C155 3.4066 no .
H151 C192 3.3364 no .
H151 H19A 2.9631 no .
H151 H19B 3.1884 no .
H151 H20D 3.2748 no 4_774
H151 H20F 3.3957 no 4_774
H151 H75 3.4486 no .
H152 C136 3.5949 no 3_845
H152 C221 3.3824 no 3_745
H152 H13D 3.1241 no 3_845
H152 H13E 3.1454 no 3_845
H152 H22A 3.4655 no 3_745
H152 H22B 2.5826 no 3_745
H152 H93 3.4748 no 3_745
H156 O90 3.5131 no 4_774
H156 H124 2.9771 no 4_774
H157 O14 3.2974 no 3_755
H157 O153 2.9004 no .
H157 C147 3.0722 no 3_755
H157 H14E 2.3495 no 3_755
H157 H14F 2.9766 no 3_755
H158 Br6 3.5897 no 4_675
H158 O35 2.8754 no 4_675
H158 C169 3.3779 no 4_675
H158 H15A 3.5670 no .
H158 H16C 3.3090 no 4_675
H158 H16E 3.3010 no 4_675
H160 O144 2.7004 no .
H160 C171 3.3685 no .
H160 C179 3.3872 no .
H160 C185 3.3369 no .
H160 H18I 2.9555 no .
H160 H18J 3.2104 no .
H160 H122 3.4398 no .
H160 H171 2.5664 no .
H161 C58 3.5634 no 2_566
H161 H58 2.8812 no 2_566
H165 O104 2.7655 no 4_775
H165 C188 3.5761 no 4_775
H165 C199 3.3988 no 4_775
H165 C201 3.2762 no 4_775
H165 H19I 3.4969 no .
H165 H20A 2.9428 no 4_775
H165 H20B 3.0599 no 4_775
H165 H188 2.7923 no 4_775
H167 C198 3.5823 no 2_476
H167 C213 3.3654 no .
H167 C217 3.1257 no .
H167 H18F 3.4215 no 2_576
H167 H21C 2.9635 no 3_755
H167 H198 3.0503 no 2_476
H167 H213 3.5311 no .
H167 H217 3.1487 no .
H168 Br2 3.2831 no 2_466
H168 C19 3.3013 no 2_566
H168 C224 3.5997 no 2_466
H168 H11A 3.2830 no 2_566
H168 H17G 3.3987 no 2_566
H168 H19 3.3002 no 2_566
H168 H22E 3.4171 no 2_466
H168 H22F 2.9990 no 2_466
H168 H22I 3.3512 no .
H171 O144 2.5191 no .
H171 C56 3.0158 no .
H171 C160 3.0187 no .
H171 C214 3.2952 no .
H171 H56A 2.5419 no .
H171 H56B 2.5793 no .
H171 H160 2.5664 no .
H171 H214 3.0848 no .
H172 O20 3.5724 no 1_455
H172 O132 2.7418 no .
H172 C182 3.4587 no .
H172 C230 3.4476 no .
H172 C232 3.5053 no 1_455
H172 H23A 3.0675 no .
H172 H23B 3.3275 no .
H172 H23G 3.0838 no 1_455
H172 H23I 3.3745 no 1_455
H172 H191 3.3938 no .
H176 C123 2.9700 no .
H176 C130 3.5078 no .
H176 C139 3.3035 no .
H176 C158 3.4190 no .
H176 H16E 2.9341 no 4_675
H176 H76A 3.3226 no .
H176 H123 2.3255 no .
H178 O22 3.0225 no 2_566
H178 C51 3.5034 no 2_566
H178 C103 3.5899 no 2_566
H178 C110 3.5762 no 2_566
H178 C123 2.8509 no 2_566
H178 C205 3.0210 no 2_566
H178 C222 3.3053 no 2_566
H178 H11C 3.2095 no 2_566
H178 H13E 3.0577 no 3_845
H178 H51A 2.5343 no 2_566
H178 H123 3.0004 no 2_566
H178 H205 3.2852 no 2_566
H183 O14 3.3941 no 3_755
H183 C78 3.2838 no 3_755
H183 C150 2.8049 no 3_755
H183 C173 3.5669 no 4_774
H183 C181 3.5273 no 3_755
H183 C216 3.2560 no 3_755
H183 H14E 3.4058 no 3_755
H183 H17C 2.7515 no 4_774
H183 H18E 2.9149 no 3_755
H183 H20G 3.4574 no 2_576
H183 H78 3.5153 no 3_755
H183 H150 2.7392 no 3_755
H183 H216 3.4690 no 3_755
H186 Br3 3.4871 no 1_655
H186 O9 2.7552 no 1_655
H186 C129 3.4703 no 1_655
H186 C177 3.3020 no 1_655
H186 C230 3.5522 no 1_655
H186 H17F 3.3160 no 1_655
H186 H17H 3.1904 no 1_655
H186 H23B 3.0186 no 1_655
H186 H23C 3.2415 no 1_655
H187 O174 2.6469 no 2_576
H187 C96 3.4836 no 1_655
H187 C203 3.3206 no 2_576
H187 C231 3.3273 no 2_576
H187 H18C 2.8023 no 3_755
H187 H23D 2.8430 no 2_576
H187 H23E 3.3586 no 2_576
H187 H96 2.6595 no 1_655
H188 O104 2.6919 no .
H188 C133 2.9105 no 4_774
H188 C165 3.0714 no 4_774
H188 C206 3.4439 no 4_774
H188 H13A 2.2200 no 4_774
H188 H13B 2.7229 no 4_774
H188 H165 2.7923 no 4_774
H188 H206 3.4563 no 4_774
H189 Br3 3.0771 no 1_655
H189 O32 3.4910 no .
H189 H14G 3.2236 no .
H189 H20D 2.9790 no 4_774
H189 H75 3.4583 no .
H190 O20 3.5247 no 1_455
H190 C111 3.0973 no 1_455
H190 C143 3.4863 no 1_455
H190 C187 3.2306 no 1_455
H190 C215 3.5995 no 1_455
H190 C226 3.2348 no 1_455
H190 C229 3.4807 no 1_455
H190 H19H 3.1415 no 1_455
H190 H23I 3.3851 no 1_455
H190 H77A 3.1176 no 1_455
H190 H111 3.4540 no 1_455
H190 H215 2.7013 no 1_455
H191 C87 3.4809 no .
H191 C141 3.2898 no .
H191 C172 3.0200 no .
H191 C194 3.0214 no .
H191 C212 3.5138 no .
H191 C213 3.2789 no .
H191 C217 3.5161 no .
H191 H87A 2.5544 no .
H191 H172 3.3938 no .
H191 H194 3.3978 no .
H194 Br5 2.9453 no 3_755
H194 O132 3.5417 no .
H194 H11D 3.4238 no .
H194 H23G 3.1320 no 1_455
H194 H191 3.3978 no .
H197 Br7 3.4988 no 4_674
H197 O15 2.9901 no 4_674
H197 H18E 3.5055 no .
H197 H22A 3.5963 no .
H197 H23F 3.4471 no 4_674
H198 C159 3.2313 no 2_576
H198 C167 3.5344 no 2_576
H198 H15B 3.3962 no 2_576
H198 H15C 2.3628 no 2_576
H198 H84A 3.2145 no 1_655
H198 H84B 3.4675 no 1_655
H198 H167 3.0503 no 2_576
H200 O14 3.3574 no .
H200 C109 3.5094 no .
H200 C127 3.3189 no .
H200 C166 3.5895 no .
H200 C181 2.8391 no .
H200 H10A 3.4423 no .
H200 H18D 2.4673 no .
H200 H18E 2.4925 no .
H200 H78 3.0090 no .
H200 H86B 3.3619 no .
H202 O153 2.6685 no .
H202 C68 3.0859 no .
H202 C220 3.5366 no .
H202 H68A 2.6916 no .
H202 H68B 2.5837 no .
H202 H220 2.6773 no .
H205 C67 3.0719 no .
H205 C211 3.0814 no .
H205 H67 2.8329 no .
H205 H178 3.2852 no 2_466
H205 H211 2.8542 no .
H206 Br4 3.2668 no 1_655
H206 O30 3.1172 no 1_655
H206 H16A 3.0889 no 4_775
H206 H18H 3.5040 no 1_655
H206 H19I 3.3573 no .
H206 H188 3.4563 no 4_775
H208 O29 2.8356 no .
H208 C56 3.4799 no .
H208 C61 3.3505 no .
H208 C62 3.0452 no .
H208 C225 3.5874 no .
H208 H22G 3.3790 no .
H208 H56A 3.1405 no .
H208 H56B 3.3387 no .
H211 O22 3.3979 no .
H211 C64 3.3831 no .
H211 C97 3.5376 no .
H211 C110 2.8256 no .
H211 H11B 2.5660 no .
H211 H11C 2.3492 no .
H211 H14C 3.5078 no .
H211 H87B 3.5498 no .
H211 H205 2.8542 no .
H212 C149 3.3391 no 2_476
H212 C218 3.2088 no 2_476
H212 H14I 2.9555 no 2_476
H212 H14J 2.7949 no 2_476
H212 H218 2.6994 no 2_476
H213 Br5 3.5773 no 3_755
H213 O48 3.0874 no 3_755
H213 C192 3.1735 no 3_755
H213 H19A 3.5822 no 3_755
H213 H19B 2.7206 no 3_755
H213 H19C 2.8026 no 3_755
H213 H21A 3.5093 no 3_755
H213 H167 3.5311 no .
H214 Br7 3.1651 no 4_674
H214 O15 3.3996 no 4_674
H214 O144 3.4216 no .
H214 C171 3.5233 no .
H214 H14A 3.1150 no .
H214 H22A 2.9935 no .
H214 H122 3.3860 no .
H214 H171 3.0848 no .
H215 O42 3.1833 no 1_655
H215 C63 3.5472 no 1_655
H215 C190 3.3112 no 1_655
H215 H23B 3.3417 no 1_655
H215 H23I 2.7139 no .
H215 H72 3.1343 no .
H215 H190 2.7013 no 1_655
H216 O12 2.6526 no .
H216 O18 2.8996 no 2_466
H216 C34 3.4685 no 2_466
H216 C173 3.2674 no 2_466
H216 C224 3.2193 no 2_466
H216 H17A 2.9833 no 2_466
H216 H17C 3.3385 no 2_466
H216 H22D 3.4422 no 2_466
H216 H22E 2.4962 no 2_466
H216 H22F 3.2780 no 2_466
H216 H22I 3.0470 no .
H216 H183 3.4690 no 3_745
H217 O25 3.2433 no 3_755
H217 C66 3.5340 no 3_755
H217 C223 3.2753 no 3_755
H217 H19B 3.1360 no 3_755
H217 H20F 2.9741 no 2_476
H217 H167 3.1487 no .
H217 H223 2.6980 no 3_755
H218 O28 3.0187 no 2_576
H218 C137 3.2330 no 2_576
H218 C212 3.5213 no 2_576
H218 H13F 2.8181 no 2_576
H218 H13G 2.7245 no 2_576
H218 H15C 3.5936 no 2_576
H218 H76B 3.2310 no .
H218 H212 2.6994 no 2_576
H219 O30 2.8145 no 1_655
H219 C33 3.4302 no 1_655
H219 C84 3.1594 no 1_655
H219 C184 3.1559 no 1_655
H219 H18F 2.9576 no 1_655
H219 H18H 3.1291 no 1_655
H219 H84A 3.3539 no 1_655
H219 H84B 2.9696 no 1_655
H219 H84C 2.6671 no 1_655
H220 C193 3.4316 no .
H220 C202 3.0888 no .
H220 C229 3.5492 no .
H220 H19D 2.9523 no .
H220 H19E 2.9820 no .
H220 H202 2.6773 no .
H220 H229 3.4857 no .
H222 O21 2.9391 no 4_775
H222 O90 2.8421 no .
H222 C115 3.4197 no 4_775
H222 C136 3.2655 no 4_775
H222 C201 3.0802 no 4_775
H222 H13C 2.8944 no 4_775
H222 H13E 3.4109 no 4_775
H222 H19K 3.5915 no .
H222 H20A 3.4906 no 4_775
H222 H20B 2.5178 no 4_775
H222 H20C 2.8350 no 4_775
H223 C125 3.4439 no 4_774
H223 C165 3.2569 no 4_774
H223 C198 3.5174 no 4_774
H223 C206 3.2319 no 4_774
H223 C217 3.5948 no 3_745
H223 C218 3.5592 no 4_774
H223 C219 3.3686 no 4_774
H223 H13A 3.1608 no 4_774
H223 H18H 2.9326 no 4_674
H223 H217 2.6980 no 3_745
H226 O37 2.8761 no .
H226 C17 3.3378 no .
H226 C185 3.1540 no .
H226 C195 3.4183 no .
H226 H18I 3.4046 no .
H226 H18J 2.8496 no .
H226 H18K 2.7315 no .
H226 H19F 3.1765 no .
H226 H19H 3.5603 no .
H226 H72 3.5561 no .
H228 Br8 3.5116 no 4_775
H228 C34 3.5706 no .
H228 C62 3.4409 no .
H228 C161 3.3305 no .
H228 H20C 2.8719 no 4_775
H229 O24 3.5527 no .
H229 C72 3.4619 no .
H229 C221 3.1120 no .
H229 H18I 3.2573 no .
H229 H18J 3.5040 no .
H229 H22B 3.3370 no .
H229 H22C 2.2716 no .
H229 H68A 3.4671 no .
H229 H72 2.9236 no .
H229 H220 3.4857 no .
H233 C195 3.4828 no 1_455
H233 H11B 2.6970 no .
H233 H17F 2.7485 no .
H233 H19 2.9172 no .
H233 H19G 3.0974 no 1_455
H233 H19H 2.9829 no 1_455

loop_
_geom_torsion_atom_site_label_1
_geom_torsion_atom_site_label_2
_geom_torsion_atom_site_label_3
_geom_torsion_atom_site_label_4
_geom_torsion
_geom_torsion_publ_flag
C177 O9 C129 C19 4.5(5) no
C177 O9 C129 C38 -176.4(3) no
C196 O11 C41 C70 178.8(3) no
C196 O11 C41 C88 -0.4(4) no
C204 O13 C131 C102 175.6(3) no
C204 O13 C131 C135 -3.0(5) no
C181 O14 C117 C45 -166.1(3) no
C181 O14 C117 C74 16.4(5) no
C207 O15 C138 C49 178.8(3) no
C207 O15 C138 C135 -2.5(5) no
C159 O16 C97 C64 174.4(3) no
C159 O16 C97 C140 -4.8(4) no
C173 O18 C34 C100 178.4(3) no
C173 O18 C34 C161 -1.1(5) no
C232 O20 C81 C57 173.0(3) no
C232 O20 C81 C156 -6.4(5) no
C136 O21 C115 C52 180.0(3) no
C136 O21 C115 C156 0.1(5) no
C110 O22 C99 C19 9.5(4) no
C110 O22 C99 C128 -170.7(3) no
C221 O24 C166 C93 1.9(5) no
C221 O24 C166 C127 -178.4(3) no
C225 O29 C62 C61 170.7(3) no
C225 O29 C62 C161 -9.3(5) no
C184 O30 C33 C54 180.0(3) no
C184 O30 C33 C140 0.3(4) no
C169 O35 C82 C53 -176.6(3) no
C169 O35 C82 C93 4.5(5) no
C195 O37 C17 C79 175.2(3) no
C195 O37 C17 C88 -4.2(4) no
C210 O48 C46 C74 4.8(5) no
C210 O48 C46 C154 -175.9(3) no
C51 N31 C69 C103 56.5(4) no
C51 N31 C69 C146 -70.0(4) no
C51 N31 C69 C171 174.0(3) no
C69 N31 C51 C128 91.3(4) no
C51 N31 C126 O12 7.2(5) no
C51 N31 C126 C122 -173.5(3) no
C126 N31 C51 C128 -95.7(4) no
C69 N31 C126 O12 -179.1(3) no
C69 N31 C126 C122 0.2(4) no
C126 N31 C69 C103 -117.2(3) no
C126 N31 C69 C146 116.3(3) no
C126 N31 C69 C171 0.3(3) no
C77 N36 C107 O23 4.1(5) no
C77 N36 C107 C183 -176.8(3) no
C107 N36 C77 C57 -89.9(4) no
C77 N36 C162 C143 62.4(4) no
C77 N36 C162 C157 177.2(3) no
C77 N36 C162 C193 -63.1(4) no
C162 N36 C77 C57 98.3(3) no
C107 N36 C162 C143 -110.1(3) no
C107 N36 C162 C157 4.7(3) no
C107 N36 C162 C193 124.4(3) no
C162 N36 C107 O23 176.8(3) no
C162 N36 C107 C183 -4.1(4) no
C56 N39 C91 C75 177.6(3) no
C56 N39 C91 C113 62.9(4) no
C56 N39 C91 C180 -62.5(4) no
C91 N39 C56 C61 99.9(3) no
C56 N39 C163 O26 2.9(5) no
C56 N39 C163 C72 -176.5(3) no
C163 N39 C56 C61 -87.0(4) no
C91 N39 C163 O26 176.7(3) no
C91 N39 C163 C72 -2.7(4) no
C163 N39 C91 C75 3.9(3) no
C163 N39 C91 C113 -110.8(3) no
C163 N39 C91 C180 123.8(3) no
C73 N40 C76 C70 -84.1(4) no
C76 N40 C73 O27 4.3(5) no
C76 N40 C73 C167 -176.9(3) no
C73 N40 C170 C95 124.3(3) no
C73 N40 C170 C120 -111.0(3) no
C73 N40 C170 C191 4.0(3) no
C170 N40 C73 O27 177.6(3) no
C170 N40 C73 C167 -3.5(4) no
C76 N40 C170 C95 -62.4(4) no
C76 N40 C170 C120 62.2(4) no
C76 N40 C170 C191 177.3(3) no
C170 N40 C76 C70 103.3(3) no
C71 N43 C108 C92 3.6(3) no
C71 N43 C108 C125 -109.9(3) no
C71 N43 C108 C149 122.3(3) no
C108 N43 C71 O90 178.2(3) no
C108 N43 C71 C176 -3.1(4) no
C71 N43 C133 C102 -82.5(4) no
C133 N43 C71 O90 0.9(5) no
C133 N43 C71 C176 179.7(3) no
C108 N43 C133 C102 100.5(3) no
C133 N43 C108 C92 -179.1(3) no
C133 N43 C108 C125 67.4(4) no
C133 N43 C108 C149 -60.4(4) no
C63 N44 C87 C64 -88.6(4) no
C87 N44 C63 O42 4.7(5) no
C87 N44 C63 C190 -177.4(3) no
C63 N44 C94 C96 5.0(3) no
C63 N44 C94 C137 123.5(3) no
C63 N44 C94 C141 -110.0(3) no
C94 N44 C63 O42 177.6(3) no
C94 N44 C63 C190 -4.5(4) no
C87 N44 C94 C96 177.8(3) no
C87 N44 C94 C137 -63.6(4) no
C87 N44 C94 C141 62.8(4) no
C94 N44 C87 C64 99.4(3) no
C65 N50 C85 O10 178.4(3) no
C65 N50 C85 C178 -1.2(4) no
C85 N50 C65 C60 -117.3(3) no
C85 N50 C65 C105 116.5(3) no
C85 N50 C65 C119 0.8(3) no
C65 N50 C147 C45 90.7(3) no
C147 N50 C65 C60 56.0(4) no
C147 N50 C65 C105 -70.2(4) no
C147 N50 C65 C119 174.1(3) no
C85 N50 C147 C45 -96.7(4) no
C147 N50 C85 O10 5.1(5) no
C147 N50 C85 C178 -174.4(3) no
C66 N83 C86 C127 -86.0(4) no
C86 N83 C66 O25 3.1(5) no
C86 N83 C66 C223 -177.0(3) no
C66 N83 C118 C68 122.6(3) no
C66 N83 C118 C134 -111.5(3) no
C66 N83 C118 C188 4.4(3) no
C118 N83 C66 O25 176.6(3) no
C118 N83 C66 C223 -3.5(4) no
C86 N83 C118 C68 -63.8(4) no
C86 N83 C118 C134 62.0(4) no
C86 N83 C118 C188 177.9(3) no
C118 N83 C86 C127 101.2(3) no
O37 C17 C79 Br1 -0.5(4) no
O37 C17 C79 C59 179.9(3) no
O37 C17 C88 C41 -179.9(3) no
C79 C17 C88 C41 0.6(5) no
C88 C17 C79 Br1 179.0(3) no
C88 C17 C79 C59 -0.6(5) no
C99 C19 C129 O9 179.5(3) no
C99 C19 C129 C38 0.4(5) no
C129 C19 C99 O22 -179.6(3) no
C129 C19 C99 C128 0.6(5) no
O30 C33 C54 Br4 -0.0(4) no
O30 C33 C54 C233 178.8(3) no
O30 C33 C140 C97 -179.1(3) no
C54 C33 C140 C97 1.2(5) no
C140 C33 C54 Br4 179.7(3) no
C140 C33 C54 C233 -1.5(5) no
O18 C34 C100 Br2 4.3(4) no
O18 C34 C100 C101 -177.4(3) no
O18 C34 C161 C62 178.2(3) no
C100 C34 C161 C62 -1.3(5) no
C161 C34 C100 Br2 -176.2(3) no
C161 C34 C100 C101 2.1(5) no
Br3 C38 C58 C128 -179.24(19) no
Br3 C38 C129 O9 -0.7(4) no
Br3 C38 C129 C19 178.46(19) no
C58 C38 C129 O9 -179.7(3) no
C58 C38 C129 C19 -0.6(5) no
C129 C38 C58 C128 -0.2(5) no
O11 C41 C70 C59 -179.4(3) no
O11 C41 C70 C76 2.4(4) no
O11 C41 C88 C17 178.9(3) no
C70 C41 C88 C17 -0.2(5) no
C88 C41 C70 C59 -0.3(5) no
C88 C41 C70 C76 -178.5(3) no
C117 C45 C147 N50 -109.4(4) no
C147 C45 C117 O14 -0.6(5) no
C147 C45 C117 C74 177.0(3) no
C117 C45 C152 C154 2.0(5) no
C152 C45 C117 O14 -179.8(3) no
C152 C45 C117 C74 -2.2(5) no
C147 C45 C152 C154 -177.2(3) no
C152 C45 C147 N50 69.9(4) no
O48 C46 C74 C117 -179.7(3) no
O48 C46 C154 Br5 -0.8(5) no
O48 C46 C154 C152 179.4(3) no
C74 C46 C154 Br5 178.5(3) no
C74 C46 C154 C152 -1.3(5) no
C154 C46 C74 C117 1.0(5) no
Br7 C49 C124 C102 -179.8(2) no
Br7 C49 C138 O15 -1.0(5) no
Br7 C49 C138 C135 -179.8(2) no
C124 C49 C138 O15 179.9(3) no
C124 C49 C138 C135 1.1(5) no
C138 C49 C124 C102 -0.7(5) no
N31 C51 C128 C58 70.1(4) no
N31 C51 C128 C99 -108.5(3) no
Br8 C52 C55 C57 178.98(19) no
Br8 C52 C115 O21 1.6(4) no
Br8 C52 C115 C156 -178.52(19) no
C55 C52 C115 O21 -177.4(3) no
C55 C52 C115 C156 2.4(5) no
C115 C52 C55 C57 -2.0(5) no
Br6 C53 C82 O35 0.2(4) no
Br6 C53 C82 C93 179.20(19) no
Br6 C53 C109 C127 179.4(2) no
C82 C53 C109 C127 0.2(5) no
C109 C53 C82 O35 179.3(3) no
C109 C53 C82 C93 -1.6(5) no
Br4 C54 C233 C64 179.1(2) no
C33 C54 C233 C64 0.3(5) no
C52 C55 C57 C77 -179.6(3) no
C52 C55 C57 C81 0.5(5) no
N39 C56 C61 C62 -118.6(3) no
N39 C56 C61 C101 62.8(4) no
C55 C57 C77 N36 66.0(4) no
C55 C57 C81 O20 -178.9(3) no
C55 C57 C81 C156 0.5(5) no
C77 C57 C81 O20 1.1(5) no
C77 C57 C81 C156 -179.4(3) no
C81 C57 C77 N36 -114.0(4) no
C38 C58 C128 C51 -177.6(3) no
C38 C58 C128 C99 1.1(5) no
C70 C59 C79 Br1 -179.5(3) no
C70 C59 C79 C17 0.1(5) no
C79 C59 C70 C41 0.3(5) no
C79 C59 C70 C76 178.6(3) no
C65 C60 C78 C150 175.3(3) no
C78 C60 C65 N50 -113.9(3) no
C78 C60 C65 C105 11.3(4) no
C78 C60 C65 C119 135.2(3) no
C65 C60 C145 C168 -174.7(3) no
C145 C60 C65 N50 63.0(4) no
C145 C60 C65 C105 -171.8(3) no
C145 C60 C65 C119 -47.9(4) no
C78 C60 C145 C168 2.4(5) no
C145 C60 C78 C150 -1.6(5) no
C56 C61 C62 O29 3.2(5) no
C56 C61 C62 C161 -176.8(3) no
C56 C61 C101 C100 177.6(3) no
C62 C61 C101 C100 -0.9(5) no
C101 C61 C62 O29 -178.2(3) no
C101 C61 C62 C161 1.8(5) no
O29 C62 C161 C34 179.3(3) no
C61 C62 C161 C34 -0.7(5) no
O42 C63 C190 C96 179.8(3) no
N44 C63 C190 C96 2.0(4) no
C87 C64 C97 O16 -2.7(5) no
C87 C64 C97 C140 176.5(3) no
C97 C64 C87 N44 -106.9(4) no
C87 C64 C233 C54 -176.9(3) no
C233 C64 C87 N44 71.2(4) no
C97 C64 C233 C54 1.3(5) no
C233 C64 C97 O16 179.2(3) no
C233 C64 C97 C140 -1.6(5) no
N50 C65 C105 C114 -52.5(4) no
N50 C65 C119 C178 0.0(3) no
C60 C65 C105 C114 -176.5(3) no
C60 C65 C119 C178 116.2(3) no
C105 C65 C119 C178 -117.6(3) no
C119 C65 C105 C114 58.1(3) no
O25 C66 C223 C188 -179.2(4) no
N83 C66 C223 C188 0.9(4) no
C120 C67 C211 C158 -0.0(5) no
C211 C67 C120 C130 -2.0(5) no
C211 C67 C120 C170 -179.3(3) no
C118 C68 C164 C209 177.3(3) no
C164 C68 C118 N83 -53.8(4) no
C164 C68 C118 C134 -178.8(3) no
C164 C68 C118 C188 58.3(4) no
N31 C69 C103 C205 -110.0(3) no
N31 C69 C103 C208 66.8(4) no
N31 C69 C146 C142 -54.2(4) no
N31 C69 C171 C122 -0.8(3) no
C103 C69 C146 C142 -178.3(3) no
C146 C69 C103 C205 15.8(4) no
C146 C69 C103 C208 -167.5(3) no
C103 C69 C171 C122 114.9(3) no
C171 C69 C103 C205 139.7(3) no
C171 C69 C103 C208 -43.5(4) no
C146 C69 C171 C122 -118.9(3) no
C171 C69 C146 C142 56.5(4) no
C41 C70 C76 N40 -115.4(3) no
C59 C70 C76 N40 66.4(4) no
O90 C71 C176 C92 179.8(4) no
N43 C71 C176 C92 1.1(4) no
C75 C72 C163 O26 -179.3(3) no
C75 C72 C163 N39 0.0(4) no
C163 C72 C75 C91 2.5(4) no
O27 C73 C167 C191 -179.8(3) no
N40 C73 C167 C191 1.4(4) no
C46 C74 C117 O14 178.2(3) no
C46 C74 C117 C45 0.7(5) no
C72 C75 C91 N39 -3.8(4) no
C72 C75 C91 C113 113.3(3) no
C72 C75 C91 C180 -122.4(3) no
C60 C78 C150 C216 -0.3(5) no
C193 C80 C199 O104 13.1(5) no
C193 C80 C199 C201 -166.3(3) no
C199 C80 C193 C162 -174.8(3) no
O20 C81 C156 C115 179.4(3) no
C57 C81 C156 C115 -0.0(5) no
O35 C82 C93 C166 -179.9(3) no
C53 C82 C93 C166 1.2(5) no
O10 C85 C178 C119 -178.4(3) no
N50 C85 C178 C119 1.1(4) no
N83 C86 C127 C109 71.9(4) no
N83 C86 C127 C166 -108.0(3) no
N39 C91 C113 C116 -166.4(3) no
N39 C91 C113 C160 15.8(4) no
N39 C91 C180 C148 -53.6(4) no
C75 C91 C113 C116 83.9(4) no
C75 C91 C113 C160 -93.9(3) no
C75 C91 C180 C148 58.5(4) no
C113 C91 C180 C148 -178.9(3) no
C180 C91 C113 C116 -41.2(4) no
C180 C91 C113 C160 140.9(3) no
C108 C92 C176 C71 1.2(4) no
C176 C92 C108 N43 -2.8(4) no
C176 C92 C108 C125 114.2(3) no
C176 C92 C108 C149 -121.4(3) no
C82 C93 C166 O24 -179.5(3) no
C82 C93 C166 C127 0.7(5) no
N44 C94 C96 C190 -3.7(3) no
N44 C94 C137 C175 -52.0(4) no
N44 C94 C141 C172 29.7(4) no
N44 C94 C141 C212 -152.5(3) no
C96 C94 C137 C175 60.5(3) no
C137 C94 C96 C190 -123.0(3) no
C96 C94 C141 C172 -80.6(4) no
C96 C94 C141 C212 97.2(4) no
C141 C94 C96 C190 112.7(3) no
C137 C94 C141 C172 155.9(3) no
C137 C94 C141 C212 -26.3(4) no
C141 C94 C137 C175 -177.4(3) no
C112 C95 C170 N40 -50.7(4) no
C112 C95 C170 C120 -176.1(3) no
C112 C95 C170 C191 62.1(4) no
C170 C95 C112 C179 170.5(3) no
C94 C96 C190 C63 1.3(4) no
O16 C97 C140 C33 179.6(3) no
C64 C97 C140 C33 0.4(5) no
O28 C98 C175 C137 21.4(5) no
C84 C98 C175 C137 -157.6(3) no
O22 C99 C128 C51 -2.4(4) no
O22 C99 C128 C58 178.9(3) no
C19 C99 C128 C51 177.4(3) no
C19 C99 C128 C58 -1.3(5) no
Br2 C100 C101 C61 177.36(19) no
C34 C100 C101 C61 -1.0(5) no
C124 C102 C131 O13 -179.6(3) no
C124 C102 C131 C135 -0.9(5) no
C131 C102 C124 C49 0.6(5) no
C124 C102 C133 N43 69.2(4) no
C133 C102 C124 C49 179.6(3) no
C131 C102 C133 N43 -111.8(4) no
C133 C102 C131 O13 1.4(5) no
C133 C102 C131 C135 -179.9(3) no
C69 C103 C205 C123 174.9(3) no
C69 C103 C208 C228 -175.9(3) no
C205 C103 C208 C228 1.0(6) no
C208 C103 C205 C123 -1.9(5) no
C65 C105 C114 C155 -168.8(3) no
O89 C106 C148 C180 8.0(5) no
C224 C106 C148 C180 -169.3(3) no
O23 C107 C183 C157 -179.2(4) no
N36 C107 C183 C157 1.8(4) no
N43 C108 C125 C165 14.3(4) no
N43 C108 C125 C218 -168.2(3) no
N43 C108 C149 C121 -56.0(4) no
C92 C108 C125 C165 -95.7(3) no
C92 C108 C125 C218 81.8(4) no
C92 C108 C149 C121 56.4(4) no
C125 C108 C149 C121 177.1(3) no
C149 C108 C125 C165 141.0(3) no
C149 C108 C125 C218 -41.5(4) no
C53 C109 C127 C86 -178.2(3) no
C53 C109 C127 C166 1.7(5) no
C187 C111 C226 C229 0.3(6) no
C226 C111 C187 C143 -0.5(6) no
C95 C112 C179 O144 17.2(5) no
C95 C112 C179 C185 -161.4(3) no
C91 C113 C116 C200 -179.0(3) no
C91 C113 C160 C214 179.3(3) no
C116 C113 C160 C214 1.4(5) no
C160 C113 C116 C200 -1.2(5) no
C105 C114 C155 O32 17.6(5) no
C105 C114 C155 C192 -162.0(3) no
O21 C115 C156 C81 178.4(3) no
C52 C115 C156 C81 -1.5(5) no
C113 C116 C200 C197 0.1(5) no
N83 C118 C134 C151 32.6(4) no
N83 C118 C134 C220 -147.8(3) no
N83 C118 C188 C223 -3.8(4) no
C68 C118 C134 C151 158.4(3) no
C68 C118 C134 C220 -22.0(4) no
C68 C118 C188 C223 -122.8(3) no
C134 C118 C188 C223 112.9(3) no
C188 C118 C134 C151 -77.9(4) no
C188 C118 C134 C220 101.7(4) no
C65 C119 C178 C85 -0.7(4) no
C67 C120 C130 C139 2.6(5) no
C67 C120 C170 N40 -166.1(3) no
C67 C120 C170 C95 -40.9(4) no
C67 C120 C170 C191 83.6(4) no
C130 C120 C170 N40 16.7(4) no
C130 C120 C170 C95 141.8(3) no
C130 C120 C170 C191 -93.7(4) no
C170 C120 C130 C139 180.0(3) no
C149 C121 C203 O174 19.3(5) no
C149 C121 C203 C231 -160.8(3) no
C203 C121 C149 C108 171.1(3) no
C126 C122 C171 C69 0.9(4) no
C171 C122 C126 O12 178.5(3) no
C171 C122 C126 N31 -0.7(4) no
C205 C123 C222 C228 0.4(7) no
C222 C123 C205 C103 1.2(6) no
C108 C125 C165 C206 176.8(3) no
C108 C125 C218 C198 -177.7(3) no
C165 C125 C218 C198 -0.1(5) no
C218 C125 C165 C206 -0.8(5) no
C86 C127 C166 O24 -2.0(5) no
C86 C127 C166 C93 177.8(3) no
C109 C127 C166 O24 178.1(3) no
C109 C127 C166 C93 -2.1(5) no
C120 C130 C139 C158 -1.2(5) no
O13 C131 C135 C138 179.9(3) no
C102 C131 C135 C138 1.3(5) no
C118 C134 C151 C189 178.1(3) no
C118 C134 C220 C215 -178.5(3) no
C151 C134 C220 C215 1.1(5) no
C220 C134 C151 C189 -1.5(5) no
C131 C135 C138 O15 179.9(3) no
C131 C135 C138 C49 -1.4(5) no
C94 C137 C175 C98 -176.9(3) no
C130 C139 C158 C211 -0.9(6) no
C94 C141 C172 C194 178.3(3) no
C94 C141 C212 C217 -177.9(3) no
C172 C141 C212 C217 -0.0(5) no
C212 C141 C172 C194 0.4(5) no
C146 C142 C182 O132 22.8(5) no
C146 C142 C182 C230 -158.1(3) no
C182 C142 C146 C69 -176.3(3) no
C162 C143 C187 C111 179.2(3) no
C187 C143 C162 N36 16.1(4) no
C187 C143 C162 C157 -93.7(4) no
C187 C143 C162 C193 141.9(3) no
C162 C143 C202 C229 179.9(3) no
C202 C143 C162 N36 -166.6(3) no
C202 C143 C162 C157 83.7(4) no
C202 C143 C162 C193 -40.8(5) no
C187 C143 C202 C229 -2.8(6) no
C202 C143 C187 C111 1.8(5) no
C60 C145 C168 C216 -1.2(6) no
C106 C148 C180 C91 161.7(3) no
C78 C150 C216 C168 1.6(5) no
C134 C151 C189 C186 0.6(6) no
C45 C152 C154 Br5 179.9(3) no
C45 C152 C154 C46 -0.3(5) no
C162 C157 C183 C107 1.2(4) no
C183 C157 C162 N36 -3.4(4) no
C183 C157 C162 C143 113.8(3) no
C183 C157 C162 C193 -122.6(3) no
C139 C158 C211 C67 1.5(6) no
C113 C160 C214 C197 -0.6(6) no
N36 C162 C193 C80 -52.9(4) no
C143 C162 C193 C80 -178.6(3) no
C157 C162 C193 C80 59.4(4) no
C68 C164 C209 O153 15.0(5) no
C68 C164 C209 C227 -164.4(3) no
C125 C165 C206 C219 0.7(5) no
C73 C167 C191 C170 1.2(4) no
C145 C168 C216 C150 -0.9(6) no
N40 C170 C191 C167 -3.0(4) no
C95 C170 C191 C167 -122.3(3) no
C120 C170 C191 C167 114.6(3) no
C141 C172 C194 C213 0.0(6) no
C189 C186 C215 C220 -1.2(6) no
C215 C186 C189 C151 0.8(6) no
C118 C188 C223 C66 1.9(4) no
C172 C194 C213 C217 -0.9(6) no
C200 C197 C214 C160 -0.5(6) no
C214 C197 C200 C116 0.8(6) no
C218 C198 C219 C206 -1.2(6) no
C219 C198 C218 C125 1.1(6) no
C143 C202 C229 C226 2.5(7) no
C165 C206 C219 C198 0.3(6) no
C103 C208 C228 C222 0.6(7) no
C141 C212 C217 C213 -0.8(6) no
C194 C213 C217 C212 1.3(6) no
C186 C215 C220 C134 0.3(6) no
C123 C222 C228 C208 -1.3(7) no
C111 C226 C229 C202 -1.2(7) no
